data_7711919
loop_
_publ_author_name
'Sullivan, Meghan G.'
'Sokolow, Gregory E.'
'Jensen, Eric T.'
'Crawley, Matthew R.'
'MacMillan, Samantha N.'
'Cook, Timothy R.'

_publ_section_title
;
 Altering the solubility of metal-organic polyhedra <i>via</i> pendant
 functionalization of Cp<sub>3</sub>Zr<sub>3</sub>O(OH)<sub>3</sub> nodes.
;
_journal_issue 2
_journal_name_full 'Dalton transactions (Cambridge, England : 2003)'
_journal_page_first 338
_journal_page_last 346
_journal_paper_doi 10.1039/d2dt03401h
_journal_volume 52
_journal_year 2023
_chemical_formula_moiety
'C182.69 H146.688 O40 Zr12, 5(Cl), 0.5(C3 N O), C2.74 H7.043 N0.452 O0.97, O, C3 H7 N O, [+ solvents]'
_chemical_formula_sum 'C192 H155 Cl4 O41 Zr12'
_chemical_formula_weight 4354.59
_chemical_name_common ZrMOP-ben-tetrahedron
_space_group_crystal_system orthorhombic
_space_group_IT_number 61
_space_group_name_Hall '-P 2ac 2ab'
_space_group_name_H-M_alt 'P b c a'
_atom_sites_solution_hydrogens geom
_atom_sites_solution_primary dual
_audit_creation_date 2022-10-18
_audit_creation_method
;
Olex2 1.5
(compiled 2022.04.07 svn.rca3783a0 for OlexSys, GUI svn.r6498)
;
_audit_update_record
;
2022-12-02 deposited with the CCDC.	2022-12-08 downloaded from the CCDC.
;
_cell_angle_alpha 90
_cell_angle_beta 90
_cell_angle_gamma 90
_cell_formula_units_Z 8
_cell_length_a 38.4705(2)
_cell_length_b 42.42650(10)
_cell_length_c 31.99240(10)
_cell_measurement_reflns_used 168927
_cell_measurement_temperature 103(1)
_cell_measurement_theta_max 77.7810
_cell_measurement_theta_min 2.2920
_cell_volume 52217.0(3)
_computing_cell_refinement 'CrysAlisPro 1.171.42.69a (Rigaku OD, 2022)'
_computing_data_collection 'CrysAlisPro 1.171.42.69a (Rigaku OD, 2022)'
_computing_data_reduction 'CrysAlisPro 1.171.42.69a (Rigaku OD, 2022)'
_computing_molecular_graphics 'Olex2 1.5 (Dolomanov et al., 2009)'
_computing_publication_material 'Olex2 1.5 (Dolomanov et al., 2009)'
_computing_structure_refinement 'SHELXL 2018/3 (Sheldrick, 2015)'
_computing_structure_solution 'SHELXT 2018/2 (Sheldrick, 2018)'
_diffrn_ambient_environment N~2~
_diffrn_ambient_temperature 103(1)
_diffrn_detector 'Hybrid Pixel Array Detector'
_diffrn_detector_area_resol_mean 10.0000
_diffrn_detector_type HyPix
_diffrn_measured_fraction_theta_full 1.000
_diffrn_measured_fraction_theta_max 0.993
_diffrn_measurement_details
;
List of Runs (angles in degrees, time in seconds):

  # Type    Start    End  Width  t~exp~   \w     \q     \k     \f   Frames
#--------------------------------------------------------------------------
  1  \w    -66.00   8.00   0.50    7.69    --  -48.30  69.00  76.00  148
  2  \w     47.00  78.00   0.50    7.69    --   48.30-125.00-122.00   62
  3  \w   -106.00 -80.00   0.50   30.75    --  -86.25 -69.00 -56.00   52
  4  \w    -59.00 -34.00   0.50   30.75    --  -86.25  52.00-105.00   50
  5  \w     71.00  96.00   0.50   30.75    --  107.75-125.00-122.00   50
  6  \w     57.00  82.00   0.50   30.75    --  107.75 -69.00 -56.00   50
  7  \w    112.00 137.00   0.50   30.75    --  107.75  52.00-105.00   50
  8  \w     81.00 114.00   0.50   30.75    --  107.75 145.00 122.00   66
  9  \w   -108.00 -61.00   0.50    7.69    --  -48.30-145.00  70.00   94
 10  \w    -26.00  24.00   0.50    7.69    --  -48.30  19.00-180.00  100
 11  \w     83.00 108.00   0.50   30.75    --  107.75-125.00 -90.00   50
 12  \w     40.00  78.00   0.50   30.75    --  107.75-125.00 -90.00   76
 13  \w     63.00 103.00   0.50   30.75    --  107.75 -77.00-180.00   80
 14  \w     37.00  71.00   0.50   30.75    --  107.75 -61.00-180.00   68
 15  \w    148.00 175.00   0.50   30.75    --  107.75 111.00  70.91   54
 16  \w     39.00  65.00   0.50   30.75    --  107.75 -61.00 -30.00   52
 17  \w    104.00 143.00   0.50   30.75    --  107.75  30.00 150.00   78
 18  \w    150.00 178.00   0.50   30.75    --  107.75  30.00 150.00   56
 19  \w    148.00 174.00   0.50   30.75    --  107.75  61.00-150.00   52
 20  \w     99.00 167.00   0.50   30.75    --  107.75  30.00  90.00  136
 21  \w    103.00 137.00   0.50   30.75    --  107.75 111.00  70.91   68
 22  \w     39.00  69.00   0.50   30.75    --  107.75 -61.00 -60.00   60
 23  \w     44.00  69.00   0.50   30.75    --  107.75-125.00 150.00   50
 24  \w     36.00 104.00   0.50   30.75    --  107.75 -94.00 -90.00  136
 25  \w     39.00  66.00   0.50   30.75    --  107.75-102.00 115.26   54
 26  \w     67.00  93.00   0.50   30.75    --  107.75-102.00 115.26   52
 27  \w    100.00 129.00   0.50   30.75    --  107.75 125.00 -60.00   58
 28  \w     65.00 107.00   0.50   30.75    --  107.75-125.00  30.00   84
 29  \w     48.00  73.00   0.50   30.75    --  107.75 -63.00 152.23   50
 30  \w    109.00 135.00   0.50   30.75    --  107.75  61.00-150.00   52
 31  \w     38.00  66.00   0.50   30.75    --  107.75 -61.00 -90.00   56
 32  \w     37.00  63.00   0.50   30.75    --  107.75 -77.00  30.00   52
 33  \w    109.00 135.00   0.50   30.75    --  107.75  61.00   0.00   52
 34  \w     52.00 102.00   0.50   30.75    --  107.75 -77.00-120.00  100
;
_diffrn_measurement_device 'four-circle diffractometer'
_diffrn_measurement_device_type 'XtaLAB Synergy, Dualflex, HyPix'
_diffrn_measurement_method '\w scans'
_diffrn_orient_matrix_type 'CrysAlisPro convention (1999,Acta A55,543-557)'
_diffrn_orient_matrix_UB_11 0.0044506000
_diffrn_orient_matrix_UB_12 -0.0279032000
_diffrn_orient_matrix_UB_13 -0.0303508000
_diffrn_orient_matrix_UB_21 -0.0397058000
_diffrn_orient_matrix_UB_22 -0.0047501000
_diffrn_orient_matrix_UB_23 -0.0007856000
_diffrn_orient_matrix_UB_31 -0.0028170000
_diffrn_orient_matrix_UB_32 0.0227588000
_diffrn_orient_matrix_UB_33 -0.0373504000
_diffrn_radiation_monochromator mirror
_diffrn_radiation_probe x-ray
_diffrn_radiation_type 'Cu K\a'
_diffrn_radiation_wavelength 1.54184
_diffrn_reflns_av_R_equivalents 0.0693
_diffrn_reflns_av_unetI/netI 0.0336
_diffrn_reflns_Laue_measured_fraction_full 1.000
_diffrn_reflns_Laue_measured_fraction_max 0.993
_diffrn_reflns_limit_h_max 48
_diffrn_reflns_limit_h_min -48
_diffrn_reflns_limit_k_max 53
_diffrn_reflns_limit_k_min -51
_diffrn_reflns_limit_l_max 38
_diffrn_reflns_limit_l_min -40
_diffrn_reflns_number 437426
_diffrn_reflns_point_group_measured_fraction_full 1.000
_diffrn_reflns_point_group_measured_fraction_max 0.993
_diffrn_reflns_theta_full 67.684
_diffrn_reflns_theta_max 78.166
_diffrn_reflns_theta_min 2.297
_diffrn_source 'micro-focus sealed X-ray tube'
_diffrn_source_type 'PhotonJet (Cu) X-ray Source'
_exptl_absorpt_coefficient_mu 4.571
_exptl_absorpt_correction_T_max 0.903
_exptl_absorpt_correction_T_min 0.484
_exptl_absorpt_correction_type gaussian
_exptl_absorpt_process_details
;
CrysAlisPro 1.171.42.69a (Rigaku Oxford Diffraction, 2022)
Numerical absorption correction based on gaussian integration over
a multifaceted crystal model
Empirical absorption correction using spherical harmonics,
implemented in SCALE3 ABSPACK scaling algorithm.
;
_exptl_crystal_colour 'clear colourless'
_exptl_crystal_density_diffrn 1.108
_exptl_crystal_description block
_exptl_crystal_F_000 17464
_exptl_crystal_recrystallization_method 'Grown from reaction mixture'
_exptl_crystal_size_max 0.242
_exptl_crystal_size_mid 0.184
_exptl_crystal_size_min 0.103
_refine_diff_density_max 1.817
_refine_diff_density_min -1.406
_refine_diff_density_rms 0.122
_refine_ls_extinction_method none
_refine_ls_goodness_of_fit_ref 1.064
_refine_ls_hydrogen_treatment constr
_refine_ls_matrix_type full
_refine_ls_number_parameters 2422
_refine_ls_number_reflns 55533
_refine_ls_number_restraints 743
_refine_ls_restrained_S_all 1.199
_refine_ls_R_factor_all 0.0934
_refine_ls_R_factor_gt 0.0852
_refine_ls_shift/su_max 0.002
_refine_ls_shift/su_mean 0.000
_refine_ls_structure_factor_coef Fsqd
_refine_ls_weighting_details 'w=1/[\s^2^(Fo^2^)+(0.0487P)^2^+424.7133P] where P=(Fo^2^+2Fc^2^)/3'
_refine_ls_weighting_scheme calc
_refine_ls_wR_factor_gt 0.1960
_refine_ls_wR_factor_ref 0.2022
_reflns_Friedel_coverage 0.000
_reflns_number_gt 48684
_reflns_number_total 55533
_reflns_threshold_expression 'I > 2\s(I)'
_cod_data_source_file d2dt03401h2.cif
_cod_data_source_block rmc29_abs
_cod_depositor_comments 'Adding full bibliography for 7711919--7711923.cif.'
_cod_database_code 7711919
_shelx_shelxl_version_number 2018/3
_chemical_oxdiff_formula C163H100O45Zr12
_chemical_oxdiff_usercomment 'Crystallized from DMA.'
_shelx_space_group_comment
;
The symmetry employed for this shelxl refinement is uniquely defined
by the following loop, which should always be used as a source of
symmetry information in preference to the above space-group names.
They are only intended as comments.
;
_shelx_estimated_absorpt_t_max 0.650
_shelx_estimated_absorpt_t_min 0.404
_olex2_refinement_description
;
1. Fixed Uiso
 At 1.2 times of:
  All C(H) groups, All C(H,H) groups, All C(H,H,H,H) groups
2. Restrained distances
 C11B-C166 = C168-C163 = C163-C12B
 1.37 with sigma of 0.02
 C11B-C12B
 1.38 with sigma of 0.02
 C166-C167 = C167-C168
 1.36 with sigma of 0.02
 C107-C106 = C106-C105
 1.36 with sigma of 0.02
 C108-C107 = C105-C104 = C104-C103
 1.37 with sigma of 0.02
 C108-C103
 1.38 with sigma of 0.02
 C119-C120 = C116-C117 = C117-C118
 1.37 with sigma of 0.02
 C120-C115 = C115-C116
 1.36 with sigma of 0.02
 C119-C118
 1.38 with sigma of 0.02
 C114-C115
 1.521 with sigma of 0.02
 C11B-C163
 2.38 with sigma of 0.04
 C166-C168
 2.36 with sigma of 0.04
 C11B-C167 = C167-C163 = C168-C12B
 2.37 with sigma of 0.04
 C108-C106 = C106-C104 = C105-C103
 2.37 with sigma of 0.04
 C108-C104
 2.38 with sigma of 0.04
 C107-C105
 2.36 with sigma of 0.04
 C119-C115 = C115-C117 = C116-C118
 2.37 with sigma of 0.04
 C120-C116
 2.36 with sigma of 0.04
 C119-C117
 2.38 with sigma of 0.04
 C144-C139 \\sim C30B-C25B
 with sigma of 0.02
 C139-C143 \\sim C25B-C29B
 with sigma of 0.04
 C144-C143 \\sim C30B-C29B
 with sigma of 0.02
 C140-C142 \\sim C26B-C28B
 with sigma of 0.04
 C139-C140 \\sim C25B-C26B
 with sigma of 0.02
 C140-C141 \\sim C26B-C27B
 with sigma of 0.02
 C141-C142 \\sim C27B-C28B
 with sigma of 0.02
 C139-C141 \\sim C25B-C27B
 with sigma of 0.04
 C142-C143 \\sim C28B-C29B
 with sigma of 0.02
 C141-C143 \\sim C27B-C29B
 with sigma of 0.04
 C136-C139 \\sim C136-C25B
 with sigma of 0.04
 C144-C140 \\sim C30B-C26B
 with sigma of 0.04
 C144-C142 \\sim C30B-C28B
 with sigma of 0.04
 C11B-C163 \\sim C11B-C167 \\sim C163-C167 \\sim C168-C166 \\sim C168-C12B
\\sim C12B-C166
 with sigma of 0.04
 C11B-C166 \\sim C166-C167 \\sim C167-C168 \\sim C168-C163 \\sim C163-C12B
\\sim C12B-C11B
 with sigma of 0.02
 C160-C159 \\sim C195-C198
 with sigma of 0.02
 C157-C159 \\sim C197-C198
 with sigma of 0.04
 C161-C157 \\sim C201-C197
 with sigma of 0.02
 C161-C194 \\sim C201-C194
 with sigma of 0.02
 C161-C158 \\sim C201-C196
 with sigma of 0.04
 C161-C162 \\sim C201-C162
 with sigma of 0.02
 C157-C158 \\sim C197-C196
 with sigma of 0.02
 C157-C194 \\sim C197-C194
 with sigma of 0.04
 C160-C161 \\sim C195-C201
 with sigma of 0.02
 C158-C159 \\sim C196-C198
 with sigma of 0.02
 C161-C159 \\sim C201-C198
 with sigma of 0.04
 C157-C162 \\sim C197-C162
 with sigma of 0.04
 Zr4-C161 \\sim Zr4-C201
 with sigma of 0.04
 Zr4-C157 \\sim Zr4-C197
 with sigma of 0.04
 C160-C157 \\sim C195-C197
 with sigma of 0.04
 C160-C158 \\sim C195-C196
 with sigma of 0.04
 C160-C162 \\sim C195-C162
 with sigma of 0.04
 C160-C194 \\sim C195-C194
 with sigma of 0.04
 Zr4-C160 \\sim Zr4-C195
 with sigma of 0.02
 Zr4-C158 \\sim Zr4-C196
 with sigma of 0.02
 Zr4-C159 \\sim Zr4-C198
 with sigma of 0.02
 C93-C94 \\sim C21B-C94
 with sigma of 0.02
 C92-C94 \\sim C20B-C94
 with sigma of 0.04
 C19B-C95 \\sim C19B-C23B
 with sigma of 0.04
 C94-C95 \\sim C94-C23B
 with sigma of 0.02
 C96-C94 \\sim C24B-C94
 with sigma of 0.04
 C19B-C93 \\sim C19B-C21B
 with sigma of 0.04
 C92-C93 \\sim C20B-C21B
 with sigma of 0.02
 C19B-C92 \\sim C19B-C20B
 with sigma of 0.02
 C96-C19B \\sim C24B-C19B
 with sigma of 0.02
 C96-C95 \\sim C24B-C23B
 with sigma of 0.02
 C108-C104 \\sim C108-C106 \\sim C104-C106 \\sim C105-C107 \\sim C105-C103
\\sim C103-C107
 with sigma of 0.04
 C108-C107 \\sim C107-C106 \\sim C106-C105 \\sim C105-C104 \\sim C104-C103
\\sim C103-C108
 with sigma of 0.02
 C175-C177 \\sim C13B-C15B
 with sigma of 0.04
 C177-C179 \\sim C15B-C17B
 with sigma of 0.04
 C176-C178 \\sim C14B-C16B
 with sigma of 0.04
 C176-C180 \\sim C14B-C18B
 with sigma of 0.04
 C178-C179 \\sim C16B-C17B
 with sigma of 0.02
 C175-C180 \\sim C13B-C18B
 with sigma of 0.02
 C174-C180 \\sim C174-C18B
 with sigma of 0.04
 C177-C178 \\sim C15B-C16B
 with sigma of 0.02
 C174-C175 \\sim C174-C13B
 with sigma of 0.02
 C175-C179 \\sim C13B-C17B
 with sigma of 0.04
 C180-C179 \\sim C18B-C17B
 with sigma of 0.02
 C174-C176 \\sim C174-C14B
 with sigma of 0.04
 C175-C176 \\sim C13B-C14B
 with sigma of 0.02
 C178-C180 \\sim C16B-C18B
 with sigma of 0.04
 C177-C176 \\sim C15B-C14B
 with sigma of 0.02
 C127-C131 \\sim C1B-C5B
 with sigma of 0.04
 C132-C130 \\sim C6B-C4B
 with sigma of 0.04
 C129-C128 \\sim C3B-C2B
 with sigma of 0.02
 C132-C128 \\sim C6B-C2B
 with sigma of 0.04
 C127-C132 \\sim C1B-C6B
 with sigma of 0.02
 C126-C127 \\sim C126-C1B
 with sigma of 0.02
 C131-C130 \\sim C5B-C4B
 with sigma of 0.02
 C131-C129 \\sim C5B-C3B
 with sigma of 0.04
 C126-C132 \\sim C126-C6B
 with sigma of 0.04
 C127-C126 \\sim C1B-C126
 with sigma of 0.02
 C127-C128 \\sim C1B-C2B
 with sigma of 0.02
 C130-C128 \\sim C4B-C2B
 with sigma of 0.04
 C132-C131 \\sim C6B-C5B
 with sigma of 0.02
 C130-C129 \\sim C4B-C3B
 with sigma of 0.02
 C126-C128 \\sim C126-C2B
 with sigma of 0.04
 C127-C129 \\sim C1B-C3B
 with sigma of 0.04
 C119-C117 \\sim C119-C115 \\sim C117-C115 \\sim C116-C120 \\sim C116-C118
\\sim C118-C120
 with sigma of 0.04
 C119-C120 \\sim C120-C115 \\sim C115-C116 \\sim C116-C117 \\sim C117-C118
\\sim C118-C119
 with sigma of 0.02
 C154-C152 \\sim C153-C155 \\sim C156-C151
 with sigma of 0.02
 C154-C155 \\sim C156-C151 \\sim C152-C153
 with sigma of 0.02
3. Restrained planarity
 C11B, C166, C167, C168, C163, C12B
 with sigma of 0.1
 C20B, C91, C24B, C23B, C22B, C21B
 with sigma of 0.1
 C7B, C8B, C9B, C10B, C194
 with sigma of 0.1
 C162, C163, C168, C167, C166
 with sigma of 0.1
 C108, C107, C106, C105, C104, C103
 with sigma of 0.1
 C14B, C15B, C16B, C17B, C18B, C13B
 with sigma of 0.1
 C176, C175, C180, C179, C178, C177
 with sigma of 0.1
 C78, C79, C84, C83, C82, C81, C80
 with sigma of 0.1
 C102, C103, C108, C107, C106, C105, C104
 with sigma of 0.1
 C119, C120, C115, C116, C117, C118
 with sigma of 0.1
4. Uiso/Uaniso restraints and constraints
C11B \\sim C166 \\sim C167 \\sim C168 \\sim C163 \\sim C12B: within 2A with
sigma of 0.04 and sigma for terminal atoms of 0.08 within 2A
C108 \\sim C107 \\sim C106 \\sim C105 \\sim C104 \\sim C103: within 2A with
sigma of 0.04 and sigma for terminal atoms of 0.08 within 2A
C119 \\sim C120 \\sim C115 \\sim C116 \\sim C117 \\sim C118: within 2A with
sigma of 0.04 and sigma for terminal atoms of 0.08 within 2A
C155 \\sim C156 \\sim C151 \\sim C152 \\sim C153 \\sim C154: within 2A with
sigma of 0.04 and sigma for terminal atoms of 0.08 within 2A
C81 \\sim C82 \\sim C83 \\sim C84 \\sim C79 \\sim C80: within 2A with sigma of
0.04 and sigma for terminal atoms of 0.08 within 2A
C129 \\sim C130 \\sim C131 \\sim C132 \\sim C127 \\sim C128: within 2A with
sigma of 0.04 and sigma for terminal atoms of 0.08 within 2A
C6B \\sim C5B \\sim C4B \\sim C3B \\sim C2B \\sim C1B: within 2A with sigma of
0.04 and sigma for terminal atoms of 0.08 within 2A
Uanis(C138) \\sim Ueq: with sigma of 0.1 and sigma for terminal atoms of 0.2
Uanis(C144) \\sim Ueq: with sigma of 0.1 and sigma for terminal atoms of 0.2
Uanis(C8B) \\sim Ueq: with sigma of 0.1 and sigma for terminal atoms of 0.2
Uanis(C194) \\sim Ueq: with sigma of 0.1 and sigma for terminal atoms of 0.2
Uanis(C82) \\sim Ueq: with sigma of 0.1 and sigma for terminal atoms of 0.2
Uanis(C19B) \\sim Ueq: with sigma of 0.2 and sigma for terminal atoms of 0.4
Uanis(C14B) = Uanis(C176)
Uanis(C15B) = Uanis(C177)
5. Rigid body (RIGU) restrains
 C11B, C166, C167, C168, C163, C12B
 with sigma for 1-2 distances of 0.004 and sigma for 1-3 distances of 0.004
 C108, C107, C106, C105, C104, C103
 with sigma for 1-2 distances of 0.004 and sigma for 1-3 distances of 0.004
 C175, C177, C176, C178, C180, C179, C15B, C16B, C17B, C18B, C14B, C13B
 with sigma for 1-2 distances of 0.004 and sigma for 1-3 distances of 0.004
 C162, C8B, C9B, C10B, C7B, C194, C11B, C166, C167, C168, C163, C12B
 with sigma for 1-2 distances of 0.004 and sigma for 1-3 distances of 0.004
 C119, C120, C115, C116, C117, C118
 with sigma for 1-2 distances of 0.004 and sigma for 1-3 distances of 0.004
 C19B
 with sigma for 1-2 distances of 0.004 and sigma for 1-3 distances of 0.004
6. Others
 Sof(C30B)=Sof(H3A)=Sof(C25B)=Sof(C26B)=Sof(H06J)=Sof(C27B)=Sof(H05S)=
 Sof(C28B)=Sof(H2)=Sof(C29B)=Sof(H4)=Sof(H5BC)=Sof(H5BD)=1-FVAR(1)
 Sof(C144)=Sof(H3)=Sof(C139)=Sof(C140)=Sof(H06I)=Sof(C141)=Sof(H05R)=Sof(C142)=
 Sof(H055)=Sof(C143)=Sof(H060)=Sof(H5AA)=Sof(H5AB)=FVAR(1)
 Sof(C19B)=Sof(C24B)=Sof(H05Y)=Sof(C23B)=Sof(H20)=Sof(C22B)=Sof(H327)=
 Sof(C21B)=Sof(H15A)=Sof(C20B)=Sof(H1C)=1-FVAR(2)
 Sof(C96)=Sof(H05X)=Sof(C92)=Sof(H065)=Sof(C93)=Sof(H15)=Sof(C94)=Sof(H052)=
 Sof(C95)=Sof(H06S)=Sof(C91)=FVAR(2)
 Sof(H04J)=Sof(H04K)=Sof(C15B)=Sof(H05G)=Sof(C16B)=Sof(H26)=Sof(C17B)=Sof(H1V)=
 Sof(C18B)=Sof(H1W)=Sof(C14B)=Sof(H1X)=Sof(C13B)=1-FVAR(3)
 Sof(H04B)=Sof(H04I)=Sof(C175)=Sof(C177)=Sof(H05F)=Sof(C176)=Sof(H05H)=
 Sof(C178)=Sof(H05T)=Sof(C180)=Sof(H063)=Sof(C179)=Sof(H066)=FVAR(3)
 Sof(H06H)=Sof(H06K)=Sof(C1B)=Sof(C6B)=Sof(H87B)=Sof(C5B)=Sof(H65B)=Sof(C4B)=
 Sof(H43B)=Sof(C3B)=Sof(H06W)=Sof(C2B)=Sof(H53B)=1-FVAR(4)
 Sof(H06E)=Sof(H06G)=Sof(C127)=Sof(C132)=Sof(H87A)=Sof(C131)=Sof(H65A)=
 Sof(C130)=Sof(H43A)=Sof(C129)=Sof(H06V)=Sof(C128)=Sof(H53A)=FVAR(4)
 Sof(C160)=Sof(H04X)=Sof(C161)=Sof(C157)=Sof(H04W)=Sof(C158)=Sof(H04Y)=
 Sof(C159)=Sof(H059)=Sof(C162)=Sof(H07C)=Sof(H07D)=Sof(C166)=Sof(H8)=Sof(C167)=
 Sof(H9)=Sof(C168)=Sof(H10)=Sof(C163)=1-FVAR(5)
 Sof(C8B)=Sof(H07M)=Sof(C9B)=Sof(H34)=Sof(C10B)=Sof(H05J)=Sof(C7B)=Sof(C194)=
 Sof(H28A)=Sof(H28B)=Sof(C195)=Sof(H14)=Sof(C201)=Sof(C197)=Sof(H18)=Sof(C196)=
 Sof(H17)=Sof(C198)=Sof(H16)=FVAR(5)
 Fixed Sof: Cl1(0.5) H04R(0.5) H04S(0.5) H6B(0.75) H6A(0.25) H12A(0.75)
 H12(0.25) Cl4(0.5)
7.a Secondary CH2 refined with riding coordinates:
 C66(H02B,H02C), C54(H03A,H03C), C186(H03G,H03J), C174(H04B,H04I), C174(H04J,
 H04K), C90(H04R,H04S), C78(H06A,H06B), C102(H06C,H06D), C150(H07A,H07B),
 C162(H07C,H07D), C138(H5AA,H5AB), C138(H5BC,H5BD), C194(H28A,H28B), C126(H06E,
 H06G), C126(H06H,H06K), C114(H27A,H27B)
7.b Aromatic/amide H refined with riding coordinates:
 C37(H01M), C38(H01N), C11(H01T), C12(H01Y), C49(H025), C42(H028), C45(H02A),
 C137(H02G), C30(H02I), C31(H02J), C20(H02L), C61(H02M), C43(H02N), C27(H02P),
 C135(H02R), C50(H02S), C19(H02T), C184(H02U), C35(H02W), C60(H02X), C169(H02Y),
  C34(H030), C133(H031), C58(H033), C52(H034), C46(H035), C183(H037),
 C172(H03B), C23(H03D), C68(H03E), C56(H03F), C59(H03H), C64(H03I), C98(H03M),
 C124(H03N), C22(H03O), C28(H03Q), C99(H03S), C88(H03T), C87(H05U), C86(H06F),
 C85(H03K), C69(H03U), C51(H03V), C75(H03W), C14(H03X), C73(H03Z), C192(H040),
 C72(H041), C171(H043), C170(H044), C70(H045), C15(H046), C100(H047),
 C134(H048), C182(H049), C57(H04A), C112(H04C), C191(H04D), C4(H04E),
 C181(H04F), C3(H04G), C74(H04H), C7(H04L), C6(H04M), C97(H04N), C111(H04O),
 C122(H04P), C62(H04Q), C148(H04T), C109(H04U), C123(H04V), C160(H04X),
 C157(H04W), C158(H04Y), C159(H059), C76(H04Z), C110(H050), C121(H053),
 C71(H056), C147(H057), C145(H05A), C190(H05B), C177(H05F), C176(H05H),
 C63(H05I), C146(H05O), C178(H05T), C96(H05X), C92(H065), C93(H15), C94(H052),
 C95(H06S), C189(H05Z), C180(H063), C179(H066), C188(H067), C8B(H07M), C9B(H34),
  C10B(H05J), C81(H120), C80(H07E), C84(H21), C83(H229), C82(H99), C144(H3),
 C140(H06I), C141(H05R), C142(H055), C143(H060), C30B(H3A), C26B(H06J),
 C27B(H05S), C28B(H2), C29B(H4), C11B(H6B), C11B(H6A), C166(H8), C167(H9),
 C168(H10), C12B(H12A), C12B(H12), C195(H14), C197(H18), C196(H17), C198(H16),
 C24B(H05Y), C23B(H20), C22B(H327), C21B(H15A), C20B(H1C), C132(H87A),
 C131(H65A), C130(H43A), C129(H06V), C128(H53A), C152(H24), C153(H198),
 C154(H42), C155(H55), C156(H111), C108(H1G), C107(H1H), C106(H1I), C105(H1J),
 C104(H1K), C15B(H05G), C16B(H26), C17B(H1V), C18B(H1W), C14B(H1X), C6B(H87B),
 C5B(H65B), C4B(H43B), C3B(H06W), C2B(H53B), C119(H1M), C120(H1N), C116(H1P),
 C117(H1Q), C118(H1R)
7.c Fitted pentagon refined as free rotating group:
 C88(C87,C86,C85,C89), C160(C161,C157,C158,C159), C195(C201,C197,C196,C198)
7.d Fitted hexagon refined as free rotating group:
 C96(C19B,C92,C93,C94,C95), C81(C80,C79,C84,C83,C82), C144(C139,C140,C141,C142,
 C143), C30B(C25B,C26B,C27B,C28B,C29B), C91(C24B,C23B,C22B,C21B,C20B),
 C127(C132,C131,C130,C129,C128), C152(C153,C154,C155,C156,C151), C1B(C6B,C5B,
 C4B,C3B,C2B)
;
_smtbx_masks_special_details
;
A solvent mask was calculated and 5912 electrons were 
found in a volume of 21416\%A^3^ in 1 void per unit cell. 
This is consistent with the presence of 
16[C3H7NO], 10[H2O] per Asymmetric Unit 
which account for 5920 electrons 
per unit cell.
;
_smtbx_masks_void_probe_radius 1.2
_smtbx_masks_void_truncation_radius 1.2
_olex2_submission_special_instructions 'No special instructions were received'
_oxdiff_exptl_absorpt_empirical_details
;
Empirical correction (ABSPACK) includes:
- Absorption correction using spherical harmonics
- Frame scaling
;
_oxdiff_exptl_absorpt_empirical_full_max 1.363
_oxdiff_exptl_absorpt_empirical_full_min 0.783

loop_
_space_group_symop_operation_xyz
'x, y, z'
'-x+1/2, -y, z+1/2'
'-x, y+1/2, -z+1/2'
'x+1/2, -y+1/2, -z'
'-x, -y, -z'
'x-1/2, y, -z-1/2'
'x, -y-1/2, z-1/2'
'-x-1/2, y-1/2, z'

loop_
_atom_site_label
_atom_site_type_symbol
_atom_site_fract_x
_atom_site_fract_y
_atom_site_fract_z
_atom_site_U_iso_or_equiv
_atom_site_adp_type
_atom_site_occupancy
_atom_site_site_symmetry_order
_atom_site_calc_flag
_atom_site_refinement_flags_posn
_atom_site_refinement_flags_adp
_atom_site_refinement_flags_occupancy
_atom_site_disorder_assembly
_atom_site_disorder_group
Zr2 Zr 0.87007(2) 0.22210(2) 0.32725(2) 0.03930(12) Uani 1 1 d . . . . .
Zr3 Zr 0.87982(2) 0.22476(2) 0.43091(2) 0.03920(12) Uani 1 1 d . . . . .
Zr4 Zr 0.58554(2) 0.19999(2) 0.35140(2) 0.04303(13) Uani 1 1 d D . . . .
Zr6 Zr 0.58860(2) 0.20691(2) 0.45547(2) 0.04170(12) Uani 1 1 d . . . . .
Zr12 Zr 0.70116(2) 0.39348(2) 0.15215(2) 0.04764(14) Uani 1 1 d . . . . .
Zr5 Zr 0.54051(2) 0.25713(2) 0.39910(2) 0.04691(14) Uani 1 1 d . . . . .
Zr1 Zr 0.90993(2) 0.28369(2) 0.37138(2) 0.04767(14) Uani 1 1 d . . . . .
Zr10 Zr 0.74347(2) 0.45116(2) 0.20239(2) 0.05379(17) Uani 1 1 d . . . . .
Zr8 Zr 0.72575(2) 0.40586(2) 0.60970(2) 0.0638(2) Uani 1 1 d . . . . .
Zr7 Zr 0.76484(2) 0.46105(2) 0.55088(2) 0.0616(2) Uani 1 1 d . . . . .
Zr11 Zr 0.65656(2) 0.44475(2) 0.21066(2) 0.05876(18) Uani 1 1 d . . . . .
Zr9 Zr 0.67778(2) 0.45750(2) 0.55583(2) 0.0642(2) Uani 1 1 d . . . . .
Cl5 Cl 0.81466(9) 0.45250(5) 0.68452(10) 0.0986(9) Uani 1 1 d . . . . .
Cl3 Cl 0.48360(9) 0.23133(11) 0.52001(9) 0.1516(19) Uani 1 1 d . . . . .
O11 O 0.58690(10) 0.23195(10) 0.39986(12) 0.0368(9) Uani 1 1 d . . . . .
O7 O 0.85819(11) 0.26739(10) 0.46083(13) 0.0406(9) Uani 1 1 d . . . . .
O6 O 0.82440(12) 0.21352(10) 0.42200(13) 0.0432(10) Uani 1 1 d . . . . .
O5 O 0.81865(12) 0.21168(10) 0.35198(13) 0.0422(10) Uani 1 1 d . . . . .
O10 O 0.84442(11) 0.26360(10) 0.29968(12) 0.0395(9) Uani 1 1 d . . . . .
O20 O 0.56893(12) 0.28037(12) 0.34924(13) 0.0481(11) Uani 1 1 d . . . . .
O34 O 0.73796(13) 0.42988(10) 0.14196(12) 0.0472(11) Uani 1 1 d . . . . .
O16 O 0.60437(12) 0.25374(11) 0.47756(13) 0.0471(10) Uani 1 1 d . . . . .
O8 O 0.88065(13) 0.30676(11) 0.42106(14) 0.0499(11) Uani 1 1 d . . . . .
O18 O 0.64070(12) 0.19877(11) 0.36667(13) 0.0456(10) Uani 1 1 d . . . . .
O19 O 0.60007(12) 0.24319(11) 0.31697(12) 0.0453(10) Uani 1 1 d . . . . .
O1 O 0.86965(10) 0.25160(10) 0.37850(12) 0.0356(8) Uani 1 1 d . . . . .
O17 O 0.64376(12) 0.20344(12) 0.43647(13) 0.0482(11) Uani 1 1 d . . . . .
O4 O 0.91665(11) 0.24894(12) 0.32424(13) 0.0488(11) Uani 1 1 d . . . . .
O13 O 0.57874(13) 0.17362(11) 0.40776(13) 0.0493(11) Uani 1 1 d . . . . .
O12 O 0.53804(12) 0.22694(12) 0.45208(13) 0.0514(12) Uani 1 1 d . . . . .
O9 O 0.87065(13) 0.30447(11) 0.32952(14) 0.0482(11) Uani 1 1 d . . . . .
O15 O 0.57185(12) 0.28774(12) 0.44034(13) 0.0488(11) Uani 1 1 d . . . . .
O31 O 0.70242(15) 0.41947(10) 0.20645(12) 0.0520(12) Uani 1 1 d . . . . .
O38 O 0.66949(15) 0.36312(10) 0.19381(13) 0.0548(13) Uani 1 1 d . . . . .
O33 O 0.65731(14) 0.42427(11) 0.15001(13) 0.0522(12) Uani 1 1 d . . . . .
O2 O 0.88819(14) 0.19513(11) 0.37879(13) 0.0523(12) Uani 1 1 d . . . . .
O39 O 0.74305(14) 0.36895(11) 0.18628(13) 0.0539(12) Uani 1 1 d . . . . .
O3 O 0.92482(12) 0.25285(13) 0.42042(14) 0.0517(11) Uani 1 1 d . . . . .
O14 O 0.53454(12) 0.21957(13) 0.35592(13) 0.0538(12) Uani 1 1 d . . . . .
O21 O 0.72301(16) 0.43106(10) 0.55396(13) 0.0573(14) Uani 1 1 d . . . . .
O29 O 0.79019(18) 0.41657(11) 0.53416(16) 0.0691(17) Uani 1 1 d . . . . .
O22 O 0.68393(17) 0.43837(12) 0.61673(13) 0.0646(15) Uani 1 1 d . . . . .
O37 O 0.63925(17) 0.39830(12) 0.23147(15) 0.0662(16) Uani 1 1 d . . . . .
O35 O 0.73330(19) 0.45364(12) 0.26942(14) 0.0686(17) Uani 1 1 d . . . . .
O40 O 0.77048(17) 0.40817(11) 0.21919(14) 0.0617(15) Uani 1 1 d . . . . .
O32 O 0.69625(16) 0.47762(11) 0.19622(14) 0.0585(14) Uani 1 1 d . . . . .
O24 O 0.76506(17) 0.44154(11) 0.61224(14) 0.0606(15) Uani 1 1 d . . . . .
O23 O 0.72031(16) 0.48962(10) 0.56165(13) 0.0573(13) Uani 1 1 d . . . . .
O26 O 0.65609(18) 0.41133(12) 0.53942(15) 0.0704(17) Uani 1 1 d . . . . .
O25 O 0.68833(19) 0.37657(12) 0.57555(15) 0.0728(18) Uani 1 1 d . . . . .
O36 O 0.6746(2) 0.44917(12) 0.27515(16) 0.0729(18) Uani 1 1 d . . . . .
O28 O 0.7483(2) 0.46123(12) 0.48520(15) 0.0692(17) Uani 1 1 d . . . . .
O30 O 0.76376(18) 0.37918(11) 0.57223(15) 0.0668(16) Uani 1 1 d . . . . .
O27 O 0.6897(2) 0.45949(13) 0.48907(16) 0.0783(19) Uani 1 1 d . . . . .
C33 C 0.82405(18) 0.31490(14) 0.28500(17) 0.0415(14) Uani 1 1 d . . . . .
C37 C 0.77851(18) 0.32462(15) 0.23468(19) 0.0433(14) Uani 1 1 d . . . . .
H01M H 0.761344 0.317114 0.215798 0.052 Uiso 1 1 calc R U . . .
C38 C 0.79888(18) 0.30358(16) 0.25773(19) 0.0446(14) Uani 1 1 d . . . . .
H01N H 0.795498 0.281516 0.254736 0.054 Uiso 1 1 calc R U . . .
C36 C 0.7839(2) 0.35644(15) 0.23995(18) 0.0467(15) Uani 1 1 d . . . . .
C32 C 0.84834(17) 0.29236(15) 0.30654(19) 0.0413(13) Uani 1 1 d . . . . .
C65 C 0.86408(16) 0.21023(15) 0.24783(19) 0.0406(13) Uani 1 1 d . . . . .
C47 C 0.80624(18) 0.21211(15) 0.3892(2) 0.0442(14) Uani 1 1 d . . . . .
C25 C 0.59226(18) 0.27154(17) 0.32454(19) 0.0465(15) Uani 1 1 d . . . . .
C11 C 0.8117(2) 0.31055(16) 0.4976(2) 0.0508(16) Uani 1 1 d . . . . .
H01T H 0.804882 0.289032 0.498520 0.061 Uiso 1 1 calc R U . . .
C10 C 0.84019(19) 0.31967(15) 0.4737(2) 0.0455(15) Uani 1 1 d . . . . .
C136 C 0.71175(18) 0.34459(15) 0.10838(18) 0.0421(14) Uani 1 1 d D . . . .
C44 C 0.76742(18) 0.20996(16) 0.3926(2) 0.0445(14) Uani 1 1 d . . . . .
C9 C 0.86138(18) 0.29593(15) 0.4503(2) 0.0438(14) Uani 1 1 d . . . . .
C12 C 0.7934(2) 0.33269(16) 0.5199(2) 0.0550(18) Uani 1 1 d . . . . .
H01Y H 0.773535 0.326641 0.535647 0.066 Uiso 1 1 calc R U . . .
C26 C 0.61051(18) 0.29725(16) 0.30081(19) 0.0450(15) Uani 1 1 d . . . . .
C40 C 0.65733(16) 0.20227(15) 0.4000(2) 0.0426(14) Uani 1 1 d . . . . .
C17 C 0.5954(2) 0.28143(18) 0.4660(2) 0.0520(17) Uani 1 1 d . . . . .
C13 C 0.8039(2) 0.36363(16) 0.5193(2) 0.0559(19) Uani 1 1 d . . . . .
C41 C 0.69574(17) 0.20583(16) 0.3984(2) 0.0446(14) Uani 1 1 d . . . . .
C21 C 0.6486(2) 0.35719(18) 0.5247(2) 0.060(2) Uani 1 1 d . . . . .
C49 C 0.8958(2) 0.21807(18) 0.5077(2) 0.0534(17) Uani 1 1 d . . . . .
H025 H 0.897720 0.236410 0.524555 0.064 Uiso 1 1 calc R U . . .
C173 C 0.5858(2) 0.2028(2) 0.5350(2) 0.062(2) Uani 1 1 d . . . . .
Cl1 Cl 0.47696(16) 0.2027(2) 0.3140(2) 0.134(3) Uani 0.5 1 d . . P . .
C42 C 0.7120(2) 0.2057(2) 0.3592(2) 0.0583(19) Uani 1 1 d . . . . .
H028 H 0.698594 0.204194 0.334404 0.070 Uiso 1 1 calc R U . . .
C18 C 0.6139(2) 0.30814(18) 0.4859(2) 0.0540(17) Uani 1 1 d . . . . .
C45 C 0.7513(2) 0.2107(2) 0.4317(2) 0.0594(19) Uani 1 1 d . . . . .
H02A H 0.764636 0.213381 0.456424 0.071 Uiso 1 1 calc R U . . .
C29 C 0.6384(2) 0.34529(17) 0.25305(19) 0.0548(18) Uani 1 1 d . . . . .
C39 C 0.7642(2) 0.37947(17) 0.21341(18) 0.0549(19) Uani 1 1 d . . . . .
C53 C 0.8650(2) 0.19999(16) 0.5013(2) 0.0515(17) Uani 1 1 d . . . . .
C67 C 0.8587(2) 0.22397(18) 0.1722(2) 0.0523(17) Uani 1 1 d . . . . .
C137 C 0.7294(2) 0.36917(17) 0.0891(2) 0.0578(19) Uani 1 1 d . . . . .
H02G H 0.753967 0.370808 0.086855 0.069 Uiso 1 1 calc R U . . .
C55 C 0.8303(2) 0.1882(2) 0.5655(3) 0.063(2) Uani 1 1 d . . . . .
C30 C 0.6123(3) 0.35179(19) 0.2811(2) 0.067(2) Uani 1 1 d . . . . .
H02I H 0.604009 0.372733 0.284403 0.081 Uiso 1 1 calc R U . . .
C31 C 0.5981(2) 0.32734(19) 0.3047(2) 0.065(2) Uani 1 1 d . . . . .
H02J H 0.579694 0.331609 0.323571 0.078 Uiso 1 1 calc R U . . .
C66 C 0.8563(3) 0.23504(19) 0.2161(2) 0.069(2) Uani 1 1 d . . . . .
H02B H 0.832502 0.243154 0.221090 0.083 Uiso 1 1 calc R U . . .
H02C H 0.872655 0.252785 0.220040 0.083 Uiso 1 1 calc R U . . .
C20 C 0.6613(2) 0.32740(19) 0.5290(3) 0.062(2) Uani 1 1 d . . . . .
H02L H 0.681521 0.323711 0.545310 0.074 Uiso 1 1 calc R U . . .
C61 C 0.8409(2) 0.1911(2) 0.2692(2) 0.062(2) Uani 1 1 d . . . . .
H02M H 0.816274 0.192084 0.267247 0.075 Uiso 1 1 calc R U . . .
C43 C 0.74755(19) 0.2078(2) 0.3571(2) 0.0569(19) Uani 1 1 d . . . . .
H02N H 0.758604 0.207672 0.330539 0.068 Uiso 1 1 calc R U . . .
C16 C 0.7839(3) 0.38824(17) 0.5433(2) 0.065(2) Uani 1 1 d . . . . .
C27 C 0.6382(2) 0.2914(2) 0.2752(3) 0.066(2) Uani 1 1 d . . . . .
H02P H 0.647458 0.270726 0.273282 0.080 Uiso 1 1 calc R U . . .
C185 C 0.4945(2) 0.2904(2) 0.3611(2) 0.068(2) Uani 1 1 d . . . . .
C135 C 0.6759(2) 0.3500(2) 0.1052(2) 0.063(2) Uani 1 1 d . . . . .
H02R H 0.657844 0.336802 0.115413 0.076 Uiso 1 1 calc R U . . .
C50 C 0.9225(2) 0.2043(2) 0.4850(2) 0.065(2) Uani 1 1 d . . . . .
H02S H 0.945845 0.211680 0.483647 0.078 Uiso 1 1 calc R U . . .
C19 C 0.6442(2) 0.30199(19) 0.5092(3) 0.064(2) Uani 1 1 d . . . . .
H02T H 0.652996 0.281147 0.511499 0.077 Uiso 1 1 calc R U . . .
C184 C 0.4767(2) 0.2646(3) 0.3781(2) 0.074(3) Uani 1 1 d . . . . .
H02U H 0.465378 0.248615 0.362365 0.089 Uiso 1 1 calc R U . . .
C24 C 0.6660(3) 0.38341(19) 0.5483(2) 0.069(3) Uani 1 1 d . . . . .
C35 C 0.8074(3) 0.36745(17) 0.2682(2) 0.067(2) Uani 1 1 d . . . . .
H02W H 0.810208 0.389484 0.272268 0.081 Uiso 1 1 calc R U . . .
C60 C 0.8374(2) 0.2032(2) 0.6014(3) 0.070(2) Uani 1 1 d . . . . .
H02X H 0.841725 0.225232 0.600951 0.084 Uiso 1 1 calc R U . . .
C169 C 0.6170(2) 0.1898(2) 0.5222(2) 0.066(2) Uani 1 1 d . . . . .
H02Y H 0.639386 0.198290 0.527636 0.079 Uiso 1 1 calc R U . . .
C34 C 0.8270(3) 0.34655(17) 0.2908(2) 0.067(2) Uani 1 1 d . . . . .
H030 H 0.843080 0.354333 0.310840 0.081 Uiso 1 1 calc R U . . .
C133 C 0.7060(3) 0.39073(19) 0.0739(2) 0.075(3) Uani 1 1 d . . . . .
H031 H 0.711387 0.409710 0.059526 0.090 Uiso 1 1 calc R U . . .
C48 C 0.6506(2) 0.37116(17) 0.22433(19) 0.0558(19) Uani 1 1 d . . . . .
C58 C 0.8319(2) 0.1557(2) 0.6406(3) 0.073(3) Uani 1 1 d . . . . .
H033 H 0.833332 0.144723 0.666355 0.088 Uiso 1 1 calc R U . . .
C52 C 0.8743(2) 0.17531(17) 0.4740(2) 0.060(2) Uani 1 1 d . . . . .
H034 H 0.859154 0.159391 0.463727 0.072 Uiso 1 1 calc R U . . .
C46 C 0.7162(2) 0.2074(2) 0.4338(2) 0.072(3) Uani 1 1 d . . . . .
H035 H 0.705440 0.206172 0.460464 0.086 Uiso 1 1 calc R U . . .
C183 C 0.4783(2) 0.2660(3) 0.4217(3) 0.084(3) Uani 1 1 d . . . . .
H037 H 0.468670 0.251139 0.440711 0.100 Uiso 1 1 calc R U . . .
C187 C 0.4662(2) 0.3180(2) 0.3016(3) 0.072(2) Uani 1 1 d . . . . .
C1 C 0.7058(3) 0.45085(18) 0.2907(2) 0.074(3) Uani 1 1 d . . . . .
C172 C 0.5599(2) 0.1837(2) 0.5198(2) 0.070(2) Uani 1 1 d . . . . .
H03B H 0.535615 0.186979 0.523315 0.084 Uiso 1 1 calc R U . . .
C8 C 0.7181(3) 0.45808(19) 0.4694(2) 0.072(3) Uani 1 1 d . . . . .
C23 C 0.6021(3) 0.3385(2) 0.4819(3) 0.078(3) Uani 1 1 d . . . . .
H03D H 0.581626 0.342933 0.466367 0.094 Uiso 1 1 calc R U . . .
C68 C 0.8889(2) 0.2283(2) 0.1491(3) 0.073(2) Uani 1 1 d . . . . .
H03E H 0.907982 0.239374 0.160958 0.088 Uiso 1 1 calc R U . . .
C56 C 0.8231(3) 0.1560(3) 0.5672(3) 0.087(3) Uani 1 1 d . . . . .
H03F H 0.817996 0.145126 0.542041 0.104 Uiso 1 1 calc R U . . .
C54 C 0.8302(2) 0.2053(2) 0.5230(2) 0.066(2) Uani 1 1 d . . . . .
H03A H 0.811119 0.196979 0.505372 0.079 Uiso 1 1 calc R U . . .
H03C H 0.826271 0.228103 0.527270 0.079 Uiso 1 1 calc R U . . .
C59 C 0.8385(3) 0.1870(2) 0.6398(3) 0.078(3) Uani 1 1 d . . . . .
H03H H 0.843762 0.197980 0.664866 0.093 Uiso 1 1 calc R U . . .
C64 C 0.8978(2) 0.2004(3) 0.2609(3) 0.075(3) Uani 1 1 d . . . . .
H03I H 0.919278 0.209365 0.252387 0.090 Uiso 1 1 calc R U . . .
C2 C 0.7085(3) 0.45079(19) 0.3371(2) 0.072(3) Uani 1 1 d . . . . .
C98 C 0.6363(3) 0.4998(2) 0.5269(3) 0.078(3) Uani 1 1 d . . . . .
H03M H 0.642115 0.511024 0.502164 0.093 Uiso 1 1 calc R U . . .
C124 C 0.7923(3) 0.4786(3) 0.1632(3) 0.081(3) Uani 1 1 d . . . . .
H03N H 0.795481 0.474175 0.134331 0.097 Uiso 1 1 calc R U . . .
C22 C 0.6209(3) 0.3628(2) 0.5011(3) 0.085(3) Uani 1 1 d . . . . .
H03O H 0.613570 0.383986 0.497081 0.102 Uiso 1 1 calc R U . . .
C5 C 0.7146(3) 0.4544(2) 0.4229(2) 0.076(3) Uani 1 1 d . . . . .
C28 C 0.6530(2) 0.31548(18) 0.2519(3) 0.067(2) Uani 1 1 d . . . . .
H03Q H 0.672948 0.311535 0.235282 0.081 Uiso 1 1 calc R U . . .
C99 C 0.6453(3) 0.50882(19) 0.5689(3) 0.075(3) Uani 1 1 d . . . . .
H03S H 0.658639 0.526628 0.577008 0.090 Uiso 1 1 calc R U . . .
C88 C 0.75415(19) 0.3670(2) 0.6607(2) 0.103(4) Uani 1 1 d G . . . .
H03T H 0.774634 0.356202 0.652368 0.124 Uiso 1 1 calc R U . . .
C87 C 0.7528(3) 0.3969(2) 0.6806(2) 0.165(10) Uani 1 1 d G . . . .
H05U H 0.772207 0.409600 0.687928 0.197 Uiso 1 1 calc R U . . .
C86 C 0.7173(3) 0.40452(13) 0.68758(18) 0.165(10) Uani 1 1 d G . . . .
H06F H 0.708838 0.423186 0.700433 0.197 Uiso 1 1 calc R U . . .
C85 C 0.6968(2) 0.37933(19) 0.6720(2) 0.085(3) Uani 1 1 d G . . . .
H03K H 0.672101 0.378185 0.672602 0.102 Uiso 1 1 calc R U . . .
C89 C 0.7195(2) 0.35616(12) 0.65538(17) 0.071(3) Uani 1 1 d G . . . .
C69 C 0.8913(3) 0.2165(3) 0.1091(3) 0.085(3) Uani 1 1 d . . . . .
H03U H 0.912309 0.219149 0.093957 0.102 Uiso 1 1 calc R U . . .
C51 C 0.9096(3) 0.1784(2) 0.4648(3) 0.085(3) Uani 1 1 d . . . . .
H03V H 0.922601 0.164682 0.447307 0.102 Uiso 1 1 calc R U . . .
C75 C 0.9719(2) 0.3019(3) 0.3828(3) 0.082(3) Uani 1 1 d . . . . .
H03W H 0.986942 0.288416 0.398183 0.099 Uiso 1 1 calc R U . . .
C14 C 0.8312(3) 0.3728(2) 0.4960(4) 0.091(3) Uani 1 1 d . . . . .
H03X H 0.837415 0.394465 0.494834 0.109 Uiso 1 1 calc R U . . .
C186 C 0.4971(2) 0.2991(3) 0.3147(3) 0.081(3) Uani 1 1 d . . . . .
H03G H 0.518551 0.311410 0.309757 0.098 Uiso 1 1 calc R U . . .
H03J H 0.498394 0.279628 0.297638 0.098 Uiso 1 1 calc R U . . .
C73 C 0.9425(3) 0.3257(3) 0.3315(4) 0.100(4) Uani 1 1 d . . . . .
H03Z H 0.934051 0.331583 0.304701 0.120 Uiso 1 1 calc R U . . .
C192 C 0.4361(3) 0.3046(2) 0.2886(3) 0.075(2) Uani 1 1 d . . . . .
H040 H 0.434620 0.282329 0.286172 0.090 Uiso 1 1 calc R U . . .
C72 C 0.8323(3) 0.2075(3) 0.1532(3) 0.087(3) Uani 1 1 d . . . . .
H041 H 0.811253 0.203694 0.167830 0.105 Uiso 1 1 calc R U . . .
C125 C 0.8083(3) 0.4636(2) 0.1947(3) 0.078(3) Uani 1 1 d . . . . .
C171 C 0.5753(3) 0.1587(2) 0.4984(3) 0.087(3) Uani 1 1 d . . . . .
H043 H 0.563358 0.141910 0.484896 0.104 Uiso 1 1 calc R U . . .
C170 C 0.6101(3) 0.1626(2) 0.5001(3) 0.081(3) Uani 1 1 d . . . . .
H044 H 0.627010 0.148886 0.488241 0.097 Uiso 1 1 calc R U . . .
C70 C 0.8654(3) 0.2018(2) 0.0913(2) 0.079(3) Uani 1 1 d . . . . .
H045 H 0.867280 0.194819 0.063206 0.094 Uiso 1 1 calc R U . . .
C15 C 0.8504(3) 0.3506(2) 0.4734(3) 0.086(3) Uani 1 1 d . . . . .
H046 H 0.870284 0.356862 0.457934 0.103 Uiso 1 1 calc R U . . .
C100 C 0.6306(3) 0.4865(2) 0.5953(3) 0.082(3) Uani 1 1 d . . . . .
H047 H 0.632217 0.486790 0.624927 0.099 Uiso 1 1 calc R U . . .
C134 C 0.6718(3) 0.3792(3) 0.0838(3) 0.092(4) Uani 1 1 d . . . . .
H048 H 0.650375 0.389182 0.077265 0.111 Uiso 1 1 calc R U . . .
C182 C 0.4964(3) 0.2928(3) 0.4320(2) 0.083(3) Uani 1 1 d . . . . .
H049 H 0.501376 0.299966 0.459509 0.100 Uiso 1 1 calc R U . . .
C57 C 0.8232(3) 0.1394(3) 0.6047(3) 0.079(3) Uani 1 1 d . . . . .
H04A H 0.817484 0.117602 0.605558 0.095 Uiso 1 1 calc R U . . .
C101 C 0.6133(3) 0.4638(2) 0.5724(3) 0.082(3) Uani 1 1 d . . . . .
C112 C 0.8192(3) 0.4824(2) 0.5174(3) 0.084(3) Uani 1 1 d . . . . .
H04C H 0.826938 0.472278 0.492600 0.101 Uiso 1 1 calc R U . . .
C191 C 0.4077(2) 0.3229(3) 0.2787(3) 0.087(3) Uani 1 1 d . . . . .
H04D H 0.386989 0.312534 0.270017 0.104 Uiso 1 1 calc R U . . .
C4 C 0.7441(3) 0.4557(2) 0.3979(3) 0.085(3) Uani 1 1 d . . . . .
H04E H 0.766336 0.458072 0.410484 0.103 Uiso 1 1 calc R U . . .
C181 C 0.5061(2) 0.3075(2) 0.3951(3) 0.073(2) Uani 1 1 d . . . . .
H04F H 0.518834 0.326661 0.393370 0.087 Uiso 1 1 calc R U . . .
C3 C 0.7414(3) 0.4536(2) 0.3550(3) 0.085(3) Uani 1 1 d . . . . .
H04G H 0.761569 0.454099 0.337933 0.102 Uiso 1 1 calc R U . . .
C74 C 0.9669(3) 0.3013(3) 0.3382(3) 0.099(4) Uani 1 1 d . . . . .
H04H H 0.977380 0.287748 0.318180 0.119 Uiso 1 1 calc R U . . .
C174 C 0.5812(3) 0.2318(3) 0.5617(2) 0.098(4) Uani 1 1 d D . . . .
H04B H 0.559485 0.242590 0.553054 0.117 Uiso 0.740(11) 1 calc R U P A 1
H04I H 0.600701 0.246436 0.556125 0.117 Uiso 0.740(11) 1 calc R U P A 1
H04J H 0.558726 0.242390 0.555884 0.117 Uiso 0.260(11) 1 calc R U P A 2
H04K H 0.600368 0.247049 0.557507 0.117 Uiso 0.260(11) 1 calc R U P A 2
C7 C 0.6798(3) 0.4484(3) 0.3617(2) 0.092(3) Uani 1 1 d . . . . .
H04L H 0.657542 0.445343 0.349540 0.111 Uiso 1 1 calc R U . . .
C6 C 0.6835(3) 0.4503(3) 0.4046(3) 0.090(3) Uani 1 1 d . . . . .
H04M H 0.663408 0.448772 0.421741 0.108 Uiso 1 1 calc R U . . .
C97 C 0.6177(3) 0.4716(2) 0.5287(3) 0.082(3) Uani 1 1 d . . . . .
H04N H 0.609461 0.459671 0.505612 0.098 Uiso 1 1 calc R U . . .
C111 C 0.7966(3) 0.5068(3) 0.5189(4) 0.094(3) Uani 1 1 d . . . . .
H04O H 0.785480 0.516890 0.495922 0.113 Uiso 1 1 calc R U . . .
C113 C 0.8292(3) 0.4744(2) 0.5577(4) 0.093(3) Uani 1 1 d . . . . .
C122 C 0.7746(3) 0.5010(2) 0.2228(4) 0.093(3) Uani 1 1 d . . . . .
H04P H 0.763662 0.514446 0.242619 0.112 Uiso 1 1 calc R U . . .
C62 C 0.8595(5) 0.1703(2) 0.2936(3) 0.112(5) Uani 1 1 d . . . . .
H04Q H 0.849738 0.154736 0.311535 0.134 Uiso 1 1 calc R U . . .
C90 C 0.7081(4) 0.32509(19) 0.6394(3) 0.101(4) Uani 1 1 d . . . . .
H04R H 0.719783 0.320548 0.612547 0.121 Uiso 0.5 1 calc R U P B 1
H04S H 0.682663 0.325425 0.634421 0.121 Uiso 0.5 1 calc R U P B 1
C149 C 0.6180(4) 0.4873(3) 0.2412(4) 0.117(5) Uani 1 1 d . . . . .
C148 C 0.6201(3) 0.4933(2) 0.1992(5) 0.099(4) Uani 1 1 d . . . . .
H04T H 0.631171 0.510670 0.186218 0.119 Uiso 1 1 calc R U . . .
C109 C 0.8119(4) 0.4933(3) 0.5854(3) 0.105(5) Uani 1 1 d . . . . .
H04U H 0.812702 0.492271 0.615002 0.126 Uiso 1 1 calc R U . . .
C123 C 0.7702(3) 0.5019(2) 0.1794(4) 0.085(3) Uani 1 1 d . . . . .
H04V H 0.755341 0.515451 0.163995 0.102 Uiso 1 1 calc R U . . .
C160 C 0.6136(3) 0.1688(4) 0.2913(5) 0.038(4) Uani 0.486(17) 1 d DG . P C 1
H04X H 0.636996 0.173040 0.283703 0.045 Uiso 0.486(17) 1 calc R U P C 1
C161 C 0.5837(5) 0.1836(3) 0.2742(3) 0.065(8) Uani 0.486(17) 1 d DG . P C 1
C157 C 0.5539(3) 0.1706(4) 0.2940(5) 0.047(5) Uani 0.486(17) 1 d DG . P C 1
H04W H 0.530433 0.176140 0.288589 0.057 Uiso 0.486(17) 1 calc R U P C 1
C158 C 0.5655(5) 0.1478(3) 0.3234(4) 0.060(7) Uani 0.486(17) 1 d DG . P C 1
H04Y H 0.551057 0.135393 0.341054 0.073 Uiso 0.486(17) 1 calc R U P C 1
C159 C 0.6023(5) 0.1467(3) 0.3217(4) 0.072(8) Uani 0.486(17) 1 d DG . P C 1
H059 H 0.616917 0.133478 0.338034 0.087 Uiso 0.486(17) 1 calc R U P C 1
C76 C 0.9512(3) 0.3254(3) 0.3994(4) 0.090(3) Uani 1 1 d . . . . .
H04Z H 0.950122 0.330721 0.428183 0.108 Uiso 1 1 calc R U . . .
C110 C 0.7930(3) 0.5141(2) 0.5612(5) 0.113(5) Uani 1 1 d . . . . .
H050 H 0.779464 0.531017 0.571912 0.135 Uiso 1 1 calc R U . . .
C121 C 0.7968(3) 0.4780(2) 0.2313(3) 0.081(3) Uani 1 1 d . . . . .
H053 H 0.803897 0.472154 0.258602 0.097 Uiso 1 1 calc R U . . .
C77 C 0.9325(3) 0.3398(3) 0.3682(4) 0.100(4) Uani 1 1 d . . . . .
C71 C 0.8362(3) 0.1967(3) 0.1130(3) 0.102(4) Uani 1 1 d . . . . .
H056 H 0.817819 0.185222 0.100376 0.123 Uiso 1 1 calc R U . . .
C147 C 0.6026(4) 0.4686(4) 0.1793(4) 0.109(5) Uani 1 1 d . . . . .
H057 H 0.598943 0.466061 0.150139 0.131 Uiso 1 1 calc R U . . .
C145 C 0.6013(5) 0.4600(4) 0.2471(5) 0.131(6) Uani 1 1 d . . . . .
H05A H 0.597031 0.450318 0.273372 0.157 Uiso 1 1 calc R U . . .
C190 C 0.4075(4) 0.3549(4) 0.2809(4) 0.111(5) Uani 1 1 d . . . . .
H05B H 0.387175 0.366733 0.274473 0.134 Uiso 1 1 calc R U . . .
C175 C 0.5795(5) 0.2257(4) 0.6083(3) 0.095(6) Uani 0.740(11) 1 d D . P A 1
C177 C 0.5542(4) 0.2245(4) 0.6770(4) 0.097(4) Uani 0.740(11) 1 d D . P A 1
H05F H 0.535869 0.230565 0.695232 0.116 Uiso 0.740(11) 1 calc R U P A 1
C176 C 0.5533(3) 0.2339(4) 0.6332(4) 0.095(4) Uani 0.740(11) 1 d D . P A 1
H05H H 0.534295 0.245716 0.622617 0.114 Uiso 0.740(11) 1 calc R U P A 1
C63 C 0.8938(5) 0.1755(3) 0.2881(4) 0.138(8) Uani 1 1 d . . . . .
H05I H 0.912140 0.163940 0.300823 0.166 Uiso 1 1 calc R U . . .
C146 C 0.5918(3) 0.4488(3) 0.2105(7) 0.118(5) Uani 1 1 d . . . . .
H05O H 0.579296 0.429748 0.206387 0.142 Uiso 1 1 calc R U . . .
C178 C 0.5811(5) 0.2072(5) 0.6920(4) 0.114(6) Uani 0.740(11) 1 d D . P A 1
H05T H 0.581120 0.199645 0.719900 0.136 Uiso 0.740(11) 1 calc R U P A 1
C96 C 0.7376(3) 0.2776(3) 0.6681(3) 0.080(5) Uani 0.603(10) 1 d DG . P D 1
H05X H 0.750561 0.276006 0.642930 0.096 Uiso 0.603(10) 1 calc R U P D 1
C19B C 0.7113(3) 0.2999(2) 0.6723(3) 0.055(10) Uani 0.397(10) 1 d G U P D 2
C92 C 0.6904(3) 0.2999(2) 0.7078(3) 0.080(5) Uani 0.603(10) 1 d DG . P D 1
H065 H 0.671863 0.314651 0.708566 0.096 Uiso 0.603(10) 1 calc R U P D 1
C93 C 0.6958(3) 0.2776(3) 0.7390(3) 0.103(8) Uani 0.603(10) 1 d DG . P D 1
H15 H 0.681489 0.277638 0.763204 0.124 Uiso 0.603(10) 1 calc R U P D 1
C94 C 0.7220(4) 0.2553(3) 0.7347(4) 0.095(8) Uani 0.603(10) 1 d G . P D 1
H052 H 0.725638 0.240084 0.756047 0.114 Uiso 0.603(10) 1 calc R U P D 1
C95 C 0.7429(3) 0.2553(3) 0.6993(4) 0.102(8) Uani 0.603(10) 1 d DG . P D 1
H06S H 0.760819 0.240054 0.696381 0.123 Uiso 0.603(10) 1 calc R U P D 1
C189 C 0.4380(4) 0.3697(3) 0.2926(6) 0.145(6) Uani 1 1 d . . . . .
H05Z H 0.439753 0.391977 0.293811 0.174 Uiso 1 1 calc R U . . .
C180 C 0.6064(5) 0.2090(5) 0.6252(4) 0.119(7) Uani 0.740(11) 1 d D . P A 1
H063 H 0.625053 0.202707 0.607685 0.143 Uiso 0.740(11) 1 calc R U P A 1
C179 C 0.6071(5) 0.2012(6) 0.6664(4) 0.161(11) Uani 0.740(11) 1 d D . P A 1
H066 H 0.627224 0.191079 0.677237 0.193 Uiso 0.740(11) 1 calc R U P A 1
C188 C 0.4671(4) 0.3496(3) 0.3031(5) 0.155(8) Uani 1 1 d . . . . .
H067 H 0.488165 0.359411 0.311529 0.186 Uiso 1 1 calc R U . . .
C78 C 0.9076(5) 0.3678(4) 0.3745(6) 0.167(8) Uani 1 1 d . . . . .
H06A H 0.890777 0.367802 0.351049 0.200 Uiso 1 1 calc R U . . .
H06B H 0.894152 0.363986 0.400441 0.200 Uiso 1 1 calc R U . . .
C102 C 0.5945(6) 0.4380(4) 0.5921(6) 0.176(8) Uani 1 1 d . . . . .
H06C H 0.604782 0.433640 0.619895 0.212 Uiso 1 1 calc R U . . .
H06D H 0.597026 0.418751 0.574853 0.212 Uiso 1 1 calc R U . . .
C150 C 0.6324(7) 0.5054(5) 0.2753(6) 0.238(14) Uani 1 1 d . . . . .
H07A H 0.656754 0.510797 0.268110 0.286 Uiso 1 1 calc R U . . .
H07B H 0.633143 0.491746 0.300384 0.286 Uiso 1 1 calc R U . . .
C162 C 0.5826(8) 0.2069(6) 0.2375(5) 0.090(7) Uani 0.486(17) 1 d . . P C 1
H07C H 0.601465 0.222577 0.240730 0.108 Uiso 0.486(17) 1 calc R U P C 1
H07D H 0.560146 0.218287 0.237649 0.108 Uiso 0.486(17) 1 calc R U P C 1
C8B C 0.6100(8) 0.1524(6) 0.1949(6) 0.138(14) Uani 0.514(17) 1 d . U P C 2
H07M H 0.613343 0.140199 0.219535 0.166 Uiso 0.514(17) 1 calc R U P C 2
C9B C 0.6078(7) 0.1369(6) 0.1580(6) 0.107(9) Uani 0.514(17) 1 d . . P C 2
H34 H 0.608877 0.114597 0.156759 0.128 Uiso 0.514(17) 1 calc R U P C 2
C10B C 0.6038(7) 0.1550(7) 0.1214(8) 0.092(6) Uani 0.514(17) 1 d . . P C 2
H05J H 0.598894 0.145312 0.095272 0.111 Uiso 0.514(17) 1 calc R U P C 2
C7B C 0.6078(7) 0.1834(5) 0.1989(6) 0.090(7) Uani 0.514(17) 1 d . . P C 2
C81 C 0.9592(7) 0.4356(5) 0.4160(8) 0.449(17) Uani 1 1 d G U . . .
H120 H 0.973637 0.439947 0.439348 0.539 Uiso 1 1 calc R U . . .
C80 C 0.9441(7) 0.4060(4) 0.4115(6) 0.399(15) Uani 1 1 d G U . . .
H07E H 0.948198 0.390163 0.431912 0.479 Uiso 1 1 calc R U . . .
C79 C 0.9230(4) 0.3997(3) 0.3773(5) 0.375(15) Uani 1 1 d G U . . .
C84 C 0.9170(7) 0.4229(5) 0.3475(6) 0.439(16) Uani 1 1 d G U . . .
H21 H 0.902516 0.418509 0.324122 0.527 Uiso 1 1 calc R U . . .
C83 C 0.9321(8) 0.4524(4) 0.3519(8) 0.467(17) Uani 1 1 d G U . . .
H229 H 0.927954 0.468293 0.331557 0.561 Uiso 1 1 calc R U . . .
C82 C 0.9532(7) 0.4588(4) 0.3862(8) 0.481(18) Uani 1 1 d G U . . .
H99 H 0.963515 0.479013 0.389170 0.577 Uiso 1 1 calc R U . . .
C144 C 0.7466(2) 0.2837(2) 0.0710(3) 0.063(4) Uani 0.529(9) 1 d DG U P E 1
H3 H 0.765768 0.297759 0.069642 0.076 Uiso 0.529(9) 1 calc R U P E 1
C139 C 0.7211(3) 0.28785(18) 0.1014(3) 0.048(5) Uani 0.529(9) 1 d DG . P E 1
C140 C 0.6931(2) 0.2673(2) 0.1034(3) 0.055(4) Uani 0.529(9) 1 d DG . P E 1
H06I H 0.675669 0.270111 0.124111 0.065 Uiso 0.529(9) 1 calc R U P E 1
C141 C 0.6905(2) 0.2425(2) 0.0751(3) 0.051(3) Uani 0.529(9) 1 d DG . P E 1
H05R H 0.671303 0.228445 0.076476 0.062 Uiso 0.529(9) 1 calc R U P E 1
C142 C 0.7159(3) 0.2384(2) 0.0448(3) 0.055(4) Uani 0.529(9) 1 d DG . P E 1
H055 H 0.714170 0.221436 0.025424 0.066 Uiso 0.529(9) 1 calc R U P E 1
C143 C 0.7440(2) 0.2589(3) 0.0427(3) 0.066(4) Uani 0.529(9) 1 d DG . P E 1
H060 H 0.761402 0.256092 0.022006 0.080 Uiso 0.529(9) 1 calc R U P E 1
C30B C 0.7128(3) 0.2858(2) 0.0570(3) 0.059(5) Uani 0.471(9) 1 d DG . P E 2
H3A H 0.697034 0.302344 0.050811 0.071 Uiso 0.471(9) 1 calc R U P E 2
C25B C 0.7340(3) 0.2878(2) 0.0921(3) 0.043(4) Uani 0.471(9) 1 d DG . P E 2
C26B C 0.7571(3) 0.2635(2) 0.1012(3) 0.058(4) Uani 0.471(9) 1 d DG . P E 2
H06J H 0.771634 0.264900 0.125220 0.070 Uiso 0.471(9) 1 calc R U P E 2
C27B C 0.7591(3) 0.2373(2) 0.0753(4) 0.076(6) Uani 0.471(9) 1 d DG . P E 2
H05S H 0.774880 0.220793 0.081481 0.092 Uiso 0.471(9) 1 calc R U P E 2
C28B C 0.7379(3) 0.2354(2) 0.0402(3) 0.060(4) Uani 0.471(9) 1 d DG . P E 2
H2 H 0.739203 0.217460 0.022406 0.072 Uiso 0.471(9) 1 calc R U P E 2
C29B C 0.7148(3) 0.2596(3) 0.0311(3) 0.063(5) Uani 0.471(9) 1 d DG . P E 2
H4 H 0.700280 0.258235 0.007071 0.076 Uiso 0.471(9) 1 calc R U P E 2
C138 C 0.7293(3) 0.31542(17) 0.1259(3) 0.075(3) Uani 1 1 d . U . . .
H5AA H 0.754772 0.318635 0.126138 0.090 Uiso 0.529(9) 1 calc R U P E 1
H5AB H 0.721564 0.312084 0.155062 0.090 Uiso 0.529(9) 1 calc R U P E 1
H5BC H 0.715312 0.307346 0.149553 0.090 Uiso 0.471(9) 1 calc R U P E 2
H5BD H 0.752423 0.321371 0.136885 0.090 Uiso 0.471(9) 1 calc R U P E 2
C194 C 0.6117(8) 0.1993(5) 0.2412(5) 0.091(8) Uani 0.514(17) 1 d . U P C 2
H28A H 0.636775 0.201873 0.247232 0.110 Uiso 0.514(17) 1 calc R U P C 2
H28B H 0.601296 0.220582 0.239657 0.110 Uiso 0.514(17) 1 calc R U P C 2
C11B C 0.6071(4) 0.1866(3) 0.1246(3) 0.112(4) Uani 1 1 d D U . . .
H6B H 0.609931 0.198793 0.099904 0.134 Uiso 0.75 1 calc R U P C 2
H6A H 0.618504 0.196293 0.101618 0.134 Uiso 0.25 1 calc R U P C 1
C166 C 0.5914(6) 0.1579(4) 0.1194(6) 0.136(11) Uani 0.486(17) 1 d D U P C 1
H8 H 0.593386 0.147021 0.093568 0.163 Uiso 0.486(17) 1 calc R U P C 1
C167 C 0.5730(9) 0.1449(6) 0.1517(6) 0.152(11) Uani 0.486(17) 1 d D U P C 1
H9 H 0.562768 0.124630 0.148713 0.182 Uiso 0.486(17) 1 calc R U P C 1
C168 C 0.5695(8) 0.1613(6) 0.1883(6) 0.132(10) Uani 0.486(17) 1 d D U P C 1
H10 H 0.554635 0.153354 0.209512 0.158 Uiso 0.486(17) 1 calc R U P C 1
C163 C 0.5871(5) 0.1889(4) 0.1947(4) 0.084(6) Uani 0.486(17) 1 d D U P C 1
C12B C 0.6064(3) 0.2017(3) 0.1627(3) 0.108(4) Uani 1 1 d D U . . .
H12A H 0.604925 0.224041 0.164300 0.130 Uiso 0.75 1 calc R U P C 2
H12 H 0.618992 0.220703 0.166827 0.130 Uiso 0.25 1 calc R U P C 1
C195 C 0.6119(5) 0.1591(5) 0.3006(6) 0.085(10) Uani 0.514(17) 1 d DG . P C 2
H14 H 0.636076 0.154475 0.301566 0.103 Uiso 0.514(17) 1 calc R U P C 2
C201 C 0.5959(6) 0.1825(4) 0.2754(4) 0.053(6) Uani 0.514(17) 1 d DG . P C 2
C197 C 0.5596(5) 0.1817(4) 0.2832(5) 0.063(6) Uani 0.514(17) 1 d DG . P C 2
H18 H 0.542573 0.194810 0.270621 0.076 Uiso 0.514(17) 1 calc R U P C 2
C196 C 0.5532(5) 0.1577(5) 0.3132(6) 0.100(12) Uani 0.514(17) 1 d DG . P C 2
H17 H 0.531093 0.151989 0.324213 0.120 Uiso 0.514(17) 1 calc R U P C 2
C198 C 0.5855(8) 0.1437(2) 0.3239(4) 0.088(12) Uani 0.514(17) 1 d DG . P C 2
H16 H 0.588881 0.127060 0.343338 0.106 Uiso 0.514(17) 1 calc R U P C 2
Cl2 Cl 0.48086(7) 0.23264(9) 0.22660(10) 0.1089(10) Uani 1 1 d . . . . .
O41 O 0.5759(3) 0.1102(3) 0.4162(4) 0.177(5) Uiso 1 1 d . . . . .
C91 C 0.7171(5) 0.2988(3) 0.6719(4) 0.102(12) Uani 0.603(10) 1 d G . P D 1
C24B C 0.6949(4) 0.2736(4) 0.6641(4) 0.088(8) Uani 0.397(10) 1 d DG . P D 2
H05Y H 0.683447 0.271637 0.637909 0.106 Uiso 0.397(10) 1 calc R U P D 2
C23B C 0.6935(4) 0.2485(3) 0.6919(5) 0.081(7) Uani 0.397(10) 1 d DG . P D 2
H20 H 0.678314 0.231258 0.686571 0.097 Uiso 0.397(10) 1 calc R U P D 2
C22B C 0.7142(4) 0.2485(3) 0.7275(4) 0.078(10) Uani 0.397(10) 1 d G . P D 2
H327 H 0.713210 0.231354 0.746478 0.094 Uiso 0.397(10) 1 calc R U P D 2
C21B C 0.7364(4) 0.2737(4) 0.7353(3) 0.071(7) Uani 0.397(10) 1 d DG . P D 2
H15A H 0.750531 0.273771 0.759575 0.085 Uiso 0.397(10) 1 calc R U P D 2
C20B C 0.7378(5) 0.2989(3) 0.7074(4) 0.072(7) Uani 0.397(10) 1 d DG . P D 2
H1C H 0.754850 0.314926 0.710347 0.087 Uiso 0.397(10) 1 calc R U P D 2
C126 C 0.8340(4) 0.4368(4) 0.1914(6) 0.140(6) Uani 1 1 d D . . . .
H06E H 0.828384 0.424874 0.165684 0.168 Uiso 0.470(19) 1 calc R U P F 1
H06G H 0.829932 0.422545 0.215315 0.168 Uiso 0.470(19) 1 calc R U P F 1
H06H H 0.827905 0.423681 0.166898 0.168 Uiso 0.530(19) 1 calc R U P F 2
H06K H 0.832172 0.423486 0.216637 0.168 Uiso 0.530(19) 1 calc R U P F 2
C127 C 0.8727(3) 0.4444(5) 0.1902(5) 0.107(9) Uani 0.470(19) 1 d DG U P F 1
C132 C 0.8878(4) 0.4482(5) 0.2293(5) 0.106(9) Uani 0.470(19) 1 d DG U P F 1
H87A H 0.874486 0.444812 0.253916 0.127 Uiso 0.470(19) 1 calc R U P F 1
C131 C 0.9225(4) 0.4572(5) 0.2325(7) 0.118(10) Uani 0.470(19) 1 d DG U P F 1
H65A H 0.932857 0.459804 0.259199 0.142 Uiso 0.470(19) 1 calc R U P F 1
C130 C 0.9420(3) 0.4622(5) 0.1965(8) 0.153(12) Uani 0.470(19) 1 d DG U P F 1
H43A H 0.965696 0.468260 0.198663 0.184 Uiso 0.470(19) 1 calc R U P F 1
C129 C 0.9268(5) 0.4583(6) 0.1574(7) 0.140(12) Uani 0.470(19) 1 d DG U P F 1
H06V H 0.940165 0.461724 0.132844 0.168 Uiso 0.470(19) 1 calc R U P F 1
C128 C 0.8922(5) 0.4494(6) 0.1543(5) 0.134(11) Uani 0.470(19) 1 d DG U P F 1
H53A H 0.881795 0.446732 0.127560 0.160 Uiso 0.470(19) 1 calc R U P F 1
C152 C 0.6153(5) 0.5645(4) 0.2643(5) 0.331(13) Uani 1 1 d DG U . . .
H24 H 0.632078 0.566479 0.242761 0.397 Uiso 1 1 calc R U . . .
C153 C 0.5930(6) 0.5894(3) 0.2732(6) 0.336(13) Uani 1 1 d DG U . . .
H198 H 0.594606 0.608458 0.257600 0.404 Uiso 1 1 calc R U . . .
C154 C 0.5684(5) 0.5866(4) 0.3047(6) 0.366(14) Uani 1 1 d DG U . . .
H42 H 0.553173 0.603596 0.310759 0.439 Uiso 1 1 calc R U . . .
C155 C 0.5660(5) 0.5587(5) 0.3275(6) 0.377(14) Uani 1 1 d DG U . . .
H55 H 0.549212 0.556756 0.349080 0.452 Uiso 1 1 calc R U . . .
C156 C 0.5883(7) 0.5338(4) 0.3187(5) 0.366(14) Uani 1 1 d DG U . . .
H111 H 0.586683 0.514776 0.334242 0.439 Uiso 1 1 calc R U . . .
C151 C 0.6129(6) 0.5367(3) 0.2871(5) 0.331(13) Uani 1 1 d DG U . . .
C108 C 0.5305(7) 0.4277(6) 0.5796(11) 0.56(2) Uani 1 1 d D U . . .
H1G H 0.535990 0.408749 0.565283 0.675 Uiso 1 1 calc R U . . .
C107 C 0.4975(6) 0.4380(7) 0.5832(11) 0.59(2) Uani 1 1 d D U . . .
H1H H 0.479414 0.426706 0.569699 0.707 Uiso 1 1 calc R U . . .
C106 C 0.4896(6) 0.4639(7) 0.6057(12) 0.59(2) Uani 1 1 d D U . . .
H1I H 0.466105 0.470864 0.606737 0.707 Uiso 1 1 calc R U . . .
C105 C 0.5139(7) 0.4802(7) 0.6265(13) 0.57(2) Uani 1 1 d D U . . .
H1J H 0.508054 0.497894 0.643266 0.684 Uiso 1 1 calc R U . . .
C104 C 0.5471(6) 0.4703(7) 0.6226(11) 0.57(2) Uani 1 1 d D U . . .
H1K H 0.564874 0.480757 0.637801 0.686 Uiso 1 1 calc R U . . .
C103 C 0.5555(5) 0.4458(5) 0.5973(7) 0.55(2) Uani 1 1 d D U . . .
C15B C 0.5648(9) 0.2241(9) 0.6802(8) 0.097(4) Uani 0.260(11) 1 d D . P A 2
H05G H 0.558414 0.238666 0.701416 0.116 Uiso 0.260(11) 1 calc R U P A 2
C16B C 0.5640(9) 0.1927(9) 0.6889(8) 0.098(9) Uani 0.260(11) 1 d D . P A 2
H26 H 0.556516 0.184579 0.715042 0.117 Uiso 0.260(11) 1 calc R U P A 2
C17B C 0.5745(9) 0.1744(8) 0.6577(8) 0.101(9) Uani 0.260(11) 1 d D . P A 2
H1V H 0.575836 0.152298 0.661917 0.121 Uiso 0.260(11) 1 calc R U P A 2
C18B C 0.5834(8) 0.1866(8) 0.6196(8) 0.099(8) Uani 0.260(11) 1 d D . P A 2
H1W H 0.591701 0.171810 0.599580 0.118 Uiso 0.260(11) 1 calc R U P A 2
C14B C 0.5751(9) 0.2359(8) 0.6395(8) 0.095(4) Uani 0.260(11) 1 d D . P A 2
H1X H 0.577035 0.258097 0.635980 0.114 Uiso 0.260(11) 1 calc R U P A 2
C13B C 0.5819(9) 0.2175(8) 0.6065(6) 0.098(10) Uani 0.260(11) 1 d D . P A 2
C114 C 0.8607(5) 0.4485(4) 0.5644(9) 0.261(16) Uani 1 1 d D . . . .
H27A H 0.859395 0.440787 0.593583 0.313 Uiso 1 1 calc R U . . .
H27B H 0.855910 0.430279 0.545956 0.313 Uiso 1 1 calc R U . . .
Cl4 Cl 0.6404(3) 0.43972(19) 0.6814(2) 0.142(3) Uani 0.5 1 d . . P . .
C1B C 0.8716(4) 0.4481(7) 0.1868(11) 0.29(2) Uani 0.530(19) 1 d DG U P F 2
C6B C 0.8811(8) 0.4733(8) 0.2121(10) 0.30(2) Uani 0.530(19) 1 d DG U P F 2
H87B H 0.865267 0.481362 0.232188 0.359 Uiso 0.530(19) 1 calc R U P F 2
C5B C 0.9140(9) 0.4866(8) 0.2081(14) 0.32(2) Uani 0.530(19) 1 d DG U P F 2
H65B H 0.920538 0.503819 0.225433 0.387 Uiso 0.530(19) 1 calc R U P F 2
C4B C 0.9372(6) 0.4748(9) 0.1788(16) 0.33(2) Uani 0.530(19) 1 d DG U P F 2
H43B H 0.959656 0.483935 0.176018 0.392 Uiso 0.530(19) 1 calc R U P F 2
C3B C 0.9276(7) 0.4497(10) 0.1534(13) 0.33(3) Uani 0.530(19) 1 d DG U P F 2
H06W H 0.943504 0.441595 0.133359 0.395 Uiso 0.530(19) 1 calc R U P F 2
C2B C 0.8948(8) 0.4363(7) 0.1574(12) 0.32(2) Uani 0.530(19) 1 d DG U P F 2
H53B H 0.888233 0.419138 0.140114 0.387 Uiso 0.530(19) 1 calc R U P F 2
C119 C 0.9443(7) 0.4927(6) 0.5828(10) 0.372(15) Uani 1 1 d D U . . .
H1M H 0.951614 0.508239 0.602284 0.447 Uiso 1 1 calc R U . . .
C120 C 0.9107(6) 0.4811(7) 0.5853(9) 0.384(14) Uani 1 1 d D U . . .
H1N H 0.895787 0.487887 0.607174 0.461 Uiso 1 1 calc R U . . .
C115 C 0.8988(5) 0.4595(7) 0.5561(10) 0.350(14) Uani 1 1 d D U . . .
C116 C 0.9217(8) 0.4506(8) 0.5246(10) 0.406(15) Uani 1 1 d D U . . .
H1P H 0.913832 0.436489 0.503567 0.487 Uiso 1 1 calc R U . . .
C117 C 0.9558(8) 0.4616(9) 0.5229(10) 0.389(15) Uani 1 1 d D U . . .
H1Q H 0.970703 0.454859 0.501037 0.467 Uiso 1 1 calc R U . . .
C118 C 0.9679(6) 0.4823(8) 0.5526(12) 0.375(15) Uani 1 1 d D U . . .
H1R H 0.991346 0.489230 0.552524 0.450 Uiso 1 1 calc R U . . .

loop_
_atom_site_aniso_label
_atom_site_aniso_U_11
_atom_site_aniso_U_22
_atom_site_aniso_U_33
_atom_site_aniso_U_23
_atom_site_aniso_U_13
_atom_site_aniso_U_12
Zr2 0.0447(3) 0.0443(3) 0.0290(2) -0.0006(2) -0.0036(2) 0.0104(2)
Zr3 0.0435(3) 0.0449(3) 0.0292(2) 0.0018(2) -0.0053(2) 0.0127(2)
Zr4 0.0476(3) 0.0542(3) 0.0273(2) -0.0016(2) -0.0044(2) -0.0150(2)
Zr6 0.0436(3) 0.0556(3) 0.0259(2) 0.0035(2) -0.0034(2) -0.0099(2)
Zr12 0.0785(4) 0.0422(3) 0.0222(2) 0.0076(2) 0.0031(2) 0.0151(3)
Zr5 0.0381(3) 0.0746(4) 0.0280(2) 0.0071(2) 0.0006(2) -0.0017(3)
Zr1 0.0459(3) 0.0641(4) 0.0330(3) 0.0049(2) -0.0080(2) -0.0099(3)
Zr10 0.0980(5) 0.0387(3) 0.0247(2) 0.0100(2) 0.0014(3) 0.0087(3)
Zr8 0.1342(7) 0.0350(3) 0.0223(2) -0.0075(2) 0.0002(3) -0.0079(3)
Zr7 0.1208(6) 0.0325(3) 0.0314(3) -0.0090(2) 0.0102(3) 0.0014(3)
Zr11 0.0984(5) 0.0431(3) 0.0348(3) 0.0063(2) 0.0172(3) 0.0143(3)
Zr9 0.1222(6) 0.0432(3) 0.0272(3) -0.0068(2) 0.0074(3) -0.0020(4)
Cl5 0.137(2) 0.0445(10) 0.114(2) 0.0029(11) -0.0520(18) 0.0139(12)
Cl3 0.115(2) 0.263(5) 0.0775(17) 0.079(2) 0.0636(17) 0.091(3)
O11 0.0303(19) 0.053(2) 0.0269(18) -0.0016(17) -0.0015(15) -0.0075(17)
O7 0.045(2) 0.041(2) 0.036(2) -0.0024(17) -0.0066(18) 0.0055(18)
O6 0.052(3) 0.043(2) 0.035(2) 0.0022(18) -0.0001(19) 0.0049(19)
O5 0.051(3) 0.042(2) 0.033(2) -0.0011(17) 0.0010(18) -0.0047(19)
O10 0.046(2) 0.042(2) 0.031(2) 0.0033(17) -0.0119(17) 0.0021(18)
O20 0.045(2) 0.067(3) 0.032(2) 0.007(2) 0.0020(19) 0.001(2)
O34 0.075(3) 0.043(2) 0.0234(19) 0.0065(17) -0.0012(19) 0.011(2)
O16 0.056(3) 0.054(3) 0.031(2) -0.0040(19) -0.0069(19) -0.005(2)
O8 0.063(3) 0.048(3) 0.039(2) 0.003(2) -0.014(2) -0.001(2)
O18 0.045(2) 0.060(3) 0.033(2) 0.0014(19) -0.0047(18) -0.004(2)
O19 0.050(3) 0.061(3) 0.0243(19) 0.0007(19) -0.0005(18) -0.011(2)
O1 0.0323(19) 0.045(2) 0.0297(19) 0.0009(16) -0.0041(15) 0.0050(17)
O17 0.045(2) 0.064(3) 0.035(2) 0.001(2) -0.0009(19) -0.011(2)
O4 0.040(2) 0.076(3) 0.030(2) 0.004(2) 0.0004(18) 0.000(2)
O13 0.063(3) 0.056(3) 0.030(2) 0.0023(19) -0.002(2) -0.015(2)
O12 0.047(3) 0.076(3) 0.030(2) 0.013(2) 0.0006(19) 0.001(2)
O9 0.058(3) 0.048(3) 0.038(2) 0.0122(19) -0.015(2) -0.009(2)
O15 0.053(3) 0.062(3) 0.032(2) -0.003(2) -0.0049(19) 0.002(2)
O31 0.102(4) 0.034(2) 0.0200(18) 0.0041(16) 0.002(2) 0.013(2)
O38 0.094(4) 0.039(2) 0.031(2) 0.0103(18) 0.021(2) 0.007(2)
O33 0.080(3) 0.046(2) 0.031(2) 0.0075(18) 0.009(2) 0.018(2)
O2 0.077(3) 0.054(3) 0.026(2) -0.0071(19) -0.006(2) 0.024(2)
O39 0.085(4) 0.054(3) 0.023(2) 0.0098(19) -0.004(2) 0.013(3)
O3 0.044(2) 0.073(3) 0.038(2) 0.006(2) -0.0053(19) 0.003(2)
O14 0.045(3) 0.088(4) 0.028(2) 0.005(2) -0.0051(18) -0.011(2)
O21 0.116(4) 0.033(2) 0.0228(19) -0.0098(17) -0.001(2) 0.002(2)
O29 0.130(5) 0.031(2) 0.046(3) -0.008(2) 0.012(3) 0.010(3)
O22 0.119(5) 0.051(3) 0.023(2) -0.0072(19) 0.008(2) -0.002(3)
O37 0.111(5) 0.045(3) 0.042(3) 0.011(2) 0.021(3) 0.014(3)
O35 0.137(5) 0.044(3) 0.025(2) 0.0046(19) 0.007(3) -0.001(3)
O40 0.115(5) 0.039(2) 0.031(2) 0.0089(19) -0.012(3) 0.013(3)
O32 0.101(4) 0.043(2) 0.032(2) 0.0096(19) 0.013(2) 0.009(3)
O24 0.117(5) 0.035(2) 0.030(2) -0.0100(18) 0.004(3) 0.000(3)
O23 0.105(4) 0.036(2) 0.031(2) -0.0070(18) 0.012(2) -0.001(2)
O26 0.128(5) 0.046(3) 0.037(3) -0.009(2) 0.002(3) -0.002(3)
O25 0.142(6) 0.048(3) 0.029(2) -0.010(2) 0.001(3) -0.011(3)
O36 0.141(6) 0.048(3) 0.029(2) 0.006(2) 0.018(3) 0.002(3)
O28 0.134(6) 0.046(3) 0.027(2) -0.003(2) 0.018(3) 0.005(3)
O30 0.127(5) 0.042(3) 0.031(2) -0.010(2) -0.004(3) 0.005(3)
O27 0.146(6) 0.059(3) 0.030(2) -0.007(2) 0.011(3) -0.001(4)
C33 0.061(4) 0.039(3) 0.024(3) 0.005(2) -0.004(3) 0.001(3)
C37 0.054(4) 0.043(3) 0.033(3) 0.004(2) -0.007(3) 0.003(3)
C38 0.056(4) 0.043(3) 0.035(3) 0.011(3) -0.002(3) 0.000(3)
C36 0.072(5) 0.040(3) 0.028(3) 0.004(2) -0.004(3) 0.007(3)
C32 0.049(4) 0.042(3) 0.033(3) 0.002(2) -0.002(3) 0.009(3)
C65 0.041(3) 0.044(3) 0.037(3) -0.009(3) -0.001(3) 0.006(3)
C47 0.055(4) 0.039(3) 0.038(3) 0.003(3) -0.007(3) -0.005(3)
C25 0.048(4) 0.060(4) 0.031(3) 0.007(3) -0.001(3) -0.005(3)
C11 0.071(5) 0.035(3) 0.046(4) -0.008(3) -0.005(3) 0.008(3)
C10 0.065(4) 0.035(3) 0.037(3) -0.003(2) -0.011(3) 0.002(3)
C136 0.056(4) 0.039(3) 0.031(3) 0.004(2) -0.009(3) 0.000(3)
C44 0.050(4) 0.045(3) 0.038(3) 0.006(3) -0.002(3) -0.003(3)
C9 0.050(4) 0.044(3) 0.038(3) -0.008(3) -0.014(3) 0.007(3)
C12 0.080(5) 0.044(4) 0.041(3) -0.007(3) -0.003(3) 0.008(4)
C26 0.050(4) 0.054(4) 0.031(3) 0.008(3) 0.011(3) 0.008(3)
C40 0.038(3) 0.042(3) 0.048(4) -0.001(3) -0.009(3) 0.007(3)
C17 0.059(4) 0.062(4) 0.035(3) -0.001(3) 0.005(3) 0.001(3)
C13 0.094(6) 0.035(3) 0.039(3) -0.016(3) -0.002(4) 0.003(4)
C41 0.043(3) 0.052(4) 0.039(3) 0.004(3) 0.002(3) 0.007(3)
C21 0.094(6) 0.052(4) 0.034(3) -0.009(3) 0.006(4) -0.009(4)
C49 0.066(5) 0.060(4) 0.035(3) 0.006(3) -0.012(3) 0.013(4)
C173 0.070(5) 0.091(6) 0.025(3) 0.004(3) -0.004(3) 0.000(4)
Cl1 0.077(4) 0.236(9) 0.087(4) -0.019(5) -0.007(3) -0.028(5)
C42 0.061(4) 0.083(5) 0.031(3) -0.002(3) -0.005(3) -0.017(4)
C18 0.067(5) 0.056(4) 0.039(3) -0.013(3) -0.006(3) -0.003(4)
C45 0.051(4) 0.089(6) 0.038(3) 0.002(4) -0.006(3) 0.000(4)
C29 0.088(6) 0.051(4) 0.025(3) 0.013(3) 0.007(3) 0.004(4)
C39 0.093(6) 0.052(4) 0.020(3) 0.004(3) 0.000(3) 0.018(4)
C53 0.065(4) 0.046(4) 0.044(4) 0.015(3) -0.009(3) 0.015(3)
C67 0.062(4) 0.057(4) 0.038(3) 0.000(3) -0.002(3) 0.006(3)
C137 0.078(5) 0.046(4) 0.050(4) -0.008(3) 0.024(4) -0.006(4)
C55 0.061(5) 0.077(5) 0.051(4) 0.013(4) -0.003(4) 0.001(4)
C30 0.102(7) 0.051(4) 0.049(4) 0.004(3) 0.019(4) 0.001(4)
C31 0.089(6) 0.059(5) 0.047(4) 0.009(3) 0.019(4) -0.006(4)
C66 0.114(7) 0.051(4) 0.041(4) -0.003(3) 0.017(4) 0.010(4)
C20 0.067(5) 0.063(5) 0.056(4) -0.020(4) 0.000(4) -0.017(4)
C61 0.078(5) 0.069(5) 0.040(4) -0.013(3) -0.001(4) -0.014(4)
C43 0.042(4) 0.090(6) 0.038(3) 0.007(4) -0.003(3) -0.012(4)
C16 0.118(7) 0.039(4) 0.037(4) -0.014(3) -0.003(4) 0.017(4)
C27 0.075(5) 0.064(5) 0.060(5) 0.020(4) 0.029(4) 0.014(4)
C185 0.046(4) 0.118(7) 0.041(4) 0.017(4) 0.003(3) 0.005(4)
C135 0.062(5) 0.099(6) 0.028(3) -0.015(4) -0.010(3) 0.004(4)
C50 0.053(4) 0.101(7) 0.040(4) 0.017(4) -0.012(3) 0.014(4)
C19 0.070(5) 0.050(4) 0.072(5) -0.013(4) 0.005(4) -0.010(4)
C184 0.041(4) 0.133(8) 0.047(4) 0.015(5) 0.006(3) -0.004(5)
C24 0.125(8) 0.055(4) 0.028(3) -0.005(3) 0.006(4) -0.020(5)
C35 0.119(7) 0.038(4) 0.045(4) -0.003(3) -0.030(4) 0.011(4)
C60 0.068(5) 0.080(6) 0.061(5) 0.007(4) 0.004(4) -0.016(4)
C169 0.058(5) 0.101(7) 0.040(4) 0.018(4) -0.002(3) 0.006(5)
C34 0.117(7) 0.039(4) 0.046(4) 0.004(3) -0.035(4) 0.000(4)
C133 0.152(10) 0.046(4) 0.027(3) 0.010(3) 0.001(4) 0.011(5)
C48 0.094(6) 0.046(4) 0.027(3) 0.007(3) 0.008(3) 0.002(4)
C58 0.069(5) 0.098(7) 0.053(5) 0.030(5) -0.007(4) -0.025(5)
C52 0.094(6) 0.041(4) 0.045(4) 0.001(3) -0.016(4) 0.017(4)
C46 0.063(5) 0.119(8) 0.034(4) -0.005(4) 0.002(3) 0.015(5)
C183 0.049(5) 0.152(10) 0.050(5) 0.027(6) 0.004(4) 0.019(6)
C187 0.069(5) 0.093(7) 0.053(5) 0.023(4) -0.011(4) -0.012(5)
C1 0.159(10) 0.040(4) 0.025(3) 0.005(3) 0.004(5) 0.009(5)
C172 0.054(4) 0.112(7) 0.043(4) 0.027(5) -0.002(3) -0.015(5)
C8 0.138(9) 0.050(4) 0.028(3) -0.009(3) 0.012(5) -0.010(5)
C23 0.101(7) 0.072(6) 0.061(5) -0.011(4) -0.019(5) 0.008(5)
C68 0.068(5) 0.100(7) 0.052(5) -0.005(4) 0.000(4) -0.011(5)
C56 0.113(8) 0.094(7) 0.054(5) 0.009(5) -0.017(5) -0.011(6)
C54 0.070(5) 0.083(6) 0.045(4) 0.021(4) 0.007(4) 0.012(4)
C59 0.102(7) 0.085(6) 0.046(4) 0.007(4) -0.003(4) -0.017(6)
C64 0.058(5) 0.120(8) 0.047(4) -0.032(5) -0.004(4) 0.029(5)
C2 0.135(9) 0.053(4) 0.029(3) -0.002(3) 0.022(5) 0.001(5)
C98 0.125(8) 0.061(5) 0.046(4) 0.015(4) 0.001(5) 0.003(5)
C124 0.106(8) 0.099(7) 0.039(4) 0.018(4) 0.002(4) -0.016(6)
C22 0.148(10) 0.046(4) 0.062(5) -0.015(4) -0.030(6) 0.004(5)
C5 0.142(9) 0.058(5) 0.029(4) -0.002(3) 0.006(5) -0.011(5)
C28 0.079(6) 0.053(4) 0.069(5) 0.016(4) 0.034(4) 0.010(4)
C99 0.120(8) 0.047(4) 0.059(5) -0.005(4) 0.008(5) -0.005(5)
C88 0.164(12) 0.097(8) 0.049(5) 0.025(5) -0.003(6) -0.005(8)
C87 0.35(3) 0.089(9) 0.051(6) 0.030(6) -0.072(11) -0.115(13)
C86 0.42(3) 0.055(6) 0.020(4) -0.004(4) 0.002(9) 0.015(11)
C85 0.130(9) 0.091(7) 0.033(4) 0.020(4) 0.023(5) 0.000(6)
C89 0.143(9) 0.041(4) 0.030(3) -0.003(3) -0.001(4) -0.017(5)
C69 0.072(6) 0.136(9) 0.047(4) -0.001(5) 0.003(4) 0.016(6)
C51 0.123(9) 0.092(7) 0.040(4) 0.011(4) -0.002(5) 0.067(7)
C75 0.052(5) 0.114(8) 0.081(6) 0.016(6) -0.016(5) -0.022(5)
C14 0.110(8) 0.044(4) 0.117(8) -0.034(5) 0.027(7) -0.015(5)
C186 0.048(4) 0.147(9) 0.049(4) 0.034(5) -0.004(3) 0.009(5)
C73 0.073(7) 0.151(11) 0.077(7) 0.042(7) -0.027(6) -0.050(7)
C192 0.081(6) 0.084(6) 0.060(5) 0.010(4) -0.017(4) 0.005(5)
C72 0.077(6) 0.136(9) 0.049(5) 0.001(5) 0.017(4) -0.019(6)
C125 0.113(8) 0.058(5) 0.064(5) 0.009(4) 0.008(5) 0.014(5)
C171 0.133(10) 0.088(7) 0.039(4) 0.022(4) 0.005(5) -0.048(7)
C170 0.093(7) 0.081(6) 0.070(6) 0.040(5) 0.022(5) 0.024(6)
C70 0.098(7) 0.104(7) 0.035(4) -0.013(4) 0.002(4) -0.015(6)
C15 0.106(8) 0.051(5) 0.099(7) -0.036(5) 0.026(6) -0.027(5)
C100 0.139(9) 0.059(5) 0.049(4) -0.011(4) 0.023(5) 0.003(5)
C134 0.122(9) 0.116(8) 0.039(4) -0.024(5) -0.036(5) 0.079(7)
C182 0.074(6) 0.143(10) 0.034(4) 0.001(5) 0.001(4) 0.039(6)
C57 0.089(7) 0.087(7) 0.061(5) 0.017(5) -0.002(5) -0.020(5)
C101 0.096(7) 0.067(6) 0.084(7) -0.007(5) 0.029(6) -0.010(5)
C112 0.103(8) 0.087(7) 0.062(5) -0.023(5) 0.012(5) 0.017(6)
C191 0.052(5) 0.127(9) 0.082(7) 0.033(6) -0.002(4) 0.019(5)
C4 0.137(10) 0.081(6) 0.037(4) -0.002(4) 0.006(5) 0.011(6)
C181 0.058(5) 0.089(6) 0.072(6) 0.013(5) -0.006(4) 0.027(5)
C3 0.141(10) 0.080(6) 0.035(4) -0.008(4) 0.011(5) 0.006(6)
C74 0.080(7) 0.153(11) 0.065(6) -0.010(7) 0.026(5) -0.066(8)
C174 0.122(9) 0.140(10) 0.031(4) -0.002(5) 0.001(5) 0.012(8)
C7 0.144(10) 0.105(8) 0.028(4) -0.005(4) 0.007(5) -0.030(7)
C6 0.110(8) 0.125(9) 0.035(4) -0.003(5) 0.010(5) -0.020(7)
C97 0.116(8) 0.061(5) 0.068(6) -0.004(4) 0.001(6) -0.003(5)
C111 0.116(9) 0.070(6) 0.098(8) 0.019(6) -0.001(7) -0.017(6)
C113 0.117(9) 0.043(4) 0.118(9) -0.011(5) -0.040(7) 0.009(5)
C122 0.130(10) 0.053(5) 0.096(8) -0.013(5) 0.026(7) -0.011(6)
C62 0.259(18) 0.045(5) 0.031(4) -0.003(3) 0.002(8) 0.011(8)
C90 0.214(14) 0.039(4) 0.049(5) 0.004(4) -0.004(6) -0.009(6)
C149 0.191(15) 0.072(7) 0.089(8) -0.035(7) 0.007(9) 0.050(8)
C148 0.100(8) 0.050(5) 0.147(12) 0.023(6) 0.038(8) 0.027(5)
C109 0.196(14) 0.079(7) 0.041(4) -0.016(4) 0.008(6) -0.054(8)
C123 0.083(6) 0.065(6) 0.107(8) 0.053(6) -0.012(6) -0.008(5)
C160 0.031(7) 0.050(10) 0.031(8) -0.002(7) -0.001(6) -0.007(6)
C161 0.056(15) 0.111(17) 0.028(8) 0.015(9) -0.022(8) -0.061(12)
C157 0.048(8) 0.047(12) 0.048(11) -0.009(8) -0.006(8) -0.041(9)
C158 0.092(18) 0.036(10) 0.053(11) -0.022(9) 0.015(11) -0.007(11)
C159 0.103(19) 0.071(15) 0.043(14) -0.012(11) 0.010(11) -0.017(12)
C76 0.087(7) 0.106(8) 0.077(7) 0.002(6) -0.008(6) -0.045(7)
C110 0.129(10) 0.036(4) 0.173(13) -0.040(6) 0.052(9) -0.012(5)
C121 0.120(8) 0.077(6) 0.046(4) 0.024(4) -0.017(5) -0.003(6)
C77 0.093(8) 0.108(9) 0.099(9) 0.023(7) -0.003(7) -0.055(7)
C71 0.090(8) 0.161(12) 0.056(5) -0.016(6) -0.017(5) -0.020(8)
C147 0.127(10) 0.129(11) 0.072(7) -0.014(7) 0.002(7) 0.077(9)
C145 0.183(16) 0.105(10) 0.104(10) 0.034(8) 0.084(11) 0.052(10)
C190 0.105(9) 0.145(12) 0.084(8) 0.031(8) -0.015(7) 0.053(9)
C175 0.096(12) 0.156(16) 0.033(6) -0.001(7) -0.001(6) 0.012(11)
C177 0.068(9) 0.156(11) 0.066(6) 0.003(6) 0.010(6) -0.020(8)
C176 0.050(6) 0.183(12) 0.053(5) -0.008(6) 0.000(5) -0.033(7)
C63 0.230(17) 0.125(11) 0.059(6) -0.027(7) -0.045(9) 0.140(13)
C146 0.092(9) 0.061(6) 0.202(17) 0.007(9) 0.011(10) 0.022(6)
C178 0.117(12) 0.180(18) 0.044(6) -0.032(8) -0.020(6) 0.014(11)
C96 0.090(11) 0.075(10) 0.076(10) 0.005(8) -0.037(9) -0.020(9)
C19B 0.068(14) 0.045(18) 0.05(2) -0.008(15) -0.038(14) -0.018(12)
C92 0.120(14) 0.070(9) 0.050(8) -0.005(7) -0.015(8) -0.007(9)
C93 0.19(2) 0.048(8) 0.071(10) 0.013(7) -0.056(13) 0.004(11)
C94 0.125(17) 0.066(12) 0.095(15) 0.054(11) -0.051(14) -0.024(13)
C95 0.097(13) 0.067(10) 0.143(18) 0.037(11) -0.073(13) -0.001(9)
C189 0.144(13) 0.084(9) 0.206(18) 0.033(10) -0.062(13) 0.014(9)
C180 0.115(12) 0.20(2) 0.039(6) 0.009(8) -0.008(7) 0.038(12)
C179 0.145(16) 0.29(3) 0.043(7) 0.034(11) -0.003(7) 0.075(17)
C188 0.141(12) 0.112(10) 0.212(17) 0.071(11) -0.122(12) -0.051(9)
C78 0.26(2) 0.099(11) 0.144(15) 0.006(10) -0.019(15) -0.037(14)
C102 0.26(2) 0.122(13) 0.149(15) -0.008(11) 0.058(16) -0.041(14)
C150 0.39(4) 0.180(19) 0.144(16) -0.009(14) 0.07(2) 0.16(2)
C162 0.14(2) 0.104(14) 0.030(7) 0.012(7) -0.004(9) 0.030(14)
C8B 0.28(4) 0.089(9) 0.046(8) -0.028(7) -0.005(15) -0.003(15)
C9B 0.18(3) 0.094(11) 0.049(8) -0.031(7) 0.015(11) 0.007(14)
C10B 0.095(15) 0.138(10) 0.045(8) -0.018(8) 0.012(9) 0.023(11)
C7B 0.15(2) 0.078(9) 0.045(6) -0.020(6) 0.026(10) -0.011(12)
C81 0.74(4) 0.21(2) 0.40(3) 0.03(2) -0.20(3) -0.22(3)
C80 0.69(4) 0.21(2) 0.29(3) -0.028(18) -0.23(3) -0.24(2)
C79 0.68(4) 0.170(16) 0.28(3) 0.049(16) -0.14(3) -0.27(2)
C84 0.73(4) 0.20(2) 0.39(3) 0.11(2) -0.05(3) -0.27(2)
C83 0.75(4) 0.22(2) 0.44(4) 0.05(2) -0.07(3) -0.29(3)
C82 0.74(4) 0.25(2) 0.45(4) 0.04(2) -0.12(3) -0.27(3)
C144 0.067(10) 0.068(10) 0.055(9) 0.010(8) -0.011(8) -0.007(8)
C139 0.083(13) 0.043(8) 0.020(6) -0.005(5) -0.003(7) 0.015(8)
C140 0.067(9) 0.051(8) 0.046(7) -0.002(6) 0.008(6) 0.010(7)
C141 0.048(7) 0.066(9) 0.040(7) -0.007(6) -0.006(5) 0.000(6)
C142 0.074(11) 0.058(9) 0.034(7) -0.008(6) 0.000(7) -0.011(8)
C143 0.069(10) 0.073(11) 0.058(9) -0.007(8) 0.029(8) 0.004(8)
C30B 0.103(14) 0.045(8) 0.030(7) -0.003(6) -0.008(8) 0.008(8)
C25B 0.060(11) 0.038(8) 0.030(9) -0.007(6) 0.006(8) 0.002(7)
C26B 0.083(12) 0.039(8) 0.053(9) 0.004(6) -0.001(8) 0.005(8)
C27B 0.099(15) 0.059(10) 0.071(12) -0.016(9) -0.017(11) 0.017(10)
C28B 0.061(11) 0.058(10) 0.060(10) -0.008(8) 0.006(9) -0.001(9)
C29B 0.079(13) 0.061(11) 0.049(9) -0.014(8) 0.010(8) -0.024(9)
C138 0.129(8) 0.040(4) 0.055(4) -0.002(3) -0.041(5) 0.013(4)
C194 0.14(2) 0.090(13) 0.040(7) -0.016(8) 0.034(10) -0.015(14)
C11B 0.154(11) 0.139(8) 0.042(4) -0.003(5) 0.002(6) 0.016(8)
C166 0.19(3) 0.160(15) 0.060(12) -0.037(12) 0.014(15) -0.005(17)
C167 0.22(3) 0.169(18) 0.067(11) -0.048(11) 0.009(14) -0.057(18)
C168 0.20(2) 0.147(16) 0.052(10) -0.021(10) 0.031(13) -0.039(15)
C163 0.108(15) 0.109(13) 0.034(6) -0.005(7) -0.014(7) 0.015(10)
C12B 0.151(10) 0.126(8) 0.047(4) -0.013(4) 0.006(5) -0.012(8)
C195 0.14(2) 0.080(18) 0.039(12) -0.007(12) -0.004(12) -0.018(15)
C201 0.052(13) 0.062(11) 0.046(10) -0.022(9) -0.002(8) -0.028(9)
C197 0.087(18) 0.048(10) 0.054(11) 0.010(8) -0.029(11) -0.046(10)
C196 0.13(2) 0.042(14) 0.13(3) 0.001(13) 0.04(2) -0.040(15)
C198 0.17(4) 0.071(15) 0.025(10) -0.003(9) 0.021(14) 0.014(19)
Cl2 0.0746(16) 0.144(3) 0.108(2) 0.0143(19) -0.0418(15) -0.0088(16)
C91 0.22(3) 0.047(15) 0.045(16) -0.009(12) -0.029(15) 0.026(16)
C24B 0.10(2) 0.089(19) 0.074(16) 0.022(14) -0.008(14) 0.008(15)
C23B 0.070(14) 0.082(16) 0.089(17) 0.024(13) -0.022(13) -0.010(12)
C22B 0.09(2) 0.070(16) 0.070(17) 0.018(13) 0.037(16) 0.027(16)
C21B 0.12(2) 0.058(13) 0.037(10) 0.018(9) 0.003(11) 0.006(13)
C20B 0.12(2) 0.054(11) 0.044(10) 0.026(9) -0.017(11) -0.027(12)
C126 0.132(12) 0.117(11) 0.171(15) 0.009(10) 0.044(11) 0.044(10)
C127 0.102(17) 0.115(18) 0.105(16) 0.011(15) 0.067(14) 0.024(15)
C132 0.079(14) 0.099(16) 0.139(19) -0.035(15) 0.033(14) 0.016(12)
C131 0.063(13) 0.087(16) 0.20(2) 0.007(17) 0.013(15) -0.004(11)
C130 0.12(2) 0.17(2) 0.18(3) 0.03(2) 0.04(2) -0.014(19)
C129 0.13(2) 0.13(2) 0.16(2) 0.04(2) 0.079(19) 0.023(18)
C128 0.120(18) 0.14(2) 0.137(19) 0.073(16) 0.073(16) 0.065(17)
C152 0.66(3) 0.128(13) 0.203(19) 0.022(13) 0.15(2) 0.192(19)
C153 0.66(4) 0.142(16) 0.21(2) 0.008(16) 0.14(2) 0.11(2)
C154 0.67(4) 0.24(2) 0.18(2) 0.028(18) 0.17(2) 0.13(3)
C155 0.68(4) 0.27(2) 0.187(19) 0.035(18) 0.20(2) 0.20(3)
C156 0.69(4) 0.24(2) 0.165(16) 0.024(16) 0.22(2) 0.20(2)
C151 0.68(3) 0.168(15) 0.147(14) 0.043(12) 0.197(19) 0.21(2)
C108 0.163(18) 0.29(3) 1.24(6) -0.26(3) 0.27(3) -0.088(17)
C107 0.201(18) 0.32(3) 1.25(6) -0.28(3) 0.27(3) -0.05(2)
C106 0.22(2) 0.30(3) 1.25(6) -0.27(3) 0.28(3) -0.03(2)
C105 0.20(2) 0.27(3) 1.24(6) -0.27(3) 0.31(3) -0.047(19)
C104 0.210(19) 0.28(3) 1.22(6) -0.30(3) 0.32(3) -0.043(19)
C103 0.190(18) 0.25(3) 1.21(6) -0.29(3) 0.32(3) -0.094(17)
C15B 0.068(9) 0.156(11) 0.066(6) 0.003(6) 0.010(6) -0.020(8)
C16B 0.09(3) 0.148(14) 0.053(14) -0.020(11) -0.021(15) -0.041(15)
C17B 0.07(2) 0.163(18) 0.064(14) -0.026(14) -0.006(14) -0.046(19)
C18B 0.047(17) 0.192(17) 0.057(13) -0.016(16) -0.023(12) -0.046(18)
C14B 0.050(6) 0.183(12) 0.053(5) -0.008(6) 0.000(5) -0.033(7)
C13B 0.05(2) 0.18(2) 0.064(14) -0.025(13) -0.004(15) -0.061(19)
C114 0.23(2) 0.093(12) 0.46(4) 0.004(18) -0.18(3) -0.030(14)
Cl4 0.207(9) 0.127(6) 0.093(4) 0.012(4) 0.049(5) -0.008(6)
C1B 0.24(4) 0.19(3) 0.44(5) 0.15(4) -0.02(4) 0.15(3)
C6B 0.22(4) 0.26(4) 0.42(5) 0.10(4) -0.03(4) 0.09(4)
C5B 0.26(4) 0.28(4) 0.43(5) 0.08(4) -0.05(4) 0.12(4)
C4B 0.26(4) 0.26(4) 0.46(6) 0.10(4) -0.03(4) 0.15(3)
C3B 0.26(4) 0.24(4) 0.49(6) 0.10(4) 0.01(4) 0.17(3)
C2B 0.25(4) 0.23(4) 0.49(6) 0.12(4) 0.01(4) 0.15(3)
C119 0.19(2) 0.34(3) 0.59(4) -0.18(2) 0.02(2) -0.10(2)
C120 0.189(19) 0.36(3) 0.60(4) -0.22(2) -0.01(2) -0.09(2)
C115 0.115(15) 0.34(3) 0.60(4) -0.19(2) -0.03(2) -0.070(18)
C116 0.20(2) 0.40(3) 0.62(4) -0.21(3) 0.01(3) -0.01(2)
C117 0.20(2) 0.36(3) 0.60(4) -0.19(3) 0.02(3) -0.01(2)
C118 0.23(2) 0.31(3) 0.58(4) -0.14(3) 0.02(2) -0.03(2)

loop_
_atom_type_symbol
_atom_type_description
_atom_type_scat_dispersion_real
_atom_type_scat_dispersion_imag
_atom_type_scat_source
C C 0.0181 0.0091 'International Tables Vol C Tables 4.2.6.8 and 6.1.1.4'
H H 0.0000 0.0000 'International Tables Vol C Tables 4.2.6.8 and 6.1.1.4'
Cl Cl 0.3639 0.7018 'International Tables Vol C Tables 4.2.6.8 and 6.1.1.4'
O O 0.0492 0.0322 'International Tables Vol C Tables 4.2.6.8 and 6.1.1.4'
Zr Zr -0.1862 2.2449 'International Tables Vol C Tables 4.2.6.8 and 6.1.1.4'

loop_
_exptl_crystal_face_index_h
_exptl_crystal_face_index_k
_exptl_crystal_face_index_l
_exptl_crystal_face_perp_dist
7 -12 -18 0.1042
-5 24 -9 0.0883
4 -22 11 0.0719
-8 19 14 0.0929
2 6 -20 0.0962
23 5 7 0.0535
21 14 -3 0.0698
-14 10 -15 0.0868
-23 -6 -6 0.0546
-11 -19 12 0.0893
-25 2 1 0.0508
24 2 -4 0.0494
24 -6 4 0.0520

loop_
_geom_angle_atom_site_label_1
_geom_angle_atom_site_label_2
_geom_angle_atom_site_label_3
_geom_angle
_geom_angle_site_symmetry_1
_geom_angle_site_symmetry_3
_geom_angle_publ_flag
Zr3 Zr2 Zr1 60.169(16) . . ?
O5 Zr2 Zr3 75.40(11) . . ?
O5 Zr2 Zr1 114.98(11) . . ?
O5 Zr2 O10 84.29(16) . . ?
O5 Zr2 C65 103.61(18) . . ?
O5 Zr2 C61 76.0(2) . . ?
O5 Zr2 C64 127.6(3) . . ?
O5 Zr2 C62 80.1(4) . . ?
O5 Zr2 C63 110.6(5) . . ?
O10 Zr2 Zr3 114.90(11) . . ?
O10 Zr2 Zr1 75.52(11) . . ?
O10 Zr2 C65 73.97(17) . . ?
O10 Zr2 C61 85.6(2) . . ?
O10 Zr2 C64 98.3(3) . . ?
O10 Zr2 C62 117.5(3) . . ?
O10 Zr2 C63 126.3(3) . . ?
O1 Zr2 Zr3 36.00(11) . . ?
O1 Zr2 Zr1 36.25(11) . . ?
O1 Zr2 O5 80.05(16) . . ?
O1 Zr2 O10 80.21(15) . . ?
O1 Zr2 O4 73.59(17) . . ?
O1 Zr2 O2 73.29(16) . . ?
O1 Zr2 C65 153.31(18) . . ?
O1 Zr2 C61 153.2(2) . . ?
O1 Zr2 C64 152.2(3) . . ?
O1 Zr2 C62 151.7(3) . . ?
O1 Zr2 C63 151.2(3) . . ?
O4 Zr2 Zr3 86.11(11) . . ?
O4 Zr2 Zr1 38.14(13) . . ?
O4 Zr2 O5 153.11(17) . . ?
O4 Zr2 O10 86.07(17) . . ?
O4 Zr2 C65 97.72(19) . . ?
O4 Zr2 C61 128.1(2) . . ?
O4 Zr2 C64 78.6(3) . . ?
O4 Zr2 C62 126.4(4) . . ?
O4 Zr2 C63 95.3(5) . . ?
O2 Zr2 Zr3 37.87(11) . . ?
O2 Zr2 Zr1 86.72(14) . . ?
O2 Zr2 O5 84.64(19) . . ?
O2 Zr2 O10 152.66(16) . . ?
O2 Zr2 O4 92.7(2) . . ?
O2 Zr2 C65 133.08(18) . . ?
O2 Zr2 C61 115.7(2) . . ?
O2 Zr2 C64 108.3(2) . . ?
O2 Zr2 C62 85.0(3) . . ?
O2 Zr2 C63 81.0(3) . . ?
C65 Zr2 Zr3 170.68(14) . . ?
C65 Zr2 Zr1 127.21(15) . . ?
C61 Zr2 Zr3 142.56(19) . . ?
C61 Zr2 Zr1 156.54(19) . . ?
C61 Zr2 C65 31.3(2) . . ?
C61 Zr2 C64 52.3(3) . . ?
C64 Zr2 Zr3 142.39(19) . . ?
C64 Zr2 Zr1 116.3(2) . . ?
C64 Zr2 C65 32.2(2) . . ?
C62 Zr2 Zr3 118.6(2) . . ?
C62 Zr2 Zr1 162.0(4) . . ?
C62 Zr2 C65 52.4(3) . . ?
C62 Zr2 C61 31.9(4) . . ?
C62 Zr2 C64 52.2(4) . . ?
C62 Zr2 C63 31.4(5) . . ?
C63 Zr2 Zr3 118.7(2) . . ?
C63 Zr2 Zr1 131.2(5) . . ?
C63 Zr2 C65 52.6(3) . . ?
C63 Zr2 C61 52.3(4) . . ?
C63 Zr2 C64 31.5(4) . . ?
Zr2 Zr3 Zr1 59.960(16) . . ?
O7 Zr3 Zr2 114.57(11) . . ?
O7 Zr3 Zr1 76.44(11) . . ?
O7 Zr3 C49 76.4(2) . . ?
O7 Zr3 C53 82.57(19) . . ?
O7 Zr3 C50 103.2(2) . . ?
O7 Zr3 C52 114.4(2) . . ?
O7 Zr3 C51 128.6(2) . . ?
O6 Zr3 Zr2 75.85(11) . . ?
O6 Zr3 Zr1 115.01(11) . . ?
O6 Zr3 O7 82.47(16) . . ?
O6 Zr3 C49 109.5(2) . . ?
O6 Zr3 C53 79.0(2) . . ?
O6 Zr3 C50 129.8(2) . . ?
O6 Zr3 C52 79.0(2) . . ?
O6 Zr3 C51 109.0(3) . . ?
O1 Zr3 Zr2 35.97(11) . . ?
O1 Zr3 Zr1 36.10(11) . . ?
O1 Zr3 O7 80.16(15) . . ?
O1 Zr3 O6 80.27(15) . . ?
O1 Zr3 O2 73.50(16) . . ?
O1 Zr3 O3 73.58(16) . . ?
O1 Zr3 C49 152.9(2) . . ?
O1 Zr3 C53 154.5(2) . . ?
O1 Zr3 C50 149.8(2) . . ?
O1 Zr3 C52 152.6(2) . . ?
O1 Zr3 C51 150.0(2) . . ?
O2 Zr3 Zr2 38.12(12) . . ?
O2 Zr3 Zr1 86.71(14) . . ?
O2 Zr3 O7 152.44(16) . . ?
O2 Zr3 O6 85.21(19) . . ?
O2 Zr3 O3 94.9(2) . . ?
O2 Zr3 C49 131.1(2) . . ?
O2 Zr3 C53 119.1(2) . . ?
O2 Zr3 C50 103.6(2) . . ?
O2 Zr3 C52 87.1(2) . . ?
O2 Zr3 C51 78.8(2) . . ?
O3 Zr3 Zr2 87.35(12) . . ?
O3 Zr3 Zr1 37.92(12) . . ?
O3 Zr3 O7 85.20(18) . . ?
O3 Zr3 O6 152.62(17) . . ?
O3 Zr3 C49 91.0(2) . . ?
O3 Zr3 C53 123.5(2) . . ?
O3 Zr3 C50 76.8(2) . . ?
O3 Zr3 C52 128.4(2) . . ?
O3 Zr3 C51 97.8(3) . . ?
C49 Zr3 Zr2 168.71(17) . . ?
C49 Zr3 Zr1 123.20(19) . . ?
C49 Zr3 C53 32.5(2) . . ?
C53 Zr3 Zr2 146.96(18) . . ?
C53 Zr3 Zr1 152.51(17) . . ?
C50 Zr3 Zr2 137.5(2) . . ?
C50 Zr3 Zr1 114.7(2) . . ?
C50 Zr3 C49 31.6(2) . . ?
C50 Zr3 C53 53.3(3) . . ?
C52 Zr3 Zr2 120.39(17) . . ?
C52 Zr3 Zr1 164.1(2) . . ?
C52 Zr3 C49 53.1(2) . . ?
C52 Zr3 C53 32.3(2) . . ?
C52 Zr3 C50 53.0(3) . . ?
C52 Zr3 C51 32.2(3) . . ?
C51 Zr3 Zr2 116.9(2) . . ?
C51 Zr3 Zr1 132.0(3) . . ?
C51 Zr3 C49 52.3(3) . . ?
C51 Zr3 C53 53.1(3) . . ?
C51 Zr3 C50 31.4(3) . . ?
O11 Zr4 O18 79.75(16) . . ?
O11 Zr4 O19 79.80(16) . . ?
O11 Zr4 O13 73.33(17) . . ?
O11 Zr4 O14 73.53(17) . . ?
O11 Zr4 C161 154.6(3) . . ?
O11 Zr4 C157 151.9(3) . . ?
O11 Zr4 C158 149.0(3) . . ?
O11 Zr4 C159 149.6(3) . . ?
O11 Zr4 C197 149.8(4) . . ?
O11 Zr4 C196 148.4(4) . . ?
O11 Zr4 C198 151.4(3) . . ?
O18 Zr4 O19 83.40(17) . . ?
O18 Zr4 C161 103.7(5) . . ?
O18 Zr4 C157 128.2(3) . . ?
O18 Zr4 C158 111.0(5) . . ?
O18 Zr4 C159 79.3(4) . . ?
O18 Zr4 C197 124.9(5) . . ?
O18 Zr4 C196 125.3(6) . . ?
O18 Zr4 C198 93.2(7) . . ?
O19 Zr4 C161 75.6(3) . . ?
O19 Zr4 C157 99.7(5) . . ?
O19 Zr4 C158 129.1(4) . . ?
O19 Zr4 C159 119.2(4) . . ?
O19 Zr4 C197 85.7(5) . . ?
O19 Zr4 C196 118.5(5) . . ?
O19 Zr4 C198 127.3(4) . . ?
O13 Zr4 O18 85.27(18) . . ?
O13 Zr4 O19 152.28(16) . . ?
O13 Zr4 C161 131.8(3) . . ?
O13 Zr4 C157 107.1(5) . . ?
O13 Zr4 C158 78.6(4) . . ?
O13 Zr4 C159 83.1(4) . . ?
O13 Zr4 C197 121.3(5) . . ?
O13 Zr4 C196 88.6(5) . . ?
O13 Zr4 C198 78.5(3) . . ?
O14 Zr4 O18 152.77(18) . . ?
O14 Zr4 O19 86.77(18) . . ?
O14 Zr4 O13 91.96(19) . . ?
O14 Zr4 C161 98.3(4) . . ?
O14 Zr4 C157 78.4(3) . . ?
O14 Zr4 C158 94.9(5) . . ?
O14 Zr4 C159 127.3(4) . . ?
O14 Zr4 C197 79.3(4) . . ?
O14 Zr4 C196 81.6(6) . . ?
O14 Zr4 C198 112.8(7) . . ?
C157 Zr4 C161 32.33(14) . . ?
C157 Zr4 C159 53.92(14) . . ?
C158 Zr4 C161 53.77(16) . . ?
C158 Zr4 C157 32.70(12) . . ?
C158 Zr4 C159 32.67(12) . . ?
C159 Zr4 C161 53.50(15) . . ?
C197 Zr4 C198 53.95(15) . . ?
C196 Zr4 C197 32.83(13) . . ?
C196 Zr4 C198 32.68(13) . . ?
Zr4 Zr6 Zr5 60.019(17) . . ?
O11 Zr6 Zr4 35.86(11) . . ?
O11 Zr6 Zr5 36.33(11) . . ?
O11 Zr6 O16 79.69(16) . . ?
O11 Zr6 O17 80.12(16) . . ?
O11 Zr6 O13 73.57(17) . . ?
O11 Zr6 O12 73.88(16) . . ?
O11 Zr6 C173 152.7(2) . . ?
O11 Zr6 C169 153.3(2) . . ?
O11 Zr6 C172 151.9(2) . . ?
O11 Zr6 C171 151.4(3) . . ?
O11 Zr6 C170 152.3(3) . . ?
O16 Zr6 Zr4 114.19(11) . . ?
O16 Zr6 Zr5 75.53(12) . . ?
O16 Zr6 O17 83.31(18) . . ?
O16 Zr6 C173 75.6(2) . . ?
O16 Zr6 C169 82.3(3) . . ?
O16 Zr6 C172 102.2(3) . . ?
O16 Zr6 C171 128.1(3) . . ?
O16 Zr6 C170 113.9(3) . . ?
O17 Zr6 Zr4 75.78(11) . . ?
O17 Zr6 Zr5 115.10(12) . . ?
O17 Zr6 C173 108.0(2) . . ?
O17 Zr6 C169 78.3(2) . . ?
O17 Zr6 C172 128.0(2) . . ?
O17 Zr6 C171 106.9(3) . . ?
O17 Zr6 C170 77.8(3) . . ?
O13 Zr6 Zr4 38.39(12) . . ?
O13 Zr6 Zr5 86.40(13) . . ?
O13 Zr6 O16 152.51(17) . . ?
O13 Zr6 O17 85.94(18) . . ?
O13 Zr6 O12 93.8(2) . . ?
O13 Zr6 C173 131.8(2) . . ?
O13 Zr6 C169 120.0(3) . . ?
O13 Zr6 C172 104.4(3) . . ?
O13 Zr6 C171 79.3(3) . . ?
O13 Zr6 C170 88.2(3) . . ?
O12 Zr6 Zr4 87.24(12) . . ?
O12 Zr6 Zr5 38.05(12) . . ?
O12 Zr6 O16 84.69(19) . . ?
O12 Zr6 O17 152.92(17) . . ?
O12 Zr6 C173 92.3(2) . . ?
O12 Zr6 C169 123.9(2) . . ?
O12 Zr6 C172 78.3(2) . . ?
O12 Zr6 C171 99.6(3) . . ?
O12 Zr6 C170 129.2(3) . . ?
C173 Zr6 Zr4 170.0(2) . . ?
C173 Zr6 Zr5 123.8(2) . . ?
C169 Zr6 Zr4 147.0(2) . . ?
C169 Zr6 Zr5 152.1(2) . . ?
C169 Zr6 C173 31.7(3) . . ?
C169 Zr6 C172 52.1(3) . . ?
C169 Zr6 C171 52.3(3) . . ?
C172 Zr6 Zr4 139.4(2) . . ?
C172 Zr6 Zr5 116.3(2) . . ?
C172 Zr6 C173 31.4(3) . . ?
C171 Zr6 Zr4 117.7(2) . . ?
C171 Zr6 Zr5 134.3(3) . . ?
C171 Zr6 C173 52.6(3) . . ?
C171 Zr6 C172 32.1(3) . . ?
C170 Zr6 Zr4 120.9(3) . . ?
C170 Zr6 Zr5 165.5(3) . . ?
C170 Zr6 C173 52.7(3) . . ?
C170 Zr6 C169 32.0(3) . . ?
C170 Zr6 C172 52.4(3) . . ?
C170 Zr6 C171 31.3(3) . . ?
Zr11 Zr12 Zr10 60.36(2) . . ?
O34 Zr12 Zr10 38.48(11) . . ?
O34 Zr12 Zr11 87.42(12) . . ?
O34 Zr12 O38 151.90(17) . . ?
O34 Zr12 O33 94.41(19) . . ?
O34 Zr12 O39 86.10(18) . . ?
O34 Zr12 C136 113.80(19) . . ?
O34 Zr12 C137 83.5(2) . . ?
O34 Zr12 C135 133.3(2) . . ?
O34 Zr12 C133 80.3(3) . . ?
O34 Zr12 C134 109.9(3) . . ?
O31 Zr12 Zr10 36.11(15) . . ?
O31 Zr12 Zr11 36.01(15) . . ?
O31 Zr12 O34 73.96(18) . . ?
O31 Zr12 O38 79.45(18) . . ?
O31 Zr12 O33 73.61(19) . . ?
O31 Zr12 O39 79.51(18) . . ?
O31 Zr12 C136 154.24(18) . . ?
O31 Zr12 C137 152.5(3) . . ?
O31 Zr12 C135 152.5(2) . . ?
O31 Zr12 C133 149.8(2) . . ?
O31 Zr12 C134 150.1(2) . . ?
O38 Zr12 Zr10 113.75(13) . . ?
O38 Zr12 Zr11 76.08(12) . . ?
O38 Zr12 C136 86.85(19) . . ?
O38 Zr12 C137 118.8(2) . . ?
O38 Zr12 C135 74.1(2) . . ?
O38 Zr12 C133 127.8(3) . . ?
O38 Zr12 C134 97.7(4) . . ?
O33 Zr12 Zr10 87.26(14) . . ?
O33 Zr12 Zr11 38.21(12) . . ?
O33 Zr12 O38 86.59(18) . . ?
O33 Zr12 O39 151.80(17) . . ?
O33 Zr12 C136 127.6(2) . . ?
O33 Zr12 C137 124.6(2) . . ?
O33 Zr12 C135 97.0(2) . . ?
O33 Zr12 C133 93.2(3) . . ?
O33 Zr12 C134 76.5(2) . . ?
O39 Zr12 Zr10 75.67(13) . . ?
O39 Zr12 Zr11 113.86(12) . . ?
O39 Zr12 O38 80.2(2) . . ?
O39 Zr12 C136 76.71(19) . . ?
O39 Zr12 C137 83.5(2) . . ?
O39 Zr12 C135 103.1(2) . . ?
O39 Zr12 C133 114.6(3) . . ?
O39 Zr12 C134 129.7(2) . . ?
C136 Zr12 Zr10 141.68(16) . . ?
C136 Zr12 Zr11 157.49(16) . . ?
C136 Zr12 C135 31.9(2) . . ?
C137 Zr12 Zr10 118.35(19) . . ?
C137 Zr12 Zr11 159.81(19) . . ?
C137 Zr12 C136 31.9(2) . . ?
C137 Zr12 C135 53.1(3) . . ?
C137 Zr12 C133 31.7(3) . . ?
C137 Zr12 C134 53.3(3) . . ?
C135 Zr12 Zr10 171.37(19) . . ?
C135 Zr12 Zr11 126.87(19) . . ?
C133 Zr12 Zr10 118.4(2) . . ?
C133 Zr12 Zr11 128.8(2) . . ?
C133 Zr12 C136 53.1(2) . . ?
C133 Zr12 C135 54.0(3) . . ?
C133 Zr12 C134 33.2(3) . . ?
C134 Zr12 Zr10 143.6(3) . . ?
C134 Zr12 Zr11 114.2(2) . . ?
C134 Zr12 C136 53.1(2) . . ?
C134 Zr12 C135 32.4(3) . . ?
Zr4 Zr5 Zr6 59.924(17) . . ?
O11 Zr5 Zr4 35.85(11) . . ?
O11 Zr5 Zr6 36.20(11) . . ?
O11 Zr5 O20 79.02(17) . . ?
O11 Zr5 O12 73.72(17) . . ?
O11 Zr5 O15 80.02(17) . . ?
O11 Zr5 O14 73.42(17) . . ?
O11 Zr5 C185 151.5(2) . . ?
O11 Zr5 C184 152.6(3) . . ?
O11 Zr5 C183 152.3(3) . . ?
O11 Zr5 C182 152.4(2) . . ?
O11 Zr5 C181 152.6(3) . . ?
O20 Zr5 Zr4 74.53(13) . . ?
O20 Zr5 Zr6 113.98(12) . . ?
O20 Zr5 O15 84.09(17) . . ?
O20 Zr5 C185 75.5(2) . . ?
O20 Zr5 C184 103.5(2) . . ?
O20 Zr5 C183 128.3(3) . . ?
O20 Zr5 C182 112.1(3) . . ?
O20 Zr5 C181 80.9(3) . . ?
O12 Zr5 Zr4 87.14(14) . . ?
O12 Zr5 Zr6 38.03(13) . . ?
O12 Zr5 O20 151.85(18) . . ?
O12 Zr5 O15 84.41(18) . . ?
O12 Zr5 C185 132.6(2) . . ?
O12 Zr5 C184 103.9(2) . . ?
O12 Zr5 C183 79.6(3) . . ?
O12 Zr5 C182 89.9(3) . . ?
O12 Zr5 C181 121.9(3) . . ?
O15 Zr5 Zr4 114.55(13) . . ?
O15 Zr5 Zr6 75.58(13) . . ?
O15 Zr5 C185 109.6(3) . . ?
O15 Zr5 C184 127.3(3) . . ?
O15 Zr5 C183 105.0(3) . . ?
O15 Zr5 C182 76.3(3) . . ?
O15 Zr5 C181 79.6(3) . . ?
O14 Zr5 Zr4 38.30(13) . . ?
O14 Zr5 Zr6 86.13(13) . . ?
O14 Zr5 O20 85.24(18) . . ?
O14 Zr5 O12 93.53(19) . . ?
O14 Zr5 O15 152.81(18) . . ?
O14 Zr5 C185 91.7(3) . . ?
O14 Zr5 C184 79.5(3) . . ?
O14 Zr5 C183 101.3(3) . . ?
O14 Zr5 C182 130.8(3) . . ?
O14 Zr5 C181 123.2(3) . . ?
C185 Zr5 Zr4 122.6(2) . . ?
C185 Zr5 Zr6 169.96(19) . . ?
C184 Zr5 Zr4 117.7(2) . . ?
C184 Zr5 Zr6 138.5(2) . . ?
C184 Zr5 C185 31.6(3) . . ?
C183 Zr5 Zr4 136.7(3) . . ?
C183 Zr5 Zr6 117.6(2) . . ?
C183 Zr5 C185 53.2(3) . . ?
C183 Zr5 C184 31.9(3) . . ?
C182 Zr5 Zr4 168.3(3) . . ?
C182 Zr5 Zr6 122.14(19) . . ?
C182 Zr5 C185 53.2(3) . . ?
C182 Zr5 C184 52.2(3) . . ?
C182 Zr5 C183 31.7(4) . . ?
C182 Zr5 C181 32.1(3) . . ?
C181 Zr5 Zr4 149.7(2) . . ?
C181 Zr5 Zr6 149.1(2) . . ?
C181 Zr5 C185 31.5(3) . . ?
C181 Zr5 C184 51.6(3) . . ?
C181 Zr5 C183 52.5(4) . . ?
Zr2 Zr1 Zr3 59.871(16) . . ?
O8 Zr1 Zr2 114.95(13) . . ?
O8 Zr1 Zr3 75.04(12) . . ?
O8 Zr1 O9 84.78(18) . . ?
O8 Zr1 C75 104.2(3) . . ?
O8 Zr1 C73 108.0(4) . . ?
O8 Zr1 C74 128.1(3) . . ?
O8 Zr1 C76 75.7(3) . . ?
O8 Zr1 C77 77.6(4) . . ?
O1 Zr1 Zr2 35.99(11) . . ?
O1 Zr1 Zr3 35.88(10) . . ?
O1 Zr1 O8 80.14(17) . . ?
O1 Zr1 O4 73.34(16) . . ?
O1 Zr1 O9 79.46(16) . . ?
O1 Zr1 O3 73.49(17) . . ?
O1 Zr1 C75 152.5(3) . . ?
O1 Zr1 C73 152.8(2) . . ?
O1 Zr1 C74 151.7(3) . . ?
O1 Zr1 C76 152.3(3) . . ?
O1 Zr1 C77 151.2(4) . . ?
O4 Zr1 Zr2 38.14(12) . . ?
O4 Zr1 Zr3 85.85(13) . . ?
O4 Zr1 O8 153.09(18) . . ?
O4 Zr1 O9 85.97(18) . . ?
O4 Zr1 C75 101.5(3) . . ?
O4 Zr1 C73 94.0(4) . . ?
O4 Zr1 C74 78.6(3) . . ?
O4 Zr1 C76 131.1(3) . . ?
O4 Zr1 C77 125.6(3) . . ?
O9 Zr1 Zr2 75.02(12) . . ?
O9 Zr1 Zr3 114.02(12) . . ?
O9 Zr1 C75 127.7(3) . . ?
O9 Zr1 C73 75.6(3) . . ?
O9 Zr1 C74 102.7(3) . . ?
O9 Zr1 C76 111.4(3) . . ?
O9 Zr1 C77 80.5(3) . . ?
O3 Zr1 Zr2 87.37(14) . . ?
O3 Zr1 Zr3 38.06(13) . . ?
O3 Zr1 O8 82.95(18) . . ?
O3 Zr1 O4 93.67(19) . . ?
O3 Zr1 O9 151.81(18) . . ?
O3 Zr1 C75 80.0(3) . . ?
O3 Zr1 C73 132.4(3) . . ?
O3 Zr1 C74 104.9(4) . . ?
O3 Zr1 C76 90.0(3) . . ?
O3 Zr1 C77 121.0(3) . . ?
C75 Zr1 Zr2 137.0(3) . . ?
C75 Zr1 Zr3 118.1(2) . . ?
C75 Zr1 C74 32.9(3) . . ?
C75 Zr1 C76 31.6(4) . . ?
C75 Zr1 C77 52.9(4) . . ?
C73 Zr1 Zr2 124.4(3) . . ?
C73 Zr1 Zr3 170.3(3) . . ?
C73 Zr1 C75 52.4(3) . . ?
C73 Zr1 C74 32.3(4) . . ?
C73 Zr1 C76 51.5(3) . . ?
C73 Zr1 C77 31.5(4) . . ?
C74 Zr1 Zr2 116.6(3) . . ?
C74 Zr1 Zr3 138.9(4) . . ?
C76 Zr1 Zr2 168.5(3) . . ?
C76 Zr1 Zr3 122.4(3) . . ?
C76 Zr1 C74 53.5(4) . . ?
C77 Zr1 Zr2 151.0(3) . . ?
C77 Zr1 Zr3 147.3(3) . . ?
C77 Zr1 C74 54.1(5) . . ?
C77 Zr1 C76 31.4(4) . . ?
Zr12 Zr10 Zr11 59.72(2) . . ?
O34 Zr10 Zr12 37.98(13) . . ?
O34 Zr10 Zr11 86.48(14) . . ?
O34 Zr10 O35 152.7(2) . . ?
O34 Zr10 O40 85.21(17) . . ?
O34 Zr10 O32 93.09(18) . . ?
O34 Zr10 C124 79.7(3) . . ?
O34 Zr10 C125 95.6(3) . . ?
O34 Zr10 C122 129.4(3) . . ?
O34 Zr10 C123 97.9(3) . . ?
O34 Zr10 C121 126.9(3) . . ?
O31 Zr10 Zr12 35.71(11) . . ?
O31 Zr10 Zr11 35.68(13) . . ?
O31 Zr10 O34 73.07(17) . . ?
O31 Zr10 O35 80.4(2) . . ?
O31 Zr10 O40 78.7(2) . . ?
O31 Zr10 O32 72.60(19) . . ?
O31 Zr10 C124 152.8(2) . . ?
O31 Zr10 C125 151.6(2) . . ?
O31 Zr10 C122 152.8(3) . . ?
O31 Zr10 C123 152.8(3) . . ?
O31 Zr10 C121 152.6(2) . . ?
O35 Zr10 Zr12 114.81(16) . . ?
O35 Zr10 Zr11 75.44(19) . . ?
O35 Zr10 C124 126.5(3) . . ?
O35 Zr10 C125 105.0(3) . . ?
O35 Zr10 C122 77.8(3) . . ?
O35 Zr10 C123 108.8(3) . . ?
O35 Zr10 C121 76.4(3) . . ?
O40 Zr10 Zr12 74.75(15) . . ?
O40 Zr10 Zr11 112.88(17) . . ?
O40 Zr10 O35 83.26(19) . . ?
O40 Zr10 C124 98.9(3) . . ?
O40 Zr10 C125 74.4(3) . . ?
O40 Zr10 C122 114.5(3) . . ?
O40 Zr10 C123 126.9(3) . . ?
O40 Zr10 C121 84.2(3) . . ?
O32 Zr10 Zr12 85.80(14) . . ?
O32 Zr10 Zr11 37.63(14) . . ?
O32 Zr10 O35 85.0(2) . . ?
O32 Zr10 O40 150.4(2) . . ?
O32 Zr10 C124 109.9(3) . . ?
O32 Zr10 C125 135.1(2) . . ?
O32 Zr10 C122 89.3(3) . . ?
O32 Zr10 C123 82.6(3) . . ?
O32 Zr10 C121 119.1(3) . . ?
C124 Zr10 Zr12 117.2(2) . . ?
C124 Zr10 Zr11 144.1(2) . . ?
C124 Zr10 C125 30.5(3) . . ?
C125 Zr10 Zr12 125.3(2) . . ?
C125 Zr10 Zr11 172.6(2) . . ?
C122 Zr10 Zr12 165.9(3) . . ?
C122 Zr10 Zr11 121.4(3) . . ?
C122 Zr10 C124 52.5(3) . . ?
C122 Zr10 C125 52.3(3) . . ?
C122 Zr10 C121 30.4(3) . . ?
C123 Zr10 Zr12 133.5(3) . . ?
C123 Zr10 Zr11 120.2(2) . . ?
C123 Zr10 C124 32.3(3) . . ?
C123 Zr10 C125 52.6(3) . . ?
C123 Zr10 C122 32.5(3) . . ?
C123 Zr10 C121 51.9(3) . . ?
C121 Zr10 Zr12 154.3(3) . . ?
C121 Zr10 Zr11 144.7(3) . . ?
C121 Zr10 C124 51.1(3) . . ?
C121 Zr10 C125 31.7(3) . . ?
Zr9 Zr8 Zr7 60.10(2) . . ?
O21 Zr8 Zr7 35.41(16) . . ?
O21 Zr8 Zr9 36.28(16) . . ?
O21 Zr8 O22 73.72(19) . . ?
O21 Zr8 O24 72.9(2) . . ?
O21 Zr8 O25 80.3(2) . . ?
O21 Zr8 O30 80.30(19) . . ?
O21 Zr8 C88 153.7(2) . . ?
O21 Zr8 C87 150.2(2) . . ?
O21 Zr8 C86 148.68(18) . . ?
O21 Zr8 C85 151.1(2) . . ?
O21 Zr8 C89 154.33(16) . . ?
O22 Zr8 Zr7 86.90(14) . . ?
O22 Zr8 Zr9 38.14(12) . . ?
O22 Zr8 O24 94.1(2) . . ?
O22 Zr8 O25 85.6(2) . . ?
O22 Zr8 O30 152.98(18) . . ?
O22 Zr8 C88 132.1(2) . . ?
O22 Zr8 C87 108.3(3) . . ?
O22 Zr8 C86 79.2(3) . . ?
O22 Zr8 C85 82.7(2) . . ?
O22 Zr8 C89 113.6(2) . . ?
O24 Zr8 Zr7 38.04(12) . . ?
O24 Zr8 Zr9 86.91(15) . . ?
O24 Zr8 O25 152.02(18) . . ?
O24 Zr8 O30 85.1(2) . . ?
O24 Zr8 C88 97.4(2) . . ?
O24 Zr8 C87 77.35(19) . . ?
O24 Zr8 C86 94.0(3) . . ?
O24 Zr8 C85 126.3(2) . . ?
O24 Zr8 C89 128.5(2) . . ?
O25 Zr8 Zr7 114.19(14) . . ?
O25 Zr8 Zr9 75.65(16) . . ?
O25 Zr8 O30 82.7(2) . . ?
O25 Zr8 C88 103.4(3) . . ?
O25 Zr8 C87 129.27(19) . . ?
O25 Zr8 C86 113.3(3) . . ?
O25 Zr8 C85 81.5(2) . . ?
O25 Zr8 C89 76.0(2) . . ?
O30 Zr8 Zr7 75.90(14) . . ?
O30 Zr8 Zr9 115.00(13) . . ?
O30 Zr8 C88 74.5(2) . . ?
O30 Zr8 C87 97.9(3) . . ?
O30 Zr8 C86 127.8(3) . . ?
O30 Zr8 C85 119.3(2) . . ?
O30 Zr8 C89 87.1(2) . . ?
C88 Zr8 Zr7 127.86(18) . . ?
C88 Zr8 Zr9 169.97(17) . . ?
C88 Zr8 C89 32.08(7) . . ?
C87 Zr8 Zr7 115.06(15) . . ?
C87 Zr8 Zr9 142.1(3) . . ?
C87 Zr8 C88 32.41(8) . . ?
C87 Zr8 C85 53.89(8) . . ?
C87 Zr8 C89 53.54(8) . . ?
C86 Zr8 Zr7 128.97(19) . . ?
C86 Zr8 Zr9 117.0(2) . . ?
C86 Zr8 C88 53.81(8) . . ?
C86 Zr8 C87 32.75(7) . . ?
C86 Zr8 C85 32.59(7) . . ?
C86 Zr8 C89 53.65(8) . . ?
C85 Zr8 Zr7 160.50(19) . . ?
C85 Zr8 Zr9 116.83(17) . . ?
C85 Zr8 C88 53.45(8) . . ?
C85 Zr8 C89 32.18(6) . . ?
C89 Zr8 Zr7 158.4(2) . . ?
C89 Zr8 Zr9 141.02(19) . . ?
Zr9 Zr7 Zr8 59.71(2) . . ?
O21 Zr7 Zr8 35.96(12) . . ?
O21 Zr7 Zr9 35.71(14) . . ?
O21 Zr7 O29 80.0(2) . . ?
O21 Zr7 O24 73.6(2) . . ?
O21 Zr7 O23 73.4(2) . . ?
O21 Zr7 O28 79.7(2) . . ?
O21 Zr7 C112 153.3(2) . . ?
O21 Zr7 C111 151.5(3) . . ?
O21 Zr7 C113 153.4(3) . . ?
O21 Zr7 C109 151.3(2) . . ?
O21 Zr7 C110 152.1(3) . . ?
O29 Zr7 Zr8 74.68(15) . . ?
O29 Zr7 Zr9 114.66(18) . . ?
O29 Zr7 O28 84.1(2) . . ?
O29 Zr7 C112 80.6(3) . . ?
O29 Zr7 C111 110.5(3) . . ?
O29 Zr7 C113 77.2(3) . . ?
O29 Zr7 C109 104.7(4) . . ?
O29 Zr7 C110 127.6(3) . . ?
O24 Zr7 Zr8 38.27(15) . . ?
O24 Zr7 Zr9 86.74(17) . . ?
O24 Zr7 O29 83.61(19) . . ?
O24 Zr7 O28 152.2(2) . . ?
O24 Zr7 C112 121.9(3) . . ?
O24 Zr7 C111 132.4(3) . . ?
O24 Zr7 C113 90.2(3) . . ?
O24 Zr7 C109 78.7(3) . . ?
O24 Zr7 C110 103.0(4) . . ?
O23 Zr7 Zr8 86.90(13) . . ?
O23 Zr7 Zr9 38.20(14) . . ?
O23 Zr7 O29 152.8(2) . . ?
O23 Zr7 O24 94.3(2) . . ?
O23 Zr7 O28 85.4(2) . . ?
O23 Zr7 C112 122.2(3) . . ?
O23 Zr7 C111 91.0(3) . . ?
O23 Zr7 C113 130.0(3) . . ?
O23 Zr7 C109 101.4(4) . . ?
O23 Zr7 C110 79.4(3) . . ?
O28 Zr7 Zr8 114.14(17) . . ?
O28 Zr7 Zr9 75.91(19) . . ?
O28 Zr7 C112 80.3(3) . . ?
O28 Zr7 C111 75.4(3) . . ?
O28 Zr7 C113 111.3(3) . . ?
O28 Zr7 C109 128.6(3) . . ?
O28 Zr7 C110 104.3(4) . . ?
C112 Zr7 Zr8 149.4(3) . . ?
C112 Zr7 Zr9 149.9(3) . . ?
C112 Zr7 C113 31.8(3) . . ?
C112 Zr7 C109 52.8(3) . . ?
C112 Zr7 C110 51.5(3) . . ?
C111 Zr7 Zr8 170.0(3) . . ?
C111 Zr7 Zr9 122.6(3) . . ?
C111 Zr7 C112 31.2(3) . . ?
C111 Zr7 C113 52.5(4) . . ?
C111 Zr7 C109 53.9(4) . . ?
C111 Zr7 C110 32.2(4) . . ?
C113 Zr7 Zr8 122.8(3) . . ?
C113 Zr7 Zr9 167.2(2) . . ?
C109 Zr7 Zr8 117.0(2) . . ?
C109 Zr7 Zr9 136.0(3) . . ?
C109 Zr7 C113 31.3(4) . . ?
C110 Zr7 Zr8 137.9(4) . . ?
C110 Zr7 Zr9 117.6(3) . . ?
C110 Zr7 C113 51.2(4) . . ?
C110 Zr7 C109 31.8(4) . . ?
Zr12 Zr11 Zr10 59.92(2) . . ?
O31 Zr11 Zr12 35.79(12) . . ?
O31 Zr11 Zr10 35.86(14) . . ?
O31 Zr11 O33 73.57(18) . . ?
O31 Zr11 O37 79.2(2) . . ?
O31 Zr11 O32 73.29(19) . . ?
O31 Zr11 O36 80.5(2) . . ?
O31 Zr11 C149 153.4(4) . . ?
O31 Zr11 C148 152.8(3) . . ?
O31 Zr11 C147 152.3(3) . . ?
O31 Zr11 C145 152.4(3) . . ?
O31 Zr11 C146 152.4(3) . . ?
O33 Zr11 Zr12 38.40(13) . . ?
O33 Zr11 Zr10 87.00(15) . . ?
O33 Zr11 O37 85.05(18) . . ?
O33 Zr11 O36 153.2(2) . . ?
O33 Zr11 C149 130.7(3) . . ?
O33 Zr11 C148 102.1(4) . . ?
O33 Zr11 C147 79.2(3) . . ?
O33 Zr11 C145 122.8(5) . . ?
O33 Zr11 C146 92.3(5) . . ?
O37 Zr11 Zr12 74.94(14) . . ?
O37 Zr11 Zr10 113.58(17) . . ?
O37 Zr11 O36 83.5(2) . . ?
O37 Zr11 C149 110.3(4) . . ?
O37 Zr11 C148 127.7(3) . . ?
O37 Zr11 C147 103.4(4) . . ?
O37 Zr11 C145 80.4(4) . . ?
O37 Zr11 C146 76.0(3) . . ?
O32 Zr11 Zr12 86.35(13) . . ?
O32 Zr11 Zr10 38.15(14) . . ?
O32 Zr11 O33 93.45(19) . . ?
O32 Zr11 O37 151.6(2) . . ?
O32 Zr11 O36 85.4(2) . . ?
O32 Zr11 C149 92.1(4) . . ?
O32 Zr11 C148 80.3(3) . . ?
O32 Zr11 C147 104.1(4) . . ?
O32 Zr11 C145 122.8(4) . . ?
O32 Zr11 C146 132.3(3) . . ?
O36 Zr11 Zr12 114.92(18) . . ?
O36 Zr11 Zr10 75.6(2) . . ?
O36 Zr11 C149 76.1(4) . . ?
O36 Zr11 C148 104.1(4) . . ?
O36 Zr11 C147 127.1(3) . . ?
O36 Zr11 C145 79.0(5) . . ?
O36 Zr11 C146 108.2(5) . . ?
C149 Zr11 Zr12 168.6(3) . . ?
C149 Zr11 Zr10 123.7(4) . . ?
C148 Zr11 Zr12 137.4(3) . . ?
C148 Zr11 Zr10 118.5(3) . . ?
C148 Zr11 C149 31.5(4) . . ?
C147 Zr11 Zr12 117.5(3) . . ?
C147 Zr11 Zr10 139.1(4) . . ?
C147 Zr11 C149 52.0(4) . . ?
C147 Zr11 C148 32.2(4) . . ?
C145 Zr11 Zr12 149.6(5) . . ?
C145 Zr11 Zr10 149.0(5) . . ?
C145 Zr11 C149 30.8(5) . . ?
C145 Zr11 C148 52.0(4) . . ?
C145 Zr11 C147 51.9(4) . . ?
C146 Zr11 Zr12 123.8(4) . . ?
C146 Zr11 Zr10 170.3(3) . . ?
C146 Zr11 C149 50.8(5) . . ?
C146 Zr11 C148 52.2(4) . . ?
C146 Zr11 C147 31.7(4) . . ?
C146 Zr11 C145 30.5(5) . . ?
Zr8 Zr9 Zr7 60.19(2) . . ?
O21 Zr9 Zr8 36.50(12) . . ?
O21 Zr9 Zr7 35.38(14) . . ?
O21 Zr9 O22 74.1(2) . . ?
O21 Zr9 O23 72.8(2) . . ?
O21 Zr9 O26 80.1(2) . . ?
O21 Zr9 O27 79.4(2) . . ?
O21 Zr9 C98 152.6(3) . . ?
O21 Zr9 C99 151.7(3) . . ?
O21 Zr9 C100 151.7(3) . . ?
O21 Zr9 C101 151.6(3) . . ?
O21 Zr9 C97 151.9(2) . . ?
O22 Zr9 Zr8 38.29(16) . . ?
O22 Zr9 Zr7 87.09(18) . . ?
O22 Zr9 O23 94.5(2) . . ?
O22 Zr9 O26 85.5(2) . . ?
O22 Zr9 O27 152.6(2) . . ?
O22 Zr9 C98 131.8(3) . . ?
O22 Zr9 C99 103.4(2) . . ?
O22 Zr9 C100 78.9(3) . . ?
O22 Zr9 C101 87.6(3) . . ?
O22 Zr9 C97 120.3(3) . . ?
O23 Zr9 Zr8 87.15(14) . . ?
O23 Zr9 Zr7 37.96(14) . . ?
O23 Zr9 O26 151.8(2) . . ?
O23 Zr9 O27 84.3(2) . . ?
O23 Zr9 C98 93.5(3) . . ?
O23 Zr9 C99 79.4(3) . . ?
O23 Zr9 C100 101.3(3) . . ?
O23 Zr9 C101 131.3(3) . . ?
O23 Zr9 C97 125.2(3) . . ?
O26 Zr9 Zr8 75.41(16) . . ?
O26 Zr9 Zr7 114.11(18) . . ?
O26 Zr9 C98 107.5(3) . . ?
O26 Zr9 C99 128.1(3) . . ?
O26 Zr9 C100 106.3(3) . . ?
O26 Zr9 C101 76.9(3) . . ?
O26 Zr9 C97 77.4(3) . . ?
O27 Zr9 Zr8 114.42(18) . . ?
O27 Zr9 Zr7 75.1(2) . . ?
O27 Zr9 O26 83.1(2) . . ?
O27 Zr9 C98 75.6(3) . . ?
O27 Zr9 C99 103.3(3) . . ?
O27 Zr9 C100 128.2(3) . . ?
O27 Zr9 C101 113.8(3) . . ?
O27 Zr9 C97 81.3(3) . . ?
C98 Zr9 Zr8 170.0(2) . . ?
C98 Zr9 Zr7 124.8(2) . . ?
C99 Zr9 Zr8 138.3(2) . . ?
C99 Zr9 Zr7 117.4(2) . . ?
C99 Zr9 C98 32.7(3) . . ?
C99 Zr9 C101 53.0(3) . . ?
C100 Zr9 Zr8 117.2(2) . . ?
C100 Zr9 Zr7 135.9(3) . . ?
C100 Zr9 C98 52.9(3) . . ?
C100 Zr9 C99 31.8(3) . . ?
C100 Zr9 C101 31.5(3) . . ?
C100 Zr9 C97 53.4(3) . . ?
C101 Zr9 Zr8 119.9(2) . . ?
C101 Zr9 Zr7 167.3(2) . . ?
C101 Zr9 C98 53.1(3) . . ?
C97 Zr9 Zr8 146.3(2) . . ?
C97 Zr9 Zr7 151.8(2) . . ?
C97 Zr9 C98 31.7(3) . . ?
C97 Zr9 C99 53.7(3) . . ?
C97 Zr9 C101 33.0(3) . . ?
Zr4 O11 Zr6 108.01(19) . . ?
Zr4 O11 Zr5 107.90(17) . . ?
Zr6 O11 Zr5 107.47(17) . . ?
C9 O7 Zr3 129.2(4) . . ?
C47 O6 Zr3 130.8(4) . . ?
C47 O5 Zr2 132.3(4) . . ?
C32 O10 Zr2 131.0(4) . . ?
C25 O20 Zr5 133.5(5) . . ?
Zr12 O34 Zr10 103.54(18) . . ?
C17 O16 Zr6 131.7(4) . . ?
C9 O8 Zr1 132.2(4) . . ?
C40 O18 Zr4 133.3(4) . . ?
C25 O19 Zr4 129.3(4) . . ?
Zr2 O1 Zr3 108.03(18) . . ?
Zr2 O1 Zr1 107.76(17) . . ?
Zr3 O1 Zr1 108.03(17) . . ?
C40 O17 Zr6 130.2(4) . . ?
Zr1 O4 Zr2 103.72(18) . . ?
Zr6 O13 Zr4 103.7(2) . . ?
Zr6 O12 Zr5 103.93(19) . . ?
C32 O9 Zr1 131.9(4) . . ?
C17 O15 Zr5 131.4(5) . . ?
Zr12 O31 Zr10 108.2(2) . . ?
Zr12 O31 Zr11 108.2(2) . . ?
Zr11 O31 Zr10 108.46(19) . . ?
C48 O38 Zr12 128.6(4) . . ?
Zr11 O33 Zr12 103.4(2) . . ?
Zr3 O2 Zr2 104.01(19) . . ?
C39 O39 Zr12 129.8(4) . . ?
Zr1 O3 Zr3 104.02(19) . . ?
Zr5 O14 Zr4 103.69(19) . . ?
Zr7 O21 Zr8 108.6(2) . . ?
Zr7 O21 Zr9 108.9(2) . . ?
Zr9 O21 Zr8 107.2(2) . . ?
C16 O29 Zr7 132.8(6) . . ?
Zr9 O22 Zr8 103.6(2) . . ?
C48 O37 Zr11 131.9(5) . . ?
C1 O35 Zr10 132.5(6) . . ?
C39 O40 Zr10 133.5(5) . . ?
Zr11 O32 Zr10 104.22(19) . . ?
Zr7 O24 Zr8 103.7(2) . . ?
Zr7 O23 Zr9 103.84(19) . . ?
C24 O26 Zr9 131.5(6) . . ?
C24 O25 Zr8 131.5(5) . . ?
C1 O36 Zr11 131.3(5) . . ?
C8 O28 Zr7 130.1(5) . . ?
C16 O30 Zr8 130.4(5) . . ?
C8 O27 Zr9 131.8(6) . . ?
C38 C33 C32 120.1(6) . . ?
C34 C33 C38 119.0(6) . . ?
C34 C33 C32 120.9(6) . . ?
C38 C37 H01M 120.7 . . ?
C36 C37 H01M 120.7 . . ?
C36 C37 C38 118.5(6) . . ?
C33 C38 C37 120.1(6) . . ?
C33 C38 H01N 120.0 . . ?
C37 C38 H01N 120.0 . . ?
C37 C36 C39 119.7(6) . . ?
C35 C36 C37 121.1(6) . . ?
C35 C36 C39 119.2(6) . . ?
O10 C32 C33 117.8(6) . . ?
O9 C32 O10 126.3(6) . . ?
O9 C32 C33 115.9(6) . . ?
C66 C65 Zr2 123.1(4) . . ?
C61 C65 Zr2 71.9(4) . . ?
C61 C65 C66 128.2(7) . . ?
C61 C65 C64 105.6(7) . . ?
C64 C65 Zr2 71.9(4) . . ?
C64 C65 C66 126.2(8) . . ?
O6 C47 O5 124.5(6) . . ?
O6 C47 C44 119.5(6) . . ?
O5 C47 C44 115.9(6) . . ?
O20 C25 O19 125.2(6) . . ?
O20 C25 C26 115.9(6) . . ?
O19 C25 C26 118.9(6) . . ?
C10 C11 H01T 120.0 . . ?
C12 C11 H01T 120.0 . . ?
C12 C11 C10 119.9(7) . . ?
C11 C10 C9 121.1(6) . . ?
C15 C10 C11 119.7(7) . . ?
C15 C10 C9 119.0(7) . . ?
C137 C136 Zr12 73.1(4) . . ?
C137 C136 C135 109.0(7) . . ?
C137 C136 C138 124.0(8) . . ?
C135 C136 Zr12 75.4(4) . . ?
C135 C136 C138 126.8(8) . . ?
C138 C136 Zr12 122.4(4) . . ?
C45 C44 C47 120.4(6) . . ?
C43 C44 C47 119.9(6) . . ?
C43 C44 C45 119.7(7) . . ?
O7 C9 O8 126.6(6) . . ?
O7 C9 C10 117.3(6) . . ?
O8 C9 C10 116.1(6) . . ?
C11 C12 H01Y 120.2 . . ?
C11 C12 C13 119.7(8) . . ?
C13 C12 H01Y 120.2 . . ?
C31 C26 C25 118.0(6) . . ?
C31 C26 C27 119.5(7) . . ?
C27 C26 C25 122.5(7) . . ?
O18 C40 O17 125.0(6) . . ?
O18 C40 C41 119.3(6) . . ?
O17 C40 C41 115.8(5) . . ?
O16 C17 C18 116.8(6) . . ?
O15 C17 O16 125.5(7) . . ?
O15 C17 C18 117.8(7) . . ?
C12 C13 C16 120.3(8) . . ?
C14 C13 C12 120.9(7) . . ?
C14 C13 C16 118.7(7) . . ?
C42 C41 C40 118.5(6) . . ?
C46 C41 C40 122.8(6) . . ?
C46 C41 C42 118.6(7) . . ?
C20 C21 C24 118.5(8) . . ?
C22 C21 C20 120.8(7) . . ?
C22 C21 C24 120.7(8) . . ?
Zr3 C49 H025 118.4 . . ?
C53 C49 Zr3 73.9(4) . . ?
C53 C49 H025 125.8 . . ?
C50 C49 Zr3 73.8(4) . . ?
C50 C49 H025 125.8 . . ?
C50 C49 C53 108.4(7) . . ?
C169 C173 Zr6 72.2(4) . . ?
C169 C173 C174 126.6(9) . . ?
C172 C173 Zr6 73.6(4) . . ?
C172 C173 C169 106.9(8) . . ?
C172 C173 C174 126.5(9) . . ?
C174 C173 Zr6 120.9(6) . . ?
C41 C42 H028 120.3 . . ?
C43 C42 C41 119.4(6) . . ?
C43 C42 H028 120.3 . . ?
C19 C18 C17 118.9(7) . . ?
C23 C18 C17 121.3(7) . . ?
C23 C18 C19 119.9(7) . . ?
C44 C45 H02A 120.5 . . ?
C46 C45 C44 118.9(7) . . ?
C46 C45 H02A 120.5 . . ?
C30 C29 C48 118.6(7) . . ?
C30 C29 C28 119.7(7) . . ?
C28 C29 C48 121.7(7) . . ?
O39 C39 C36 118.7(6) . . ?
O40 C39 O39 124.3(6) . . ?
O40 C39 C36 116.9(7) . . ?
C49 C53 Zr3 73.7(4) . . ?
C49 C53 C54 125.9(7) . . ?
C52 C53 Zr3 72.7(4) . . ?
C52 C53 C49 106.2(7) . . ?
C52 C53 C54 127.7(8) . . ?
C54 C53 Zr3 122.5(4) . . ?
C68 C67 C66 121.0(8) . . ?
C72 C67 C66 122.2(8) . . ?
C72 C67 C68 116.7(7) . . ?
Zr12 C137 H02G 117.5 . . ?
C136 C137 Zr12 75.0(4) . . ?
C136 C137 H02G 125.2 . . ?
C133 C137 Zr12 74.2(4) . . ?
C133 C137 C136 109.7(8) . . ?
C133 C137 H02G 125.2 . . ?
C60 C55 C56 118.1(8) . . ?
C60 C55 C54 122.3(8) . . ?
C56 C55 C54 119.6(8) . . ?
C29 C30 H02I 120.3 . . ?
C29 C30 C31 119.3(8) . . ?
C31 C30 H02I 120.3 . . ?
C26 C31 C30 120.7(8) . . ?
C26 C31 H02J 119.7 . . ?
C30 C31 H02J 119.7 . . ?
C65 C66 H02B 108.7 . . ?
C65 C66 H02C 108.7 . . ?
C67 C66 C65 114.1(6) . . ?
C67 C66 H02B 108.7 . . ?
C67 C66 H02C 108.7 . . ?
H02B C66 H02C 107.6 . . ?
C21 C20 H02L 120.1 . . ?
C21 C20 C19 119.7(8) . . ?
C19 C20 H02L 120.1 . . ?
Zr2 C61 H02M 117.7 . . ?
C65 C61 Zr2 76.8(4) . . ?
C65 C61 H02M 125.7 . . ?
C62 C61 Zr2 71.8(5) . . ?
C62 C61 C65 108.7(10) . . ?
C62 C61 H02M 125.7 . . ?
C44 C43 H02N 119.4 . . ?
C42 C43 C44 121.2(7) . . ?
C42 C43 H02N 119.4 . . ?
O29 C16 O30 125.1(7) . . ?
O29 C16 C13 116.5(8) . . ?
O30 C16 C13 118.3(7) . . ?
C26 C27 H02P 119.7 . . ?
C26 C27 C28 120.6(8) . . ?
C28 C27 H02P 119.7 . . ?
C184 C185 Zr5 74.0(5) . . ?
C184 C185 C186 126.6(9) . . ?
C186 C185 Zr5 123.0(6) . . ?
C181 C185 Zr5 72.2(5) . . ?
C181 C185 C184 105.4(8) . . ?
C181 C185 C186 127.8(10) . . ?
Zr12 C135 H02R 120.0 . . ?
C136 C135 Zr12 72.8(4) . . ?
C136 C135 H02R 126.7 . . ?
C136 C135 C134 106.7(8) . . ?
C134 C135 Zr12 72.5(5) . . ?
C134 C135 H02R 126.7 . . ?
Zr3 C50 H02S 118.0 . . ?
C49 C50 Zr3 74.5(4) . . ?
C49 C50 H02S 125.8 . . ?
C51 C50 Zr3 73.6(4) . . ?
C51 C50 C49 108.4(8) . . ?
C51 C50 H02S 125.8 . . ?
C18 C19 C20 118.8(8) . . ?
C18 C19 H02T 120.6 . . ?
C20 C19 H02T 120.6 . . ?
Zr5 C184 H02U 119.4 . . ?
C185 C184 Zr5 74.4(5) . . ?
C185 C184 H02U 125.3 . . ?
C185 C184 C183 109.5(10) . . ?
C183 C184 Zr5 72.6(5) . . ?
C183 C184 H02U 125.3 . . ?
O26 C24 C21 116.4(8) . . ?
O25 C24 O26 124.8(7) . . ?
O25 C24 C21 118.8(8) . . ?
C36 C35 H02W 120.2 . . ?
C36 C35 C34 119.6(7) . . ?
C34 C35 H02W 120.2 . . ?
C55 C60 H02X 119.3 . . ?
C55 C60 C59 121.5(9) . . ?
C59 C60 H02X 119.3 . . ?
Zr6 C169 H02Y 116.3 . . ?
C173 C169 Zr6 76.1(4) . . ?
C173 C169 H02Y 125.6 . . ?
C173 C169 C170 108.7(9) . . ?
C170 C169 Zr6 74.0(5) . . ?
C170 C169 H02Y 125.6 . . ?
C33 C34 C35 121.4(7) . . ?
C33 C34 H030 119.3 . . ?
C35 C34 H030 119.3 . . ?
Zr12 C133 H031 117.3 . . ?
C137 C133 Zr12 74.1(4) . . ?
C137 C133 H031 126.4 . . ?
C137 C133 C134 107.1(7) . . ?
C134 C133 Zr12 74.2(4) . . ?
C134 C133 H031 126.4 . . ?
O38 C48 C29 116.9(6) . . ?
O37 C48 O38 126.1(6) . . ?
O37 C48 C29 116.9(6) . . ?
C59 C58 H033 119.2 . . ?
C59 C58 C57 121.5(8) . . ?
C57 C58 H033 119.2 . . ?
Zr3 C52 H034 117.0 . . ?
C53 C52 Zr3 75.0(4) . . ?
C53 C52 H034 126.1 . . ?
C51 C52 Zr3 74.0(5) . . ?
C51 C52 C53 107.8(8) . . ?
C51 C52 H034 126.1 . . ?
C41 C46 H035 119.0 . . ?
C45 C46 C41 122.1(7) . . ?
C45 C46 H035 119.0 . . ?
Zr5 C183 H037 117.0 . . ?
C184 C183 Zr5 75.5(5) . . ?
C184 C183 H037 126.4 . . ?
C182 C183 Zr5 73.3(5) . . ?
C182 C183 C184 107.2(9) . . ?
C182 C183 H037 126.4 . . ?
C192 C187 C186 122.7(10) . . ?
C188 C187 C186 120.5(10) . . ?
C188 C187 C192 116.8(10) . . ?
O35 C1 O36 124.8(7) . . ?
O35 C1 C2 118.7(10) . . ?
O36 C1 C2 116.5(10) . . ?
Zr6 C172 H03B 117.9 . . ?
C173 C172 Zr6 75.0(4) . . ?
C173 C172 H03B 125.9 . . ?
C173 C172 C171 108.3(8) . . ?
C171 C172 Zr6 73.2(4) . . ?
C171 C172 H03B 125.9 . . ?
O28 C8 C5 119.2(9) . . ?
O27 C8 O28 125.9(7) . . ?
O27 C8 C5 114.8(10) . . ?
C18 C23 H03D 120.7 . . ?
C18 C23 C22 118.6(9) . . ?
C22 C23 H03D 120.7 . . ?
C67 C68 H03E 120.0 . . ?
C69 C68 C67 120.1(9) . . ?
C69 C68 H03E 120.0 . . ?
C55 C56 H03F 119.0 . . ?
C57 C56 C55 122.1(9) . . ?
C57 C56 H03F 119.0 . . ?
C53 C54 C55 109.3(6) . . ?
C53 C54 H03A 109.8 . . ?
C53 C54 H03C 109.8 . . ?
C55 C54 H03A 109.8 . . ?
C55 C54 H03C 109.8 . . ?
H03A C54 H03C 108.3 . . ?
C60 C59 H03H 120.3 . . ?
C58 C59 C60 119.3(9) . . ?
C58 C59 H03H 120.3 . . ?
Zr2 C64 H03I 117.2 . . ?
C65 C64 Zr2 75.9(4) . . ?
C65 C64 H03I 126.0 . . ?
C63 C64 Zr2 72.8(5) . . ?
C63 C64 C65 108.0(10) . . ?
C63 C64 H03I 126.0 . . ?
C3 C2 C1 118.2(9) . . ?
C7 C2 C1 121.5(11) . . ?
C7 C2 C3 120.3(8) . . ?
Zr9 C98 H03M 120.4 . . ?
C99 C98 Zr9 72.6(5) . . ?
C99 C98 H03M 125.9 . . ?
C97 C98 Zr9 72.9(6) . . ?
C97 C98 H03M 125.9 . . ?
C97 C98 C99 108.1(8) . . ?
Zr10 C124 H03N 118.8 . . ?
C125 C124 Zr10 75.6(6) . . ?
C125 C124 H03N 125.2 . . ?
C125 C124 C123 109.5(9) . . ?
C123 C124 Zr10 72.1(5) . . ?
C123 C124 H03N 125.2 . . ?
C21 C22 C23 122.1(9) . . ?
C21 C22 H03O 119.0 . . ?
C23 C22 H03O 119.0 . . ?
C4 C5 C8 119.3(10) . . ?
C6 C5 C8 121.8(10) . . ?
C6 C5 C4 118.9(8) . . ?
C29 C28 H03Q 120.2 . . ?
C27 C28 C29 119.6(7) . . ?
C27 C28 H03Q 120.2 . . ?
Zr9 C99 H03S 117.3 . . ?
C98 C99 Zr9 74.7(5) . . ?
C98 C99 H03S 126.6 . . ?
C100 C99 Zr9 73.5(5) . . ?
C100 C99 C98 106.8(8) . . ?
C100 C99 H03S 126.6 . . ?
Zr8 C88 H03T 119.1 . . ?
C87 C88 Zr8 72.3(2) . . ?
C87 C88 H03T 126.0 . . ?
C89 C88 Zr8 74.5(2) . . ?
C89 C88 H03T 126.0 . . ?
C89 C88 C87 108.0 . . ?
Zr8 C87 H05U 117.5 . . ?
C88 C87 Zr8 75.3(2) . . ?
C88 C87 H05U 126.0 . . ?
C88 C87 C86 108.0 . . ?
C86 C87 Zr8 73.2(3) . . ?
C86 C87 H05U 126.0 . . ?
Zr8 C86 H06F 117.0 . . ?
C87 C86 Zr8 74.0(3) . . ?
C87 C86 H06F 126.0 . . ?
C85 C86 Zr8 75.0(2) . . ?
C85 C86 C87 108.0 . . ?
C85 C86 H06F 126.0 . . ?
Zr8 C85 H03K 118.4 . . ?
C86 C85 Zr8 72.4(2) . . ?
C86 C85 H03K 126.0 . . ?
C89 C85 Zr8 75.1(3) . . ?
C89 C85 C86 108.0 . . ?
C89 C85 H03K 126.0 . . ?
C88 C89 Zr8 73.4(3) . . ?
C88 C89 C90 127.6(8) . . ?
C85 C89 Zr8 72.7(3) . . ?
C85 C89 C88 108.0 . . ?
C85 C89 C90 124.2(8) . . ?
C90 C89 Zr8 124.1(5) . . ?
C68 C69 H03U 119.0 . . ?
C70 C69 C68 121.9(9) . . ?
C70 C69 H03U 119.0 . . ?
Zr3 C51 H03V 117.6 . . ?
C50 C51 Zr3 75.0(5) . . ?
C50 C51 C52 109.3(8) . . ?
C50 C51 H03V 125.4 . . ?
C52 C51 Zr3 73.9(4) . . ?
C52 C51 H03V 125.4 . . ?
Zr1 C75 H03W 117.6 . . ?
C74 C75 Zr1 74.0(5) . . ?
C74 C75 H03W 125.8 . . ?
C76 C75 Zr1 74.5(5) . . ?
C76 C75 H03W 125.8 . . ?
C76 C75 C74 108.4(11) . . ?
C13 C14 H03X 119.9 . . ?
C13 C14 C15 120.2(8) . . ?
C15 C14 H03X 119.9 . . ?
C185 C186 H03G 109.6 . . ?
C185 C186 H03J 109.6 . . ?
C187 C186 C185 110.4(7) . . ?
C187 C186 H03G 109.6 . . ?
C187 C186 H03J 109.6 . . ?
H03G C186 H03J 108.1 . . ?
Zr1 C73 H03Z 118.2 . . ?
C74 C73 Zr1 74.7(6) . . ?
C74 C73 H03Z 124.0 . . ?
C77 C73 Zr1 74.7(6) . . ?
C77 C73 H03Z 124.0 . . ?
C77 C73 C74 112.0(10) . . ?
C187 C192 H040 119.6 . . ?
C187 C192 C191 120.9(10) . . ?
C191 C192 H040 119.6 . . ?
C67 C72 H041 119.9 . . ?
C71 C72 C67 120.2(9) . . ?
C71 C72 H041 119.9 . . ?
C124 C125 Zr10 73.9(7) . . ?
C124 C125 C121 106.0(9) . . ?
C124 C125 C126 127.1(11) . . ?
C121 C125 Zr10 72.5(6) . . ?
C121 C125 C126 126.8(11) . . ?
C126 C125 Zr10 119.2(8) . . ?
Zr6 C171 H043 117.4 . . ?
C172 C171 Zr6 74.7(5) . . ?
C172 C171 H043 126.0 . . ?
C170 C171 Zr6 73.8(5) . . ?
C170 C171 C172 107.9(9) . . ?
C170 C171 H043 126.0 . . ?
Zr6 C170 H044 117.2 . . ?
C169 C170 Zr6 74.0(5) . . ?
C169 C170 H044 125.9 . . ?
C171 C170 Zr6 74.9(5) . . ?
C171 C170 C169 108.2(9) . . ?
C171 C170 H044 125.9 . . ?
C69 C70 H045 120.3 . . ?
C69 C70 C71 119.5(9) . . ?
C71 C70 H045 120.3 . . ?
C10 C15 C14 119.4(9) . . ?
C10 C15 H046 120.3 . . ?
C14 C15 H046 120.3 . . ?
Zr9 C100 H047 117.2 . . ?
C99 C100 Zr9 74.7(6) . . ?
C99 C100 H047 124.8 . . ?
C101 C100 Zr9 75.0(6) . . ?
C101 C100 C99 110.4(8) . . ?
C101 C100 H047 124.8 . . ?
Zr12 C134 H048 118.0 . . ?
C135 C134 Zr12 75.1(4) . . ?
C135 C134 C133 107.5(7) . . ?
C135 C134 H048 126.3 . . ?
C133 C134 Zr12 72.6(5) . . ?
C133 C134 H048 126.3 . . ?
Zr5 C182 H049 116.5 . . ?
C183 C182 Zr5 75.1(6) . . ?
C183 C182 H049 126.1 . . ?
C183 C182 C181 107.7(9) . . ?
C181 C182 Zr5 74.5(5) . . ?
C181 C182 H049 126.1 . . ?
C58 C57 C56 117.4(9) . . ?
C58 C57 H04A 121.3 . . ?
C56 C57 H04A 121.3 . . ?
C100 C101 Zr9 73.4(6) . . ?
C100 C101 C97 107.3(9) . . ?
C100 C101 C102 122.3(12) . . ?
C97 C101 Zr9 73.1(6) . . ?
C97 C101 C102 130.4(12) . . ?
C102 C101 Zr9 119.6(11) . . ?
Zr7 C112 H04C 117.1 . . ?
C111 C112 Zr7 74.2(7) . . ?
C111 C112 H04C 125.2 . . ?
C111 C112 C113 109.5(9) . . ?
C113 C112 Zr7 75.4(7) . . ?
C113 C112 H04C 125.2 . . ?
C192 C191 H04D 118.2 . . ?
C190 C191 C192 123.7(11) . . ?
C190 C191 H04D 118.2 . . ?
C5 C4 H04E 119.8 . . ?
C3 C4 C5 120.4(11) . . ?
C3 C4 H04E 119.8 . . ?
Zr5 C181 H04F 117.2 . . ?
C185 C181 Zr5 76.3(6) . . ?
C185 C181 C182 110.2(10) . . ?
C185 C181 H04F 124.9 . . ?
C182 C181 Zr5 73.4(5) . . ?
C182 C181 H04F 124.9 . . ?
C2 C3 H04G 120.5 . . ?
C4 C3 C2 119.0(10) . . ?
C4 C3 H04G 120.5 . . ?
Zr1 C74 H04H 118.0 . . ?
C75 C74 Zr1 73.0(5) . . ?
C75 C74 H04H 128.4 . . ?
C73 C74 Zr1 73.0(6) . . ?
C73 C74 C75 103.1(11) . . ?
C73 C74 H04H 128.4 . . ?
C173 C174 H04B 108.5 . . ?
C173 C174 H04I 108.5 . . ?
C173 C174 H04J 111.5 . . ?
C173 C174 H04K 111.5 . . ?
C173 C174 C175 115.0(10) . . ?
C173 C174 C13B 101.5(15) . . ?
H04B C174 H04I 107.5 . . ?
H04J C174 H04K 109.3 . . ?
C175 C174 H04B 108.5 . . ?
C175 C174 H04I 108.5 . . ?
C13B C174 H04J 111.5 . . ?
C13B C174 H04K 111.5 . . ?
C2 C7 H04L 120.4 . . ?
C2 C7 C6 119.2(11) . . ?
C6 C7 H04L 120.4 . . ?
C5 C6 C7 122.1(10) . . ?
C5 C6 H04M 118.9 . . ?
C7 C6 H04M 118.9 . . ?
Zr9 C97 H04N 116.4 . . ?
C98 C97 Zr9 75.5(6) . . ?
C98 C97 C101 107.3(9) . . ?
C98 C97 H04N 126.4 . . ?
C101 C97 Zr9 73.9(6) . . ?
C101 C97 H04N 126.4 . . ?
Zr7 C111 H04O 116.4 . . ?
C112 C111 Zr7 74.6(6) . . ?
C112 C111 H04O 127.3 . . ?
C112 C111 C110 105.4(11) . . ?
C110 C111 Zr7 74.2(6) . . ?
C110 C111 H04O 127.3 . . ?
C112 C113 Zr7 72.8(7) . . ?
C112 C113 C114 119.2(14) . . ?
C109 C113 Zr7 73.3(8) . . ?
C109 C113 C112 108.7(10) . . ?
C109 C113 C114 131.6(14) . . ?
C114 C113 Zr7 125.3(8) . . ?
Zr10 C122 H04P 117.8 . . ?
C123 C122 Zr10 72.9(6) . . ?
C123 C122 H04P 126.3 . . ?
C121 C122 Zr10 75.0(6) . . ?
C121 C122 H04P 126.3 . . ?
C121 C122 C123 107.3(9) . . ?
Zr2 C62 H04Q 114.7 . . ?
C61 C62 Zr2 76.3(5) . . ?
C61 C62 H04Q 125.4 . . ?
C63 C62 Zr2 75.6(7) . . ?
C63 C62 C61 109.1(10) . . ?
C63 C62 H04Q 125.4 . . ?
C89 C90 H04R 109.7 . . ?
C89 C90 H04S 109.7 . . ?
C89 C90 C19B 111.5(8) . . ?
C89 C90 C91 109.9(9) . . ?
H04R C90 H04S 108.2 . . ?
C91 C90 H04R 109.7 . . ?
C91 C90 H04S 109.7 . . ?
C148 C149 Zr11 73.6(6) . . ?
C148 C149 C150 128.4(17) . . ?
C145 C149 Zr11 73.6(7) . . ?
C145 C149 C148 108.9(12) . . ?
C145 C149 C150 122.6(17) . . ?
C150 C149 Zr11 116.3(12) . . ?
Zr11 C148 H04T 116.6 . . ?
C149 C148 Zr11 75.0(6) . . ?
C149 C148 H04T 126.8 . . ?
C149 C148 C147 106.4(11) . . ?
C147 C148 Zr11 73.9(6) . . ?
C147 C148 H04T 126.8 . . ?
Zr7 C109 H04U 115.9 . . ?
C113 C109 Zr7 75.5(6) . . ?
C113 C109 H04U 127.2 . . ?
C113 C109 C110 105.7(9) . . ?
C110 C109 Zr7 74.0(7) . . ?
C110 C109 H04U 127.2 . . ?
Zr10 C123 H04V 115.2 . . ?
C124 C123 Zr10 75.7(5) . . ?
C124 C123 C122 106.0(8) . . ?
C124 C123 H04V 127.0 . . ?
C122 C123 Zr10 74.6(5) . . ?
C122 C123 H04V 127.0 . . ?
Zr4 C160 H04X 119.5 . . ?
C161 C160 Zr4 73.8(4) . . ?
C161 C160 H04X 126.0 . . ?
C159 C160 Zr4 72.5(4) . . ?
C159 C160 H04X 126.0 . . ?
C159 C160 C161 108.0 . . ?
C160 C161 Zr4 74.1(4) . . ?
C160 C161 C162 126.9(18) . . ?
C157 C161 Zr4 72.4(4) . . ?
C157 C161 C160 108.0 . . ?
C157 C161 C162 124.8(18) . . ?
C162 C161 Zr4 124.2(11) . . ?
Zr4 C157 H04W 117.8 . . ?
C161 C157 Zr4 75.2(4) . . ?
C161 C157 H04W 126.0 . . ?
C161 C157 C158 108.0 . . ?
C158 C157 Zr4 72.9(4) . . ?
C158 C157 H04W 126.0 . . ?
Zr4 C158 H04Y 117.0 . . ?
C157 C158 Zr4 74.4(5) . . ?
C157 C158 H04Y 126.0 . . ?
C159 C158 Zr4 74.6(4) . . ?
C159 C158 C157 108.0 . . ?
C159 C158 H04Y 126.0 . . ?
Zr4 C159 H059 118.0 . . ?
C160 C159 Zr4 75.2(4) . . ?
C160 C159 H059 126.0 . . ?
C158 C159 Zr4 72.7(4) . . ?
C158 C159 C160 108.0 . . ?
C158 C159 H059 126.0 . . ?
Zr1 C76 H04Z 118.7 . . ?
C75 C76 Zr1 73.9(6) . . ?
C75 C76 H04Z 124.9 . . ?
C77 C76 Zr1 74.2(6) . . ?
C77 C76 C75 110.2(11) . . ?
C77 C76 H04Z 124.9 . . ?
Zr7 C110 H050 119.1 . . ?
C111 C110 Zr7 73.6(6) . . ?
C111 C110 H050 124.8 . . ?
C109 C110 Zr7 74.2(6) . . ?
C109 C110 C111 110.4(10) . . ?
C109 C110 H050 124.8 . . ?
Zr10 C121 H053 116.9 . . ?
C125 C121 Zr10 75.8(6) . . ?
C125 C121 H053 124.5 . . ?
C122 C121 Zr10 74.6(7) . . ?
C122 C121 C125 111.0(9) . . ?
C122 C121 H053 124.5 . . ?
C73 C77 Zr1 73.7(7) . . ?
C73 C77 C78 128.5(13) . . ?
C76 C77 Zr1 74.4(7) . . ?
C76 C77 C73 106.2(13) . . ?
C76 C77 C78 125.2(14) . . ?
C78 C77 Zr1 120.3(9) . . ?
C72 C71 H056 119.2 . . ?
C70 C71 C72 121.6(10) . . ?
C70 C71 H056 119.2 . . ?
Zr11 C147 H057 117.9 . . ?
C148 C147 Zr11 73.9(7) . . ?
C148 C147 H057 127.1 . . ?
C146 C147 Zr11 73.3(7) . . ?
C146 C147 C148 105.8(12) . . ?
C146 C147 H057 127.1 . . ?
Zr11 C145 H05A 116.5 . . ?
C149 C145 Zr11 75.7(8) . . ?
C149 C145 H05A 125.6 . . ?
C146 C145 Zr11 74.2(8) . . ?
C146 C145 C149 108.8(12) . . ?
C146 C145 H05A 125.6 . . ?
C191 C190 H05B 121.3 . . ?
C191 C190 C189 117.4(11) . . ?
C189 C190 H05B 121.3 . . ?
C176 C175 C174 125.3(15) . . ?
C176 C175 C180 118.1(12) . . ?
C180 C175 C174 116.5(13) . . ?
C176 C177 H05F 119.8 . . ?
C178 C177 H05F 119.8 . . ?
C178 C177 C176 120.3(14) . . ?
C175 C176 C177 119.2(15) . . ?
C175 C176 H05H 120.4 . . ?
C177 C176 H05H 120.4 . . ?
Zr2 C63 H05I 117.5 . . ?
C64 C63 Zr2 75.6(5) . . ?
C64 C63 H05I 125.7 . . ?
C62 C63 Zr2 73.0(6) . . ?
C62 C63 C64 108.6(9) . . ?
C62 C63 H05I 125.7 . . ?
Zr11 C146 H05O 116.6 . . ?
C147 C146 Zr11 75.0(8) . . ?
C147 C146 H05O 125.0 . . ?
C145 C146 Zr11 75.3(9) . . ?
C145 C146 C147 110.1(13) . . ?
C145 C146 H05O 125.0 . . ?
C177 C178 H05T 121.1 . . ?
C179 C178 C177 117.8(15) . . ?
C179 C178 H05T 121.1 . . ?
C95 C96 H05X 118.9 . . ?
C91 C96 H05X 118.9 . . ?
C91 C96 C95 122.3(8) . . ?
C90 C19B C20B 126.5(11) . . ?
C24B C19B C90 115.0(10) . . ?
C24B C19B C20B 116.7(10) . . ?
C93 C92 H065 122.7 . . ?
C93 C92 C91 114.6(6) . . ?
C91 C92 H065 122.7 . . ?
C92 C93 H15 120.0 . . ?
C94 C93 C92 120.0 . . ?
C94 C93 H15 120.0 . . ?
C93 C94 H052 120.0 . . ?
C95 C94 C93 120.0 . . ?
C95 C94 H052 120.0 . . ?
C96 C95 H06S 120.0 . . ?
C94 C95 C96 120.0 . . ?
C94 C95 H06S 120.0 . . ?
C190 C189 H05Z 121.5 . . ?
C190 C189 C188 117.1(12) . . ?
C188 C189 H05Z 121.5 . . ?
C175 C180 H063 119.1 . . ?
C179 C180 C175 121.8(16) . . ?
C179 C180 H063 119.1 . . ?
C178 C179 C180 122.5(17) . . ?
C178 C179 H066 118.7 . . ?
C180 C179 H066 118.7 . . ?
C187 C188 C189 124.1(12) . . ?
C187 C188 H067 118.0 . . ?
C189 C188 H067 118.0 . . ?
C77 C78 H06A 107.9 . . ?
C77 C78 H06B 107.9 . . ?
H06A C78 H06B 107.2 . . ?
C79 C78 C77 117.5(13) . . ?
C79 C78 H06A 107.9 . . ?
C79 C78 H06B 107.9 . . ?
C101 C102 H06C 109.3 . . ?
C101 C102 H06D 109.3 . . ?
C101 C102 C103 111.6(14) . . ?
H06C C102 H06D 108.0 . . ?
C103 C102 H06C 109.3 . . ?
C103 C102 H06D 109.3 . . ?
C149 C150 H07A 108.2 . . ?
C149 C150 H07B 108.2 . . ?
C149 C150 C151 116.4(19) . . ?
H07A C150 H07B 107.3 . . ?
C151 C150 H07A 108.2 . . ?
C151 C150 H07B 108.2 . . ?
C161 C162 H07C 109.6 . . ?
C161 C162 H07D 109.6 . . ?
C161 C162 C163 110.4(15) . . ?
H07C C162 H07D 108.1 . . ?
C163 C162 H07C 109.6 . . ?
C163 C162 H07D 109.6 . . ?
C9B C8B H07M 118.0 . . ?
C7B C8B H07M 118.0 . . ?
C7B C8B C9B 124(2) . . ?
C8B C9B H34 121.0 . . ?
C8B C9B C10B 118(2) . . ?
C10B C9B H34 121.0 . . ?
C9B C10B H05J 121.1 . . ?
C11B C10B C9B 118(2) . . ?
C11B C10B H05J 121.1 . . ?
C8B C7B C194 121(2) . . ?
C8B C7B C12B 118.4(17) . . ?
C12B C7B C194 119.9(18) . . ?
C80 C81 H120 120.0 . . ?
C80 C81 C82 120.0 . . ?
C82 C81 H120 120.0 . . ?
C81 C80 H07E 120.0 . . ?
C81 C80 C79 120.0 . . ?
C79 C80 H07E 120.0 . . ?
C80 C79 C78 117.4(13) . . ?
C84 C79 C78 122.6(13) . . ?
C84 C79 C80 120.0 . . ?
C79 C84 H21 120.0 . . ?
C83 C84 C79 120.0 . . ?
C83 C84 H21 120.0 . . ?
C84 C83 H229 120.0 . . ?
C84 C83 C82 120.0 . . ?
C82 C83 H229 120.0 . . ?
C81 C82 H99 120.0 . . ?
C83 C82 C81 120.0 . . ?
C83 C82 H99 120.0 . . ?
C139 C144 H3 120.0 . . ?
C139 C144 C143 120.0 . . ?
C143 C144 H3 120.0 . . ?
C144 C139 C138 109.2(8) . . ?
C140 C139 C144 120.0 . . ?
C140 C139 C138 130.8(8) . . ?
C139 C140 H06I 120.0 . . ?
C139 C140 C141 120.0 . . ?
C141 C140 H06I 120.0 . . ?
C140 C141 H05R 120.0 . . ?
C140 C141 C142 120.0 . . ?
C142 C141 H05R 120.0 . . ?
C141 C142 H055 120.0 . . ?
C143 C142 C141 120.0 . . ?
C143 C142 H055 120.0 . . ?
C144 C143 H060 120.0 . . ?
C142 C143 C144 120.0 . . ?
C142 C143 H060 120.0 . . ?
C25B C30B H3A 120.0 . . ?
C25B C30B C29B 120.0 . . ?
C29B C30B H3A 120.0 . . ?
C30B C25B C138 121.4(7) . . ?
C26B C25B C30B 120.0 . . ?
C26B C25B C138 118.2(7) . . ?
C25B C26B H06J 120.0 . . ?
C27B C26B C25B 120.0 . . ?
C27B C26B H06J 120.0 . . ?
C26B C27B H05S 120.0 . . ?
C26B C27B C28B 120.0 . . ?
C28B C27B H05S 120.0 . . ?
C27B C28B H2 120.0 . . ?
C29B C28B C27B 120.0 . . ?
C29B C28B H2 120.0 . . ?
C30B C29B H4 120.0 . . ?
C28B C29B C30B 120.0 . . ?
C28B C29B H4 120.0 . . ?
C136 C138 C25B 113.5(6) . . ?
C136 C138 H5AA 109.4 . . ?
C136 C138 H5AB 109.4 . . ?
C136 C138 H5BC 108.9 . . ?
C136 C138 H5BD 108.9 . . ?
C139 C138 C136 111.4(7) . . ?
C139 C138 H5AA 109.4 . . ?
C139 C138 H5AB 109.4 . . ?
C25B C138 H5BC 108.9 . . ?
C25B C138 H5BD 108.9 . . ?
H5AA C138 H5AB 108.0 . . ?
H5BC C138 H5BD 107.7 . . ?
C7B C194 H28A 108.6 . . ?
C7B C194 H28B 108.6 . . ?
H28A C194 H28B 107.6 . . ?
C201 C194 C7B 114.7(17) . . ?
C201 C194 H28A 108.6 . . ?
C201 C194 H28B 108.6 . . ?
C10B C11B H6B 119.1 . . ?
C10B C11B C12B 121.8(15) . . ?
C166 C11B H6A 119.6 . . ?
C166 C11B C12B 120.8(11) . . ?
C12B C11B H6B 119.1 . . ?
C12B C11B H6A 119.6 . . ?
C11B C166 H8 120.2 . . ?
C167 C166 C11B 119.7(14) . . ?
C167 C166 H8 120.2 . . ?
C166 C167 H9 120.3 . . ?
C166 C167 C168 119.4(13) . . ?
C168 C167 H9 120.3 . . ?
C167 C168 H10 119.5 . . ?
C167 C168 C163 121.1(13) . . ?
C163 C168 H10 119.5 . . ?
C168 C163 C162 119.5(15) . . ?
C168 C163 C12B 119.4(12) . . ?
C12B C163 C162 120.9(15) . . ?
C7B C12B H12A 120.8 . . ?
C11B C12B C7B 118.4(13) . . ?
C11B C12B H12A 120.8 . . ?
C11B C12B H12 120.5 . . ?
C163 C12B C11B 119.1(10) . . ?
C163 C12B H12 120.5 . . ?
Zr4 C195 H14 120.0 . . ?
C201 C195 Zr4 73.5(5) . . ?
C201 C195 H14 126.0 . . ?
C198 C195 Zr4 72.3(4) . . ?
C198 C195 H14 126.0 . . ?
C198 C195 C201 108.0 . . ?
C194 C201 Zr4 129.9(11) . . ?
C195 C201 Zr4 74.5(5) . . ?
C195 C201 C194 126(2) . . ?
C195 C201 C197 108.0 . . ?
C197 C201 Zr4 71.8(4) . . ?
C197 C201 C194 124(2) . . ?
Zr4 C197 H18 117.3 . . ?
C201 C197 Zr4 75.8(5) . . ?
C201 C197 H18 126.0 . . ?
C196 C197 Zr4 72.9(5) . . ?
C196 C197 C201 108.0 . . ?
C196 C197 H18 126.0 . . ?
Zr4 C196 H17 116.5 . . ?
C197 C196 Zr4 74.3(5) . . ?
C197 C196 H17 126.0 . . ?
C197 C196 C198 108.0 . . ?
C198 C196 Zr4 75.2(5) . . ?
C198 C196 H17 126.0 . . ?
Zr4 C198 H16 118.2 . . ?
C195 C198 Zr4 75.6(5) . . ?
C195 C198 H16 126.0 . . ?
C196 C198 Zr4 72.1(4) . . ?
C196 C198 C195 108.0 . . ?
C196 C198 H16 126.0 . . ?
C96 C91 C90 127.8(14) . . ?
C96 C91 C92 122.2(10) . . ?
C92 C91 C90 109.0(12) . . ?
C19B C24B H05Y 118.5 . . ?
C19B C24B C23B 122.9(6) . . ?
C23B C24B H05Y 118.5 . . ?
C24B C23B H20 120.0 . . ?
C22B C23B C24B 120.0 . . ?
C22B C23B H20 120.0 . . ?
C23B C22B H327 120.0 . . ?
C21B C22B C23B 120.0 . . ?
C21B C22B H327 120.0 . . ?
C22B C21B H15A 120.0 . . ?
C22B C21B C20B 120.0 . . ?
C20B C21B H15A 120.0 . . ?
C19B C20B H1C 121.0 . . ?
C21B C20B C19B 118.0(7) . . ?
C21B C20B H1C 121.0 . . ?
C125 C126 H06E 107.6 . . ?
C125 C126 H06G 107.6 . . ?
C125 C126 H06H 109.0 . . ?
C125 C126 H06K 109.0 . . ?
C125 C126 C127 118.9(14) . . ?
C125 C126 C1B 112.9(15) . . ?
H06E C126 H06G 107.0 . . ?
H06H C126 H06K 107.8 . . ?
C127 C126 H06E 107.6 . . ?
C127 C126 H06G 107.6 . . ?
C1B C126 H06H 109.0 . . ?
C1B C126 H06K 109.0 . . ?
C132 C127 C126 114.4(12) . . ?
C132 C127 C128 120.0 . . ?
C128 C127 C126 125.4(12) . . ?
C127 C132 H87A 120.0 . . ?
C127 C132 C131 120.0 . . ?
C131 C132 H87A 120.0 . . ?
C132 C131 H65A 120.0 . . ?
C130 C131 C132 120.0 . . ?
C130 C131 H65A 120.0 . . ?
C131 C130 H43A 120.0 . . ?
C131 C130 C129 120.0 . . ?
C129 C130 H43A 120.0 . . ?
C130 C129 H06V 120.0 . . ?
C130 C129 C128 120.0 . . ?
C128 C129 H06V 120.0 . . ?
C127 C128 H53A 120.0 . . ?
C129 C128 C127 120.0 . . ?
C129 C128 H53A 120.0 . . ?
C153 C152 H24 120.0 . . ?
C153 C152 C151 120.0 . . ?
C151 C152 H24 120.0 . . ?
C152 C153 H198 120.0 . . ?
C154 C153 C152 120.0 . . ?
C154 C153 H198 120.0 . . ?
C153 C154 H42 120.0 . . ?
C155 C154 C153 120.0 . . ?
C155 C154 H42 120.0 . . ?
C154 C155 H55 120.0 . . ?
C154 C155 C156 120.0 . . ?
C156 C155 H55 120.0 . . ?
C155 C156 H111 120.0 . . ?
C155 C156 C151 120.0 . . ?
C151 C156 H111 120.0 . . ?
C152 C151 C150 124.1(13) . . ?
C156 C151 C150 115.2(14) . . ?
C156 C151 C152 120.0 . . ?
C107 C108 H1G 121.6 . . ?
C107 C108 C103 116.7(14) . . ?
C103 C108 H1G 121.6 . . ?
C108 C107 H1H 119.2 . . ?
C108 C107 C106 121.6(15) . . ?
C106 C107 H1H 119.2 . . ?
C107 C106 H1I 119.1 . . ?
C105 C106 C107 121.7(14) . . ?
C105 C106 H1I 119.1 . . ?
C106 C105 H1J 121.5 . . ?
C106 C105 C104 117.1(14) . . ?
C104 C105 H1J 121.5 . . ?
C105 C104 H1K 119.4 . . ?
C105 C104 C103 121.3(14) . . ?
C103 C104 H1K 119.4 . . ?
C108 C103 C102 122(2) . . ?
C108 C103 C104 120.9(14) . . ?
C104 C103 C102 117(2) . . ?
C16B C15B H05G 119.1 . . ?
C16B C15B C14B 122(2) . . ?
C14B C15B H05G 119.1 . . ?
C15B C16B H26 122.8 . . ?
C17B C16B C15B 114(2) . . ?
C17B C16B H26 122.8 . . ?
C16B C17B H1V 119.1 . . ?
C16B C17B C18B 122(3) . . ?
C18B C17B H1V 119.1 . . ?
C17B C18B H1W 115.9 . . ?
C17B C18B C13B 128(3) . . ?
C13B C18B H1W 115.9 . . ?
C15B C14B H1X 118.0 . . ?
C13B C14B C15B 124(3) . . ?
C13B C14B H1X 118.0 . . ?
C18B C13B C174 131(2) . . ?
C14B C13B C174 119(2) . . ?
C14B C13B C18B 109.0(19) . . ?
C113 C114 H27A 107.8 . . ?
C113 C114 H27B 107.8 . . ?
H27A C114 H27B 107.2 . . ?
C115 C114 C113 117.9(17) . . ?
C115 C114 H27A 107.8 . . ?
C115 C114 H27B 107.8 . . ?
C6B C1B C126 116(2) . . ?
C6B C1B C2B 120.0 . . ?
C2B C1B C126 124(2) . . ?
C1B C6B H87B 120.0 . . ?
C1B C6B C5B 120.0 . . ?
C5B C6B H87B 120.0 . . ?
C6B C5B H65B 120.0 . . ?
C6B C5B C4B 120.0 . . ?
C4B C5B H65B 120.0 . . ?
C5B C4B H43B 120.0 . . ?
C3B C4B C5B 120.0 . . ?
C3B C4B H43B 120.0 . . ?
C4B C3B H06W 120.0 . . ?
C2B C3B C4B 120.0 . . ?
C2B C3B H06W 120.0 . . ?
C1B C2B H53B 120.0 . . ?
C3B C2B C1B 120.0 . . ?
C3B C2B H53B 120.0 . . ?
C120 C119 H1M 118.9 . . ?
C120 C119 C118 122.2(15) . . ?
C118 C119 H1M 118.9 . . ?
C119 C120 H1N 119.9 . . ?
C115 C120 C119 120.2(14) . . ?
C115 C120 H1N 119.9 . . ?
C120 C115 C114 113(2) . . ?
C120 C115 C116 117.4(13) . . ?
C116 C115 C114 129(2) . . ?
C115 C116 H1P 118.9 . . ?
C115 C116 C117 122.1(14) . . ?
C117 C116 H1P 118.9 . . ?
C116 C117 H1Q 119.8 . . ?
C118 C117 C116 120.5(14) . . ?
C118 C117 H1Q 119.8 . . ?
C119 C118 H1R 121.3 . . ?
C117 C118 C119 117.4(14) . . ?
C117 C118 H1R 121.3 . . ?

loop_
_geom_bond_atom_site_label_1
_geom_bond_atom_site_label_2
_geom_bond_distance
_geom_bond_site_symmetry_2
_geom_bond_publ_flag
Zr2 Zr3 3.3394(7) . ?
Zr2 Zr1 3.3424(8) . ?
Zr2 O5 2.176(4) . ?
Zr2 O10 2.203(4) . ?
Zr2 O1 2.063(4) . ?
Zr2 O4 2.125(5) . ?
Zr2 O2 2.125(4) . ?
Zr2 C65 2.601(6) . ?
Zr2 C61 2.539(7) . ?
Zr2 C64 2.548(7) . ?
Zr2 C62 2.482(10) . ?
Zr2 C63 2.513(10) . ?
Zr3 Zr1 3.3495(8) . ?
Zr3 O7 2.209(4) . ?
Zr3 O6 2.203(5) . ?
Zr3 O1 2.064(4) . ?
Zr3 O2 2.113(4) . ?
Zr3 O3 2.128(5) . ?
Zr3 C49 2.547(6) . ?
Zr3 C53 2.550(7) . ?
Zr3 C50 2.538(7) . ?
Zr3 C52 2.520(7) . ?
Zr3 C51 2.521(8) . ?
Zr4 O11 2.060(4) . ?
Zr4 O18 2.178(4) . ?
Zr4 O19 2.210(4) . ?
Zr4 O13 2.138(4) . ?
Zr4 O14 2.135(5) . ?
Zr4 C161 2.568(12) . ?
Zr4 C157 2.531(11) . ?
Zr4 C158 2.512(10) . ?
Zr4 C159 2.537(11) . ?
Zr4 C197 2.521(12) . ?
Zr4 C196 2.503(11) . ?
Zr4 C198 2.543(11) . ?
Zr6 Zr5 3.3490(8) . ?
Zr6 O11 2.073(4) . ?
Zr6 O16 2.194(5) . ?
Zr6 O17 2.212(5) . ?
Zr6 O13 2.114(4) . ?
Zr6 O12 2.126(5) . ?
Zr6 C173 2.552(7) . ?
Zr6 C169 2.504(7) . ?
Zr6 C172 2.535(7) . ?
Zr6 C171 2.516(8) . ?
Zr6 C170 2.503(8) . ?
Zr12 Zr10 3.3500(9) . ?
Zr12 Zr11 3.3435(8) . ?
Zr12 O34 2.120(5) . ?
Zr12 O31 2.058(4) . ?
Zr12 O38 2.218(4) . ?
Zr12 O33 2.135(5) . ?
Zr12 O39 2.208(5) . ?
Zr12 C136 2.536(6) . ?
Zr12 C137 2.512(7) . ?
Zr12 C135 2.569(8) . ?
Zr12 C133 2.513(7) . ?
Zr12 C134 2.535(8) . ?
Zr5 O11 2.080(4) . ?
Zr5 O20 2.171(4) . ?
Zr5 O12 2.126(4) . ?
Zr5 O15 2.209(5) . ?
Zr5 O14 2.122(5) . ?
Zr5 C185 2.569(8) . ?
Zr5 C184 2.564(8) . ?
Zr5 C183 2.528(8) . ?
Zr5 C182 2.506(9) . ?
Zr5 C181 2.519(9) . ?
Zr1 O8 2.180(5) . ?
Zr1 O1 2.075(4) . ?
Zr1 O4 2.125(5) . ?
Zr1 O9 2.203(4) . ?
Zr1 O3 2.122(5) . ?
Zr1 C75 2.533(9) . ?
Zr1 C73 2.525(10) . ?
Zr1 C74 2.546(9) . ?
Zr1 C76 2.540(9) . ?
Zr1 C77 2.537(11) . ?
Zr10 Zr11 3.3649(11) . ?
Zr10 O34 2.144(4) . ?
Zr10 O31 2.078(5) . ?
Zr10 O35 2.183(5) . ?
Zr10 O40 2.167(5) . ?
Zr10 O32 2.144(6) . ?
Zr10 C124 2.543(9) . ?
Zr10 C125 2.563(11) . ?
Zr10 C122 2.517(10) . ?
Zr10 C123 2.496(8) . ?
Zr10 C121 2.522(11) . ?
Zr8 Zr7 3.3592(9) . ?
Zr8 Zr9 3.3428(10) . ?
Zr8 O21 2.082(4) . ?
Zr8 O22 2.131(6) . ?
Zr8 O24 2.141(6) . ?
Zr8 O25 2.193(6) . ?
Zr8 O30 2.204(6) . ?
Zr8 C88 2.563(7) . ?
Zr8 C87 2.524(6) . ?
Zr8 C86 2.513(6) . ?
Zr8 C85 2.546(6) . ?
Zr8 C89 2.577(5) . ?
Zr7 Zr9 3.3562(13) . ?
Zr7 O21 2.054(6) . ?
Zr7 O29 2.191(5) . ?
Zr7 O24 2.130(5) . ?
Zr7 O23 2.126(6) . ?
Zr7 O28 2.195(6) . ?
Zr7 C112 2.517(11) . ?
Zr7 C111 2.512(10) . ?
Zr7 C113 2.549(12) . ?
Zr7 C109 2.522(11) . ?
Zr7 C110 2.520(9) . ?
Zr11 O31 2.069(5) . ?
Zr11 O33 2.126(4) . ?
Zr11 O37 2.184(5) . ?
Zr11 O32 2.119(6) . ?
Zr11 O36 2.185(6) . ?
Zr11 C149 2.535(10) . ?
Zr11 C148 2.518(9) . ?
Zr11 C147 2.518(11) . ?
Zr11 C145 2.510(13) . ?
Zr11 C146 2.497(13) . ?
Zr9 O21 2.071(6) . ?
Zr9 O22 2.124(5) . ?
Zr9 O23 2.137(6) . ?
Zr9 O26 2.193(5) . ?
Zr9 O27 2.186(5) . ?
Zr9 C98 2.572(9) . ?
Zr9 C99 2.545(9) . ?
Zr9 C100 2.530(10) . ?
Zr9 C101 2.550(11) . ?
Zr9 C97 2.539(11) . ?
O7 C9 1.263(8) . ?
O6 C47 1.263(7) . ?
O5 C47 1.282(8) . ?
O10 C32 1.249(7) . ?
O20 C25 1.253(8) . ?
O16 C17 1.278(9) . ?
O8 C9 1.278(8) . ?
O18 C40 1.253(7) . ?
O19 C25 1.263(8) . ?
O17 C40 1.278(8) . ?
O9 C32 1.241(8) . ?
O15 C17 1.253(9) . ?
O38 C48 1.265(8) . ?
O39 C39 1.272(9) . ?
O29 C16 1.260(9) . ?
O37 C48 1.252(9) . ?
O35 C1 1.265(12) . ?
O40 C39 1.254(9) . ?
O26 C24 1.276(10) . ?
O25 C24 1.259(11) . ?
O36 C1 1.300(13) . ?
O28 C8 1.274(12) . ?
O30 C16 1.268(10) . ?
O27 C8 1.264(12) . ?
C33 C38 1.389(9) . ?
C33 C32 1.504(8) . ?
C33 C34 1.360(9) . ?
C37 H01M 0.9500 . ?
C37 C38 1.398(9) . ?
C37 C36 1.376(9) . ?
C38 H01N 0.9500 . ?
C36 C39 1.499(9) . ?
C36 C35 1.363(10) . ?
C65 C66 1.493(10) . ?
C65 C61 1.387(10) . ?
C65 C64 1.427(10) . ?
C47 C44 1.500(10) . ?
C25 C26 1.503(9) . ?
C11 H01T 0.9500 . ?
C11 C10 1.392(10) . ?
C11 C12 1.373(10) . ?
C10 C9 1.497(9) . ?
C10 C15 1.368(10) . ?
C136 C137 1.389(9) . ?
C136 C135 1.402(10) . ?
C136 C138 1.516(9) . ?
C44 C45 1.397(10) . ?
C44 C43 1.372(9) . ?
C12 H01Y 0.9500 . ?
C12 C13 1.374(10) . ?
C26 C31 1.368(10) . ?
C26 C27 1.368(10) . ?
C40 C41 1.486(9) . ?
C17 C18 1.481(10) . ?
C13 C16 1.506(10) . ?
C13 C14 1.345(13) . ?
C41 C42 1.400(9) . ?
C41 C46 1.383(10) . ?
C21 C20 1.362(11) . ?
C21 C24 1.501(10) . ?
C21 C22 1.328(13) . ?
C49 H025 0.9500 . ?
C49 C53 1.426(11) . ?
C49 C50 1.386(11) . ?
C173 C169 1.381(12) . ?
C173 C172 1.375(12) . ?
C173 C174 1.509(14) . ?
C42 H028 0.9500 . ?
C42 C43 1.371(10) . ?
C18 C19 1.407(11) . ?
C18 C23 1.371(12) . ?
C45 H02A 0.9500 . ?
C45 C46 1.357(11) . ?
C29 C30 1.376(11) . ?
C29 C48 1.506(9) . ?
C29 C28 1.383(10) . ?
C53 C52 1.409(10) . ?
C53 C54 1.527(11) . ?
C67 C66 1.483(10) . ?
C67 C68 1.389(11) . ?
C67 C72 1.374(12) . ?
C137 H02G 0.9500 . ?
C137 C133 1.373(12) . ?
C55 C60 1.340(12) . ?
C55 C56 1.395(13) . ?
C55 C54 1.540(10) . ?
C30 H02I 0.9500 . ?
C30 C31 1.393(10) . ?
C31 H02J 0.9500 . ?
C66 H02B 0.9900 . ?
C66 H02C 0.9900 . ?
C20 H02L 0.9500 . ?
C20 C19 1.413(10) . ?
C61 H02M 0.9500 . ?
C61 C62 1.380(15) . ?
C43 H02N 0.9500 . ?
C27 H02P 0.9500 . ?
C27 C28 1.383(10) . ?
C185 C184 1.399(13) . ?
C185 C186 1.535(10) . ?
C185 C181 1.382(13) . ?
C135 H02R 0.9500 . ?
C135 C134 1.422(14) . ?
C50 H02S 0.9500 . ?
C50 C51 1.369(14) . ?
C19 H02T 0.9500 . ?
C184 H02U 0.9500 . ?
C184 C183 1.400(12) . ?
C35 H02W 0.9500 . ?
C35 C34 1.369(10) . ?
C60 H02X 0.9500 . ?
C60 C59 1.406(12) . ?
C169 H02Y 0.9500 . ?
C169 C170 1.381(14) . ?
C34 H030 0.9500 . ?
C133 H031 0.9500 . ?
C133 C134 1.441(15) . ?
C58 H033 0.9500 . ?
C58 C59 1.351(13) . ?
C58 C57 1.383(13) . ?
C52 H034 0.9500 . ?
C52 C51 1.397(14) . ?
C46 H035 0.9500 . ?
C183 H037 0.9500 . ?
C183 C182 1.373(15) . ?
C187 C186 1.493(12) . ?
C187 C192 1.356(13) . ?
C187 C188 1.342(16) . ?
C1 C2 1.486(10) . ?
C172 H03B 0.9500 . ?
C172 C171 1.396(14) . ?
C8 C5 1.501(10) . ?
C23 H03D 0.9500 . ?
C23 C22 1.402(12) . ?
C68 H03E 0.9500 . ?
C68 C69 1.379(12) . ?
C56 H03F 0.9500 . ?
C56 C57 1.390(12) . ?
C54 H03A 0.9900 . ?
C54 H03C 0.9900 . ?
C59 H03H 0.9500 . ?
C64 H03I 0.9500 . ?
C64 C63 1.375(18) . ?
C2 C3 1.395(15) . ?
C2 C7 1.358(14) . ?
C98 H03M 0.9500 . ?
C98 C99 1.440(12) . ?
C98 C97 1.396(13) . ?
C124 H03N 0.9500 . ?
C124 C125 1.343(13) . ?
C124 C123 1.400(15) . ?
C22 H03O 0.9500 . ?
C5 C4 1.391(15) . ?
C5 C6 1.340(15) . ?
C28 H03Q 0.9500 . ?
C99 H03S 0.9500 . ?
C99 C100 1.389(12) . ?
C88 H03T 0.9500 . ?
C88 C87 1.4200 . ?
C88 C89 1.4200 . ?
C87 H05U 0.9500 . ?
C87 C86 1.4200 . ?
C86 H06F 0.9500 . ?
C86 C85 1.4200 . ?
C85 H03K 0.9500 . ?
C85 C89 1.4200 . ?
C89 C90 1.481(10) . ?
C69 H03U 0.9500 . ?
C69 C70 1.303(14) . ?
C51 H03V 0.9500 . ?
C75 H03W 0.9500 . ?
C75 C74 1.440(14) . ?
C75 C76 1.381(16) . ?
C14 H03X 0.9500 . ?
C14 C15 1.400(12) . ?
C186 H03G 0.9900 . ?
C186 H03J 0.9900 . ?
C73 H03Z 0.9500 . ?
C73 C74 1.412(18) . ?
C73 C77 1.376(18) . ?
C192 H040 0.9500 . ?
C192 C191 1.378(13) . ?
C72 H041 0.9500 . ?
C72 C71 1.373(13) . ?
C125 C121 1.391(13) . ?
C125 C126 1.510(15) . ?
C171 H043 0.9500 . ?
C171 C170 1.353(15) . ?
C170 H044 0.9500 . ?
C70 H045 0.9500 . ?
C70 C71 1.338(14) . ?
C15 H046 0.9500 . ?
C100 H047 0.9500 . ?
C100 C101 1.380(14) . ?
C134 H048 0.9500 . ?
C182 H049 0.9500 . ?
C182 C181 1.389(13) . ?
C57 H04A 0.9500 . ?
C101 C97 1.446(14) . ?
C101 C102 1.456(17) . ?
C112 H04C 0.9500 . ?
C112 C111 1.354(15) . ?
C112 C113 1.389(15) . ?
C191 H04D 0.9500 . ?
C191 C190 1.362(17) . ?
C4 H04E 0.9500 . ?
C4 C3 1.380(11) . ?
C181 H04F 0.9500 . ?
C3 H04G 0.9500 . ?
C74 H04H 0.9500 . ?
C174 H04B 0.9900 . ?
C174 H04I 0.9900 . ?
C174 H04J 0.9900 . ?
C174 H04K 0.9900 . ?
C174 C175 1.514(13) . ?
C174 C13B 1.558(19) . ?
C7 H04L 0.9500 . ?
C7 C6 1.385(11) . ?
C6 H04M 0.9500 . ?
C97 H04N 0.9500 . ?
C111 H04O 0.9500 . ?
C111 C110 1.397(17) . ?
C113 C109 1.367(16) . ?
C113 C114 1.65(2) . ?
C122 H04P 0.9500 . ?
C122 C123 1.401(15) . ?
C122 C121 1.323(15) . ?
C62 H04Q 0.9500 . ?
C62 C63 1.35(2) . ?
C90 H04R 0.9900 . ?
C90 H04S 0.9900 . ?
C90 C19B 1.506(11) . ?
C90 C91 1.562(13) . ?
C149 C148 1.370(17) . ?
C149 C145 1.34(2) . ?
C149 C150 1.44(3) . ?
C148 H04T 0.9500 . ?
C148 C147 1.398(18) . ?
C109 H04U 0.9500 . ?
C109 C110 1.381(18) . ?
C123 H04V 0.9500 . ?
C160 H04X 0.9500 . ?
C160 C161 1.4200 . ?
C160 C159 1.4200 . ?
C161 C157 1.4200 . ?
C161 C162 1.53(2) . ?
C157 H04W 0.9500 . ?
C157 C158 1.4200 . ?
C158 H04Y 0.9500 . ?
C158 C159 1.4200 . ?
C159 H059 0.9500 . ?
C76 H04Z 0.9500 . ?
C76 C77 1.374(16) . ?
C110 H050 0.9500 . ?
C121 H053 0.9500 . ?
C77 C78 1.54(2) . ?
C71 H056 0.9500 . ?
C147 H057 0.9500 . ?
C147 C146 1.369(19) . ?
C145 H05A 0.9500 . ?
C145 C146 1.31(2) . ?
C190 H05B 0.9500 . ?
C190 C189 1.382(19) . ?
C175 C176 1.33(2) . ?
C175 C180 1.37(2) . ?
C177 H05F 0.9500 . ?
C177 C176 1.458(16) . ?
C177 C178 1.35(2) . ?
C176 H05H 0.9500 . ?
C63 H05I 0.9500 . ?
C146 H05O 0.9500 . ?
C178 H05T 0.9500 . ?
C178 C179 1.32(2) . ?
C96 H05X 0.9500 . ?
C96 C95 1.3900 . ?
C96 C91 1.20(2) . ?
C19B C24B 1.31(2) . ?
C19B C20B 1.516(19) . ?
C92 H065 0.9500 . ?
C92 C93 1.3900 . ?
C92 C91 1.54(2) . ?
C93 H15 0.9500 . ?
C93 C94 1.3900 . ?
C94 H052 0.9500 . ?
C94 C95 1.3900 . ?
C95 H06S 0.9500 . ?
C189 H05Z 0.9500 . ?
C189 C188 1.446(19) . ?
C180 H063 0.9500 . ?
C180 C179 1.361(17) . ?
C179 H066 0.9500 . ?
C188 H067 0.9500 . ?
C78 H06A 0.9900 . ?
C78 H06B 0.9900 . ?
C78 C79 1.478(18) . ?
C102 H06C 0.9900 . ?
C102 H06D 0.9900 . ?
C102 C103 1.55(3) . ?
C150 H07A 0.9900 . ?
C150 H07B 0.9900 . ?
C150 C151 1.572(18) . ?
C162 H07C 0.9900 . ?
C162 H07D 0.9900 . ?
C162 C163 1.58(2) . ?
C8B H07M 0.9500 . ?
C8B C9B 1.35(2) . ?
C8B C7B 1.33(3) . ?
C9B H34 0.9500 . ?
C9B C10B 1.41(3) . ?
C10B H05J 0.9500 . ?
C10B C11B 1.35(3) . ?
C7B C194 1.52(2) . ?
C7B C12B 1.39(3) . ?
C81 H120 0.9500 . ?
C81 C80 1.3900 . ?
C81 C82 1.3900 . ?
C80 H07E 0.9500 . ?
C80 C79 1.3900 . ?
C79 C84 1.3900 . ?
C84 H21 0.9500 . ?
C84 C83 1.3900 . ?
C83 H229 0.9500 . ?
C83 C82 1.3900 . ?
C82 H99 0.9500 . ?
C144 H3 0.9500 . ?
C144 C139 1.3900 . ?
C144 C143 1.3900 . ?
C139 C140 1.3900 . ?
C139 C138 1.443(10) . ?
C140 H06I 0.9500 . ?
C140 C141 1.3900 . ?
C141 H05R 0.9500 . ?
C141 C142 1.3900 . ?
C142 H055 0.9500 . ?
C142 C143 1.3900 . ?
C143 H060 0.9500 . ?
C30B H3A 0.9500 . ?
C30B C25B 1.3900 . ?
C30B C29B 1.3900 . ?
C25B C26B 1.3900 . ?
C25B C138 1.605(10) . ?
C26B H06J 0.9500 . ?
C26B C27B 1.3900 . ?
C27B H05S 0.9500 . ?
C27B C28B 1.3900 . ?
C28B H2 0.9500 . ?
C28B C29B 1.3900 . ?
C29B H4 0.9500 . ?
C138 H5AA 0.9900 . ?
C138 H5AB 0.9900 . ?
C138 H5BC 0.9900 . ?
C138 H5BD 0.9900 . ?
C194 H28A 0.9900 . ?
C194 H28B 0.9900 . ?
C194 C201 1.44(2) . ?
C11B H6B 0.9500 . ?
C11B H6A 0.9500 . ?
C11B C166 1.370(12) . ?
C11B C12B 1.377(9) . ?
C166 H8 0.9500 . ?
C166 C167 1.368(12) . ?
C167 H9 0.9500 . ?
C167 C168 1.368(11) . ?
C168 H10 0.9500 . ?
C168 C163 1.369(11) . ?
C163 C12B 1.377(11) . ?
C12B H12A 0.9500 . ?
C12B H12 0.9500 . ?
C195 H14 0.9500 . ?
C195 C201 1.4200 . ?
C195 C198 1.4200 . ?
C201 C197 1.4200 . ?
C197 H18 0.9500 . ?
C197 C196 1.4200 . ?
C196 H17 0.9500 . ?
C196 C198 1.4200 . ?
C198 H16 0.9500 . ?
C24B H05Y 0.9500 . ?
C24B C23B 1.3900 . ?
C23B H20 0.9500 . ?
C23B C22B 1.3900 . ?
C22B H327 0.9500 . ?
C22B C21B 1.3900 . ?
C21B H15A 0.9500 . ?
C21B C20B 1.3900 . ?
C20B H1C 0.9500 . ?
C126 H06E 0.9900 . ?
C126 H06G 0.9900 . ?
C126 H06H 0.9900 . ?
C126 H06K 0.9900 . ?
C126 C127 1.520(19) . ?
C126 C1B 1.53(2) . ?
C127 C132 1.3900 . ?
C127 C128 1.3900 . ?
C132 H87A 0.9500 . ?
C132 C131 1.3900 . ?
C131 H65A 0.9500 . ?
C131 C130 1.3900 . ?
C130 H43A 0.9500 . ?
C130 C129 1.3900 . ?
C129 H06V 0.9500 . ?
C129 C128 1.3900 . ?
C128 H53A 0.9500 . ?
C152 H24 0.9500 . ?
C152 C153 1.3900 . ?
C152 C151 1.3900 . ?
C153 H198 0.9500 . ?
C153 C154 1.3900 . ?
C154 H42 0.9500 . ?
C154 C155 1.3900 . ?
C155 H55 0.9500 . ?
C155 C156 1.3900 . ?
C156 H111 0.9500 . ?
C156 C151 1.3900 . ?
C108 H1G 0.9500 . ?
C108 C107 1.348(12) . ?
C108 C103 1.353(12) . ?
C107 H1H 0.9500 . ?
C107 C106 1.349(12) . ?
C106 H1I 0.9500 . ?
C106 C105 1.340(12) . ?
C105 H1J 0.9500 . ?
C105 C104 1.348(11) . ?
C104 H1K 0.9500 . ?
C104 C103 1.358(11) . ?
C15B H05G 0.9500 . ?
C15B C16B 1.36(3) . ?
C15B C14B 1.45(2) . ?
C16B H26 0.9500 . ?
C16B C17B 1.33(3) . ?
C17B H1V 0.9500 . ?
C17B C18B 1.37(2) . ?
C18B H1W 0.9500 . ?
C18B C13B 1.38(3) . ?
C14B H1X 0.9500 . ?
C14B C13B 1.34(3) . ?
C114 H27A 0.9900 . ?
C114 H27B 0.9900 . ?
C114 C115 1.563(17) . ?
C1B C6B 1.3900 . ?
C1B C2B 1.3900 . ?
C6B H87B 0.9500 . ?
C6B C5B 1.3900 . ?
C5B H65B 0.9500 . ?
C5B C4B 1.3900 . ?
C4B H43B 0.9500 . ?
C4B C3B 1.3900 . ?
C3B H06W 0.9500 . ?
C3B C2B 1.3900 . ?
C2B H53B 0.9500 . ?
C119 H1M 0.9500 . ?
C119 C120 1.387(12) . ?
C119 C118 1.396(12) . ?
C120 H1N 0.9500 . ?
C120 C115 1.385(11) . ?
C115 C116 1.390(11) . ?
C116 H1P 0.9500 . ?
C116 C117 1.393(11) . ?
C117 H1Q 0.9500 . ?
C117 C118 1.373(12) . ?
C118 H1R 0.9500 . ?

loop_
_geom_torsion_atom_site_label_1
_geom_torsion_atom_site_label_2
_geom_torsion_atom_site_label_3
_geom_torsion_atom_site_label_4
_geom_torsion
_geom_torsion_site_symmetry_1
_geom_torsion_site_symmetry_2
_geom_torsion_site_symmetry_3
_geom_torsion_site_symmetry_4
_geom_torsion_publ_flag
Zr2 O5 C47 O6 -14.0(10) . . . . ?
Zr2 O5 C47 C44 167.5(4) . . . . ?
Zr2 O10 C32 O9 6.0(10) . . . . ?
Zr2 O10 C32 C33 -174.3(4) . . . . ?
Zr2 C65 C66 C67 172.1(6) . . . . ?
Zr2 C65 C61 C62 -65.2(6) . . . . ?
Zr2 C65 C64 C63 66.3(6) . . . . ?
Zr2 C61 C62 C63 -69.2(8) . . . . ?
Zr2 C64 C63 C62 66.2(8) . . . . ?
Zr2 C62 C63 C64 -67.9(8) . . . . ?
Zr3 O7 C9 O8 -6.2(9) . . . . ?
Zr3 O7 C9 C10 172.9(4) . . . . ?
Zr3 O6 C47 O5 13.3(10) . . . . ?
Zr3 O6 C47 C44 -168.2(4) . . . . ?
Zr3 C49 C53 C52 65.9(5) . . . . ?
Zr3 C49 C53 C54 -118.6(6) . . . . ?
Zr3 C49 C50 C51 -66.4(5) . . . . ?
Zr3 C53 C52 C51 67.3(5) . . . . ?
Zr3 C53 C54 C55 -177.7(5) . . . . ?
Zr3 C50 C51 C52 -66.5(5) . . . . ?
Zr3 C52 C51 C50 67.2(6) . . . . ?
Zr4 O18 C40 O17 10.4(10) . . . . ?
Zr4 O18 C40 C41 -168.8(4) . . . . ?
Zr4 O19 C25 O20 -14.4(10) . . . . ?
Zr4 O19 C25 C26 169.3(4) . . . . ?
Zr4 C160 C161 C157 -65.0(4) . . . . ?
Zr4 C160 C161 C162 121.1(15) . . . . ?
Zr4 C160 C159 C158 65.8(4) . . . . ?
Zr4 C161 C157 C158 -66.1(4) . . . . ?
Zr4 C161 C162 C163 171.8(12) . . . . ?
Zr4 C157 C158 C159 -67.7(4) . . . . ?
Zr4 C158 C159 C160 -67.5(5) . . . . ?
Zr4 C195 C201 C194 128.5(14) . . . . ?
Zr4 C195 C201 C197 -64.5(4) . . . . ?
Zr4 C195 C198 C196 65.3(5) . . . . ?
Zr4 C201 C197 C196 -66.3(5) . . . . ?
Zr4 C197 C196 C198 -68.3(4) . . . . ?
Zr4 C196 C198 C195 -67.7(5) . . . . ?
Zr6 O16 C17 O15 7.1(11) . . . . ?
Zr6 O16 C17 C18 -174.9(5) . . . . ?
Zr6 O17 C40 O18 -9.9(10) . . . . ?
Zr6 O17 C40 C41 169.3(4) . . . . ?
Zr6 C173 C169 C170 -67.4(6) . . . . ?
Zr6 C173 C172 C171 66.2(5) . . . . ?
Zr6 C173 C174 C175 179.1(10) . . . . ?
Zr6 C173 C174 C13B -178.8(15) . . . . ?
Zr6 C169 C170 C171 -67.7(6) . . . . ?
Zr6 C172 C171 C170 66.9(6) . . . . ?
Zr6 C171 C170 C169 67.1(6) . . . . ?
Zr12 O38 C48 O37 18.1(13) . . . . ?
Zr12 O38 C48 C29 -166.5(5) . . . . ?
Zr12 O39 C39 O40 -17.2(11) . . . . ?
Zr12 O39 C39 C36 164.1(5) . . . . ?
Zr12 C136 C137 C133 -66.7(5) . . . . ?
Zr12 C136 C135 C134 65.1(5) . . . . ?
Zr12 C136 C138 C139 158.8(7) . . . . ?
Zr12 C136 C138 C25B -178.6(7) . . . . ?
Zr12 C137 C133 C134 -67.5(5) . . . . ?
Zr12 C135 C134 C133 65.9(6) . . . . ?
Zr12 C133 C134 C135 -67.6(5) . . . . ?
Zr5 O20 C25 O19 16.6(10) . . . . ?
Zr5 O20 C25 C26 -166.9(4) . . . . ?
Zr5 O15 C17 O16 -8.1(11) . . . . ?
Zr5 O15 C17 C18 173.9(5) . . . . ?
Zr5 C185 C184 C183 64.7(7) . . . . ?
Zr5 C185 C186 C187 179.1(7) . . . . ?
Zr5 C185 C181 C182 -66.3(6) . . . . ?
Zr5 C184 C183 C182 66.9(7) . . . . ?
Zr5 C183 C182 C181 67.9(6) . . . . ?
Zr5 C182 C181 C185 68.1(6) . . . . ?
Zr1 O8 C9 O7 10.2(10) . . . . ?
Zr1 O8 C9 C10 -168.9(4) . . . . ?
Zr1 O9 C32 O10 -5.1(10) . . . . ?
Zr1 O9 C32 C33 175.2(4) . . . . ?
Zr1 C75 C74 C73 67.3(6) . . . . ?
Zr1 C75 C76 C77 -65.9(7) . . . . ?
Zr1 C73 C74 C75 -67.4(6) . . . . ?
Zr1 C73 C77 C76 67.9(7) . . . . ?
Zr1 C73 C77 C78 -116.1(13) . . . . ?
Zr1 C76 C77 C73 -67.4(7) . . . . ?
Zr1 C76 C77 C78 116.4(12) . . . . ?
Zr1 C77 C78 C79 172.9(11) . . . . ?
Zr10 O35 C1 O36 -8.6(12) . . . . ?
Zr10 O35 C1 C2 174.1(5) . . . . ?
Zr10 O40 C39 O39 18.0(12) . . . . ?
Zr10 O40 C39 C36 -163.3(5) . . . . ?
Zr10 C124 C125 C121 -65.9(8) . . . . ?
Zr10 C124 C125 C126 114.8(13) . . . . ?
Zr10 C124 C123 C122 69.0(7) . . . . ?
Zr10 C125 C121 C122 -66.9(9) . . . . ?
Zr10 C125 C126 C127 -175.3(11) . . . . ?
Zr10 C125 C126 C1B 179.7(16) . . . . ?
Zr10 C122 C123 C124 -69.8(7) . . . . ?
Zr10 C122 C121 C125 67.7(8) . . . . ?
Zr8 O25 C24 O26 -13.0(14) . . . . ?
Zr8 O25 C24 C21 168.6(5) . . . . ?
Zr8 O30 C16 O29 12.0(13) . . . . ?
Zr8 O30 C16 C13 -172.2(5) . . . . ?
Zr8 C88 C87 C86 66.5(3) . . . . ?
Zr8 C88 C89 C85 -65.0(2) . . . . ?
Zr8 C88 C89 C90 120.6(6) . . . . ?
Zr8 C87 C86 C85 67.9(2) . . . . ?
Zr8 C86 C85 C89 67.2(3) . . . . ?
Zr8 C85 C89 C88 65.5(2) . . . . ?
Zr8 C85 C89 C90 -119.9(6) . . . . ?
Zr8 C89 C90 C19B 172.8(7) . . . . ?
Zr8 C89 C90 C91 164.3(9) . . . . ?
Zr7 O29 C16 O30 -14.5(14) . . . . ?
Zr7 O29 C16 C13 169.7(5) . . . . ?
Zr7 O28 C8 O27 13.1(13) . . . . ?
Zr7 O28 C8 C5 -171.1(5) . . . . ?
Zr7 C112 C111 C110 68.3(8) . . . . ?
Zr7 C112 C113 C109 -65.0(9) . . . . ?
Zr7 C112 C113 C114 121.3(10) . . . . ?
Zr7 C111 C110 C109 65.6(9) . . . . ?
Zr7 C113 C109 C110 -68.4(8) . . . . ?
Zr7 C113 C114 C115 163.9(16) . . . . ?
Zr7 C109 C110 C111 -65.2(9) . . . . ?
Zr11 O37 C48 O38 -21.0(13) . . . . ?
Zr11 O37 C48 C29 163.5(5) . . . . ?
Zr11 O36 C1 O35 8.2(12) . . . . ?
Zr11 O36 C1 C2 -174.5(5) . . . . ?
Zr11 C149 C148 C147 67.7(8) . . . . ?
Zr11 C149 C145 C146 -67.5(10) . . . . ?
Zr11 C149 C150 C151 165.6(13) . . . . ?
Zr11 C148 C147 C146 66.9(8) . . . . ?
Zr11 C147 C146 C145 67.8(11) . . . . ?
Zr11 C145 C146 C147 -67.6(10) . . . . ?
Zr9 O26 C24 O25 13.1(13) . . . . ?
Zr9 O26 C24 C21 -168.5(5) . . . . ?
Zr9 O27 C8 O28 -14.8(13) . . . . ?
Zr9 O27 C8 C5 169.3(5) . . . . ?
Zr9 C98 C99 C100 -67.1(7) . . . . ?
Zr9 C98 C97 C101 67.6(8) . . . . ?
Zr9 C99 C100 C101 -67.2(8) . . . . ?
Zr9 C100 C101 C97 -65.8(8) . . . . ?
Zr9 C100 C101 C102 115.0(14) . . . . ?
Zr9 C101 C97 C98 -68.7(8) . . . . ?
Zr9 C101 C102 C103 -176.9(12) . . . . ?
O6 C47 C44 C45 2.3(10) . . . . ?
O6 C47 C44 C43 -178.7(7) . . . . ?
O5 C47 C44 C45 -179.1(7) . . . . ?
O5 C47 C44 C43 -0.1(10) . . . . ?
O20 C25 C26 C31 -6.5(10) . . . . ?
O20 C25 C26 C27 175.0(7) . . . . ?
O16 C17 C18 C19 12.6(10) . . . . ?
O16 C17 C18 C23 -167.6(8) . . . . ?
O18 C40 C41 C42 1.1(10) . . . . ?
O18 C40 C41 C46 -175.0(7) . . . . ?
O19 C25 C26 C31 170.2(7) . . . . ?
O19 C25 C26 C27 -8.4(11) . . . . ?
O17 C40 C41 C42 -178.1(7) . . . . ?
O17 C40 C41 C46 5.8(11) . . . . ?
O15 C17 C18 C19 -169.2(7) . . . . ?
O15 C17 C18 C23 10.6(11) . . . . ?
O35 C1 C2 C3 -0.4(12) . . . . ?
O35 C1 C2 C7 179.0(8) . . . . ?
O36 C1 C2 C3 -177.9(8) . . . . ?
O36 C1 C2 C7 1.5(12) . . . . ?
O28 C8 C5 C4 -2.5(13) . . . . ?
O28 C8 C5 C6 178.6(9) . . . . ?
O27 C8 C5 C4 173.7(8) . . . . ?
O27 C8 C5 C6 -5.2(13) . . . . ?
C37 C36 C39 O39 -0.3(11) . . . . ?
C37 C36 C39 O40 -179.1(7) . . . . ?
C37 C36 C35 C34 2.4(13) . . . . ?
C38 C33 C32 O10 -1.6(9) . . . . ?
C38 C33 C32 O9 178.1(6) . . . . ?
C38 C33 C34 C35 -4.4(13) . . . . ?
C38 C37 C36 C39 175.6(6) . . . . ?
C38 C37 C36 C35 -2.7(11) . . . . ?
C36 C37 C38 C33 -0.5(10) . . . . ?
C36 C35 C34 C33 1.3(15) . . . . ?
C32 C33 C38 C37 -173.9(6) . . . . ?
C32 C33 C34 C35 173.4(8) . . . . ?
C65 C61 C62 Zr2 68.6(5) . . . . ?
C65 C61 C62 C63 -0.6(11) . . . . ?
C65 C64 C63 Zr2 -68.4(6) . . . . ?
C65 C64 C63 C62 -2.2(12) . . . . ?
C47 C44 C45 C46 -177.4(8) . . . . ?
C47 C44 C43 C42 179.8(7) . . . . ?
C25 C26 C31 C30 -175.3(8) . . . . ?
C25 C26 C27 C28 176.1(8) . . . . ?
C11 C10 C9 O7 -17.2(9) . . . . ?
C11 C10 C9 O8 162.0(6) . . . . ?
C11 C10 C15 C14 -2.3(15) . . . . ?
C11 C12 C13 C16 179.4(7) . . . . ?
C11 C12 C13 C14 2.5(13) . . . . ?
C10 C11 C12 C13 -1.7(11) . . . . ?
C136 C137 C133 Zr12 67.2(5) . . . . ?
C136 C137 C133 C134 -0.3(9) . . . . ?
C136 C135 C134 Zr12 -65.2(5) . . . . ?
C136 C135 C134 C133 0.7(8) . . . . ?
C44 C45 C46 C41 -5.0(15) . . . . ?
C9 C10 C15 C14 -178.5(9) . . . . ?
C12 C11 C10 C9 177.9(6) . . . . ?
C12 C11 C10 C15 1.7(11) . . . . ?
C12 C13 C16 O29 -164.9(8) . . . . ?
C12 C13 C16 O30 19.0(12) . . . . ?
C12 C13 C14 C15 -3.1(16) . . . . ?
C26 C27 C28 C29 -3.2(15) . . . . ?
C40 C41 C42 C43 -177.6(7) . . . . ?
C40 C41 C46 C45 -180.0(8) . . . . ?
C17 C18 C19 C20 -178.4(7) . . . . ?
C17 C18 C23 C22 -179.4(8) . . . . ?
C13 C14 C15 C10 3.0(18) . . . . ?
C41 C42 C43 C44 0.0(13) . . . . ?
C21 C20 C19 C18 -1.2(12) . . . . ?
C49 C53 C52 Zr3 -66.6(4) . . . . ?
C49 C53 C52 C51 0.7(8) . . . . ?
C49 C53 C54 C55 -84.8(9) . . . . ?
C49 C50 C51 Zr3 67.0(5) . . . . ?
C49 C50 C51 C52 0.5(9) . . . . ?
C173 C169 C170 Zr6 68.8(6) . . . . ?
C173 C169 C170 C171 1.1(9) . . . . ?
C173 C172 C171 Zr6 -67.4(6) . . . . ?
C173 C172 C171 C170 -0.4(9) . . . . ?
C173 C174 C175 C176 -122.6(14) . . . . ?
C173 C174 C175 C180 54.0(16) . . . . ?
C173 C174 C13B C18B -5(4) . . . . ?
C173 C174 C13B C14B -174(3) . . . . ?
C42 C41 C46 C45 3.9(14) . . . . ?
C18 C23 C22 C21 -3.5(16) . . . . ?
C45 C44 C43 C42 -1.1(12) . . . . ?
C29 C30 C31 C26 1.6(14) . . . . ?
C39 C36 C35 C34 -175.9(8) . . . . ?
C53 C49 C50 Zr3 66.3(5) . . . . ?
C53 C49 C50 C51 -0.1(8) . . . . ?
C53 C52 C51 Zr3 -68.0(5) . . . . ?
C53 C52 C51 C50 -0.8(8) . . . . ?
C67 C68 C69 C70 1.7(17) . . . . ?
C67 C72 C71 C70 0(2) . . . . ?
C137 C136 C135 Zr12 -65.9(5) . . . . ?
C137 C136 C135 C134 -0.8(8) . . . . ?
C137 C136 C138 C139 -110.5(10) . . . . ?
C137 C136 C138 C25B -87.9(10) . . . . ?
C137 C133 C134 Zr12 67.4(5) . . . . ?
C137 C133 C134 C135 -0.2(9) . . . . ?
C55 C60 C59 C58 -0.6(16) . . . . ?
C55 C56 C57 C58 -2.2(17) . . . . ?
C30 C29 C48 O38 -166.7(8) . . . . ?
C30 C29 C48 O37 9.2(12) . . . . ?
C30 C29 C28 C27 8.1(14) . . . . ?
C31 C26 C27 C28 -2.5(14) . . . . ?
C66 C65 C61 Zr2 -118.3(7) . . . . ?
C66 C65 C61 C62 176.5(7) . . . . ?
C66 C65 C64 Zr2 118.2(6) . . . . ?
C66 C65 C64 C63 -175.5(7) . . . . ?
C66 C67 C68 C69 176.9(9) . . . . ?
C66 C67 C72 C71 -177.4(10) . . . . ?
C20 C21 C24 O26 171.6(8) . . . . ?
C20 C21 C24 O25 -9.9(12) . . . . ?
C20 C21 C22 C23 4.3(15) . . . . ?
C61 C65 C66 C67 -95.5(10) . . . . ?
C61 C65 C64 Zr2 -64.5(5) . . . . ?
C61 C65 C64 C63 1.8(9) . . . . ?
C61 C62 C63 Zr2 69.7(7) . . . . ?
C61 C62 C63 C64 1.8(13) . . . . ?
C43 C44 C45 C46 3.6(13) . . . . ?
C16 C13 C14 C15 179.9(10) . . . . ?
C27 C26 C31 C30 3.3(13) . . . . ?
C185 C184 C183 Zr5 -65.9(7) . . . . ?
C185 C184 C183 C182 1.1(11) . . . . ?
C135 C136 C137 Zr12 67.4(5) . . . . ?
C135 C136 C137 C133 0.7(8) . . . . ?
C135 C136 C138 C139 63.1(11) . . . . ?
C135 C136 C138 C25B 85.7(11) . . . . ?
C50 C49 C53 Zr3 -66.3(5) . . . . ?
C50 C49 C53 C52 -0.4(7) . . . . ?
C50 C49 C53 C54 175.1(6) . . . . ?
C19 C18 C23 C22 0.3(14) . . . . ?
C184 C185 C186 C187 84.9(13) . . . . ?
C184 C185 C181 Zr5 67.1(6) . . . . ?
C184 C185 C181 C182 0.9(10) . . . . ?
C184 C183 C182 Zr5 -68.4(7) . . . . ?
C184 C183 C182 C181 -0.5(11) . . . . ?
C24 C21 C20 C19 176.3(7) . . . . ?
C24 C21 C22 C23 -173.8(9) . . . . ?
C35 C36 C39 O39 178.0(8) . . . . ?
C35 C36 C39 O40 -0.8(11) . . . . ?
C60 C55 C56 C57 -0.1(16) . . . . ?
C60 C55 C54 C53 97.5(10) . . . . ?
C169 C173 C172 Zr6 -65.1(5) . . . . ?
C169 C173 C172 C171 1.1(9) . . . . ?
C169 C173 C174 C175 -90.7(14) . . . . ?
C169 C173 C174 C13B -88.7(17) . . . . ?
C34 C33 C38 C37 4.0(10) . . . . ?
C34 C33 C32 O10 -179.4(7) . . . . ?
C34 C33 C32 O9 0.3(10) . . . . ?
C48 C29 C30 C31 172.9(8) . . . . ?
C48 C29 C28 C27 -172.1(8) . . . . ?
C52 C53 C54 C55 89.6(9) . . . . ?
C46 C41 C42 C43 -1.3(12) . . . . ?
C183 C182 C181 Zr5 -68.3(7) . . . . ?
C183 C182 C181 C185 -0.2(11) . . . . ?
C187 C192 C191 C190 0.7(17) . . . . ?
C1 C2 C3 C4 175.7(8) . . . . ?
C1 C2 C7 C6 -176.1(9) . . . . ?
C172 C173 C169 Zr6 66.0(5) . . . . ?
C172 C173 C169 C170 -1.4(9) . . . . ?
C172 C173 C174 C175 87.2(14) . . . . ?
C172 C173 C174 C13B 89.2(17) . . . . ?
C172 C171 C170 Zr6 -67.5(6) . . . . ?
C172 C171 C170 C169 -0.4(9) . . . . ?
C8 C5 C4 C3 -177.5(9) . . . . ?
C8 C5 C6 C7 177.0(10) . . . . ?
C23 C18 C19 C20 1.9(13) . . . . ?
C68 C67 C66 C65 -95.6(10) . . . . ?
C68 C67 C72 C71 -1.0(16) . . . . ?
C68 C69 C70 C71 -3.1(19) . . . . ?
C56 C55 C60 C59 1.6(15) . . . . ?
C56 C55 C54 C53 -81.9(11) . . . . ?
C54 C53 C52 Zr3 118.1(7) . . . . ?
C54 C53 C52 C51 -174.7(7) . . . . ?
C54 C55 C60 C59 -177.8(9) . . . . ?
C54 C55 C56 C57 179.3(9) . . . . ?
C59 C58 C57 C56 3.2(16) . . . . ?
C64 C65 C66 C67 81.2(10) . . . . ?
C64 C65 C61 Zr2 64.5(5) . . . . ?
C64 C65 C61 C62 -0.7(8) . . . . ?
C2 C7 C6 C5 -0.4(18) . . . . ?
C98 C99 C100 Zr9 67.9(7) . . . . ?
C98 C99 C100 C101 0.6(13) . . . . ?
C124 C125 C121 Zr10 66.8(8) . . . . ?
C124 C125 C121 C122 -0.1(13) . . . . ?
C124 C125 C126 C127 93.3(19) . . . . ?
C124 C125 C126 C1B 88(2) . . . . ?
C22 C21 C20 C19 -1.9(13) . . . . ?
C22 C21 C24 O26 -10.2(13) . . . . ?
C22 C21 C24 O25 168.3(9) . . . . ?
C5 C4 C3 C2 1.3(15) . . . . ?
C28 C29 C30 C31 -7.3(14) . . . . ?
C28 C29 C48 O38 13.6(12) . . . . ?
C28 C29 C48 O37 -170.6(9) . . . . ?
C99 C98 C97 Zr9 -64.6(8) . . . . ?
C99 C98 C97 C101 3.1(13) . . . . ?
C99 C100 C101 Zr9 67.0(8) . . . . ?
C99 C100 C101 C97 1.2(13) . . . . ?
C99 C100 C101 C102 -178.0(14) . . . . ?
C88 C87 C86 Zr8 -67.9(2) . . . . ?
C88 C87 C86 C85 0.0 . . . . ?
C88 C89 C90 C19B 77.9(11) . . . . ?
C88 C89 C90 C91 69.3(12) . . . . ?
C87 C88 C89 Zr8 65.0(2) . . . . ?
C87 C88 C89 C85 0.0 . . . . ?
C87 C88 C89 C90 -174.4(7) . . . . ?
C87 C86 C85 Zr8 -67.2(3) . . . . ?
C87 C86 C85 C89 0.0 . . . . ?
C86 C85 C89 Zr8 -65.5(2) . . . . ?
C86 C85 C89 C88 0.0 . . . . ?
C86 C85 C89 C90 174.6(7) . . . . ?
C85 C89 C90 C19B -95.6(11) . . . . ?
C85 C89 C90 C91 -104.2(12) . . . . ?
C89 C88 C87 Zr8 -66.5(3) . . . . ?
C89 C88 C87 C86 0.0 . . . . ?
C89 C90 C19B C24B 165.7(13) . . . . ?
C89 C90 C19B C20B -30.1(18) . . . . ?
C89 C90 C91 C96 -113.6(17) . . . . ?
C89 C90 C91 C92 77.2(14) . . . . ?
C69 C70 C71 C72 3(2) . . . . ?
C75 C76 C77 Zr1 65.7(7) . . . . ?
C75 C76 C77 C73 -1.7(12) . . . . ?
C75 C76 C77 C78 -177.9(11) . . . . ?
C14 C13 C16 O29 12.1(13) . . . . ?
C14 C13 C16 O30 -164.1(9) . . . . ?
C186 C185 C184 Zr5 119.6(9) . . . . ?
C186 C185 C184 C183 -175.7(8) . . . . ?
C186 C185 C181 Zr5 -118.4(9) . . . . ?
C186 C185 C181 C182 175.3(8) . . . . ?
C186 C187 C192 C191 176.8(9) . . . . ?
C186 C187 C188 C189 -177.5(15) . . . . ?
C73 C77 C78 C79 -94.2(18) . . . . ?
C192 C187 C186 C185 -86.6(12) . . . . ?
C192 C187 C188 C189 1(2) . . . . ?
C192 C191 C190 C189 2(2) . . . . ?
C72 C67 C66 C65 80.7(12) . . . . ?
C72 C67 C68 C69 0.4(14) . . . . ?
C125 C124 C123 Zr10 -66.9(8) . . . . ?
C125 C124 C123 C122 2.1(12) . . . . ?
C125 C126 C127 C132 84.3(17) . . . . ?
C125 C126 C127 C128 -91.4(18) . . . . ?
C125 C126 C1B C6B 42(3) . . . . ?
C125 C126 C1B C2B -133.2(19) . . . . ?
C15 C10 C9 O7 159.1(8) . . . . ?
C15 C10 C9 O8 -21.7(10) . . . . ?
C100 C101 C97 Zr9 66.0(8) . . . . ?
C100 C101 C97 C98 -2.7(13) . . . . ?
C100 C101 C102 C103 94.7(19) . . . . ?
C57 C58 C59 C60 -1.8(16) . . . . ?
C101 C102 C103 C108 121(2) . . . . ?
C101 C102 C103 C104 -63(2) . . . . ?
C112 C111 C110 Zr7 -68.6(8) . . . . ?
C112 C111 C110 C109 -3.0(14) . . . . ?
C112 C113 C109 Zr7 64.7(8) . . . . ?
C112 C113 C109 C110 -3.7(14) . . . . ?
C112 C113 C114 C115 75(2) . . . . ?
C191 C190 C189 C188 -2(2) . . . . ?
C4 C5 C6 C7 -1.9(17) . . . . ?
C181 C185 C184 Zr5 -65.9(6) . . . . ?
C181 C185 C184 C183 -1.2(10) . . . . ?
C181 C185 C186 C187 -88.4(11) . . . . ?
C3 C2 C7 C6 3.2(16) . . . . ?
C74 C75 C76 Zr1 66.8(6) . . . . ?
C74 C75 C76 C77 0.9(11) . . . . ?
C74 C73 C77 Zr1 -66.0(8) . . . . ?
C74 C73 C77 C76 1.9(12) . . . . ?
C74 C73 C77 C78 177.9(12) . . . . ?
C174 C173 C169 Zr6 -115.7(8) . . . . ?
C174 C173 C169 C170 176.9(8) . . . . ?
C174 C173 C172 Zr6 116.7(8) . . . . ?
C174 C173 C172 C171 -177.1(8) . . . . ?
C174 C175 C176 C177 175.8(16) . . . . ?
C174 C175 C180 C179 -178(2) . . . . ?
C7 C2 C3 C4 -3.6(15) . . . . ?
C6 C5 C4 C3 1.5(15) . . . . ?
C97 C98 C99 Zr9 64.7(8) . . . . ?
C97 C98 C99 C100 -2.4(12) . . . . ?
C97 C101 C102 C103 -84.4(19) . . . . ?
C111 C112 C113 Zr7 67.0(9) . . . . ?
C111 C112 C113 C109 2.0(14) . . . . ?
C111 C112 C113 C114 -171.7(11) . . . . ?
C113 C112 C111 Zr7 -67.7(9) . . . . ?
C113 C112 C111 C110 0.6(14) . . . . ?
C113 C109 C110 Zr7 69.4(8) . . . . ?
C113 C109 C110 C111 4.2(14) . . . . ?
C113 C114 C115 C120 69(3) . . . . ?
C113 C114 C115 C116 -112(4) . . . . ?
C90 C19B C24B C23B -176.3(11) . . . . ?
C90 C19B C20B C21B 179.1(11) . . . . ?
C149 C148 C147 Zr11 -68.5(9) . . . . ?
C149 C148 C147 C146 -1.6(13) . . . . ?
C149 C145 C146 Zr11 68.4(11) . . . . ?
C149 C145 C146 C147 0.8(17) . . . . ?
C149 C150 C151 C152 -77(3) . . . . ?
C149 C150 C151 C156 93(2) . . . . ?
C148 C149 C145 Zr11 65.6(10) . . . . ?
C148 C149 C145 C146 -1.8(18) . . . . ?
C148 C149 C150 C151 76(3) . . . . ?
C148 C147 C146 Zr11 -67.3(8) . . . . ?
C148 C147 C146 C145 0.5(15) . . . . ?
C109 C113 C114 C115 -97(3) . . . . ?
C123 C124 C125 Zr10 64.6(7) . . . . ?
C123 C124 C125 C121 -1.3(13) . . . . ?
C123 C124 C125 C126 179.4(12) . . . . ?
C123 C122 C121 Zr10 -66.3(8) . . . . ?
C123 C122 C121 C125 1.4(13) . . . . ?
C160 C161 C157 Zr4 66.1(4) . . . . ?
C160 C161 C157 C158 0.0 . . . . ?
C160 C161 C162 C163 76(2) . . . . ?
C161 C160 C159 Zr4 -65.8(4) . . . . ?
C161 C160 C159 C158 0.0 . . . . ?
C161 C157 C158 Zr4 67.7(4) . . . . ?
C161 C157 C158 C159 0.0 . . . . ?
C161 C162 C163 C168 43(3) . . . . ?
C161 C162 C163 C12B -142(2) . . . . ?
C157 C161 C162 C163 -96.6(17) . . . . ?
C157 C158 C159 Zr4 67.5(5) . . . . ?
C157 C158 C159 C160 0.0 . . . . ?
C159 C160 C161 Zr4 65.0(4) . . . . ?
C159 C160 C161 C157 0.0 . . . . ?
C159 C160 C161 C162 -173.9(17) . . . . ?
C76 C75 C74 Zr1 -67.1(7) . . . . ?
C76 C75 C74 C73 0.2(11) . . . . ?
C76 C77 C78 C79 81.1(17) . . . . ?
C121 C125 C126 C127 -85.9(18) . . . . ?
C121 C125 C126 C1B -91(2) . . . . ?
C121 C122 C123 Zr10 67.7(8) . . . . ?
C121 C122 C123 C124 -2.1(12) . . . . ?
C77 C73 C74 Zr1 66.1(8) . . . . ?
C77 C73 C74 C75 -1.3(11) . . . . ?
C77 C78 C79 C80 -65.6(18) . . . . ?
C77 C78 C79 C84 114.6(18) . . . . ?
C145 C149 C148 Zr11 -65.6(10) . . . . ?
C145 C149 C148 C147 2.1(15) . . . . ?
C145 C149 C150 C151 -107.7(19) . . . . ?
C190 C189 C188 C187 1(3) . . . . ?
C175 C180 C179 C178 5(3) . . . . ?
C177 C178 C179 C180 -7(4) . . . . ?
C176 C175 C180 C179 -1.0(19) . . . . ?
C176 C177 C178 C179 5(3) . . . . ?
C178 C177 C176 C175 -1(2) . . . . ?
C19B C24B C23B C22B -9.9(12) . . . . ?
C92 C93 C94 C95 0.0 . . . . ?
C93 C92 C91 C90 -179.7(8) . . . . ?
C93 C92 C91 C96 10(2) . . . . ?
C93 C94 C95 C96 0.0 . . . . ?
C95 C96 C91 C90 -179.0(10) . . . . ?
C95 C96 C91 C92 -11(2) . . . . ?
C180 C175 C176 C177 -0.7(16) . . . . ?
C188 C187 C186 C185 92.3(14) . . . . ?
C188 C187 C192 C191 -2.1(16) . . . . ?
C78 C79 C84 C83 179.7(9) . . . . ?
C102 C101 C97 Zr9 -114.8(16) . . . . ?
C102 C101 C97 C98 176.5(15) . . . . ?
C150 C149 C148 Zr11 110.9(17) . . . . ?
C150 C149 C148 C147 178.7(15) . . . . ?
C150 C149 C145 Zr11 -111.1(16) . . . . ?
C150 C149 C145 C146 -178.6(15) . . . . ?
C162 C161 C157 Zr4 -119.8(14) . . . . ?
C162 C161 C157 C158 174.1(16) . . . . ?
C162 C163 C12B C11B -174.2(12) . . . . ?
C8B C9B C10B C11B 9(3) . . . . ?
C8B C7B C194 C201 -39(3) . . . . ?
C8B C7B C12B C11B 0(3) . . . . ?
C9B C8B C7B C194 -178.0(19) . . . . ?
C9B C8B C7B C12B -6(3) . . . . ?
C9B C10B C11B C12B -15(3) . . . . ?
C10B C11B C12B C7B 10(3) . . . . ?
C7B C8B C9B C10B 2(3) . . . . ?
C7B C194 C201 Zr4 -170.1(16) . . . . ?
C7B C194 C201 C195 89(2) . . . . ?
C7B C194 C201 C197 -76(2) . . . . ?
C81 C80 C79 C78 -179.7(8) . . . . ?
C81 C80 C79 C84 0.0 . . . . ?
C80 C81 C82 C83 0.0 . . . . ?
C80 C79 C84 C83 0.0 . . . . ?
C79 C84 C83 C82 0.0 . . . . ?
C84 C83 C82 C81 0.0 . . . . ?
C82 C81 C80 C79 0.0 . . . . ?
C144 C139 C140 C141 0.0 . . . . ?
C144 C139 C138 C136 92.6(9) . . . . ?
C139 C144 C143 C142 0.0 . . . . ?
C139 C140 C141 C142 0.0 . . . . ?
C140 C139 C138 C136 -85.7(10) . . . . ?
C140 C141 C142 C143 0.0 . . . . ?
C141 C142 C143 C144 0.0 . . . . ?
C143 C144 C139 C140 0.0 . . . . ?
C143 C144 C139 C138 -178.5(8) . . . . ?
C30B C25B C26B C27B 0.0 . . . . ?
C30B C25B C138 C136 -23.6(12) . . . . ?
C25B C30B C29B C28B 0.0 . . . . ?
C25B C26B C27B C28B 0.0 . . . . ?
C26B C25B C138 C136 164.0(8) . . . . ?
C26B C27B C28B C29B 0.0 . . . . ?
C27B C28B C29B C30B 0.0 . . . . ?
C29B C30B C25B C26B 0.0 . . . . ?
C29B C30B C25B C138 -172.3(11) . . . . ?
C138 C136 C137 Zr12 -118.0(6) . . . . ?
C138 C136 C137 C133 175.3(6) . . . . ?
C138 C136 C135 Zr12 119.7(7) . . . . ?
C138 C136 C135 C134 -175.2(7) . . . . ?
C138 C139 C140 C141 178.1(10) . . . . ?
C138 C25B C26B C27B 172.5(11) . . . . ?
C194 C7B C12B C11B 172.3(17) . . . . ?
C194 C201 C197 Zr4 -126.4(14) . . . . ?
C194 C201 C197 C196 167.3(15) . . . . ?
C11B C166 C167 C168 2.1(19) . . . . ?
C166 C11B C12B C163 -6(2) . . . . ?
C166 C167 C168 C163 -7(3) . . . . ?
C167 C168 C163 C162 -179.4(17) . . . . ?
C167 C168 C163 C12B 5(4) . . . . ?
C168 C163 C12B C11B 1(3) . . . . ?
C12B C7B C194 C201 150(3) . . . . ?
C12B C11B C166 C167 4.2(16) . . . . ?
C195 C201 C197 Zr4 66.3(5) . . . . ?
C195 C201 C197 C196 0.0 . . . . ?
C201 C195 C198 Zr4 -65.3(5) . . . . ?
C201 C195 C198 C196 0.0 . . . . ?
C201 C197 C196 Zr4 68.3(4) . . . . ?
C201 C197 C196 C198 0.0 . . . . ?
C197 C196 C198 Zr4 67.7(5) . . . . ?
C197 C196 C198 C195 0.0 . . . . ?
C198 C195 C201 Zr4 64.5(4) . . . . ?
C198 C195 C201 C194 -167.0(16) . . . . ?
C198 C195 C201 C197 0.0 . . . . ?
C91 C96 C95 C94 6.0(12) . . . . ?
C91 C92 C93 C94 -4.3(9) . . . . ?
C24B C19B C20B C21B -17(2) . . . . ?
C24B C23B C22B C21B 0.0 . . . . ?
C23B C22B C21B C20B 0.0 . . . . ?
C22B C21B C20B C19B 8.1(10) . . . . ?
C20B C19B C24B C23B 18(2) . . . . ?
C126 C125 C121 Zr10 -113.8(13) . . . . ?
C126 C125 C121 C122 179.2(12) . . . . ?
C126 C127 C132 C131 -175.9(17) . . . . ?
C126 C127 C128 C129 175.4(19) . . . . ?
C126 C1B C6B C5B -176(2) . . . . ?
C126 C1B C2B C3B 175(3) . . . . ?
C127 C132 C131 C130 0.0 . . . . ?
C132 C127 C128 C129 0.0 . . . . ?
C132 C131 C130 C129 0.0 . . . . ?
C131 C130 C129 C128 0.0 . . . . ?
C130 C129 C128 C127 0.0 . . . . ?
C128 C127 C132 C131 0.0 . . . . ?
C152 C153 C154 C155 0.0 . . . . ?
C153 C152 C151 C150 170(2) . . . . ?
C153 C152 C151 C156 0.0 . . . . ?
C153 C154 C155 C156 0.0 . . . . ?
C154 C155 C156 C151 0.0 . . . . ?
C155 C156 C151 C150 -171(2) . . . . ?
C155 C156 C151 C152 0.0 . . . . ?
C151 C152 C153 C154 0.0 . . . . ?
C108 C107 C106 C105 -2(2) . . . . ?
C107 C108 C103 C102 -174.8(14) . . . . ?
C107 C108 C103 C104 9(3) . . . . ?
C107 C106 C105 C104 3(4) . . . . ?
C106 C105 C104 C103 3(5) . . . . ?
C105 C104 C103 C102 175(3) . . . . ?
C105 C104 C103 C108 -9(4) . . . . ?
C103 C108 C107 C106 -4.0(17) . . . . ?
C15B C16B C17B C18B -3(4) . . . . ?
C15B C14B C13B C174 161(3) . . . . ?
C15B C14B C13B C18B -10(4) . . . . ?
C16B C15B C14B C13B 5(2) . . . . ?
C16B C17B C18B C13B -3(5) . . . . ?
C17B C18B C13B C174 -160(3) . . . . ?
C17B C18B C13B C14B 9(5) . . . . ?
C14B C15B C16B C17B 2(2) . . . . ?
C114 C113 C109 Zr7 -122.7(14) . . . . ?
C114 C113 C109 C110 169.0(13) . . . . ?
C114 C115 C116 C117 -177(3) . . . . ?
C1B C6B C5B C4B 0.0 . . . . ?
C6B C1B C2B C3B 0.0 . . . . ?
C6B C5B C4B C3B 0.0 . . . . ?
C5B C4B C3B C2B 0.0 . . . . ?
C4B C3B C2B C1B 0.0 . . . . ?
C2B C1B C6B C5B 0.0 . . . . ?
C119 C120 C115 C114 179(3) . . . . ?
C119 C120 C115 C116 -1(2) . . . . ?
C120 C119 C118 C117 5(5) . . . . ?
C120 C115 C116 C117 2(5) . . . . ?
C115 C116 C117 C118 -1(6) . . . . ?
C116 C117 C118 C119 -3(6) . . . . ?
C118 C119 C120 C115 -3(2) . . . . ?

loop_
_exptl_oxdiff_crystal_face_indexfrac_h
_exptl_oxdiff_crystal_face_indexfrac_k
_exptl_oxdiff_crystal_face_indexfrac_l
_exptl_oxdiff_crystal_face_x
_exptl_oxdiff_crystal_face_y
_exptl_oxdiff_crystal_face_z
7.1947 -11.7589 -17.8079 0.9006 -0.2158 0.3772
-5.3556 24.2550 -8.7686 -0.4345 0.1043 0.8946
4.2728 -22.4878 11.4521 0.2989 -0.0718 -0.9516
-8.3475 18.5449 13.6971 -0.9703 0.2326 -0.0660
2.3729 6.1724 -20.1530 0.4500 -0.1077 0.8865
23.2769 4.7106 6.6023 -0.2282 -0.9518 -0.2050
21.1394 14.1747 -2.7918 -0.2167 -0.9045 0.3673
-14.4793 9.6468 -15.2748 0.1300 0.5411 0.8309
-23.4349 -5.9841 -5.5447 0.2310 0.9633 0.1369
-10.6017 -19.1264 12.0713 0.1201 0.5023 -0.8563
-24.9026 1.6692 0.8100 -0.1820 0.9802 0.0779
24.3921 1.9608 -4.1896 0.1810 -0.9745 0.1324
23.9200 -6.2571 3.6175 0.1713 -0.9229 -0.3449

loop_
_smtbx_masks_void_nr
_smtbx_masks_void_average_x
_smtbx_masks_void_average_y
_smtbx_masks_void_average_z
_smtbx_masks_void_volume
_smtbx_masks_void_count_electrons
_smtbx_masks_void_content
1 -0.826 0.000 -0.020 10707.8 2956.5 '64 DMF,40 H2O'
2 -0.479 0.500 -0.074 10707.8 2956.5 '64 DMF,40 H2O'
